data_4129724
loop_
_publ_author_name
'Ronson, Tanya K.'
'Roberts, Derrick A.'
'Black, Samuel P.'
'Nitschke, Jonathan R.'

_publ_section_title
;
 Stacking Interactions Drive Selective Self-Assembly and Self-Sorting of
 Pyrene-Based M(II)4L6 Architectures.
;
_journal_issue 45
_journal_name_full 'Journal of the American Chemical Society'
_journal_page_first 14502
_journal_page_last 14512
_journal_paper_doi 10.1021/jacs.5b09920
_journal_volume 137
_journal_year 2015
_chemical_formula_moiety 'C228 H132 Co4 N36 O24, C2 F6 N O4 S2, 7(F6 P), 4(C6 H6), 2(C2 H3 N)'
_chemical_formula_sum 'C258 H162 Co4 F48 N39 O28 P7 S2'
_chemical_formula_weight 5684.89
_space_group_crystal_system monoclinic
_space_group_IT_number 4
_space_group_name_Hall 'P 2yb'
_space_group_name_H-M_alt 'P 1 21 1'
_atom_sites_solution_hydrogens geom
_audit_creation_method SHELXL-2014/6
_cell_angle_alpha 90
_cell_angle_beta 91.101(2)
_cell_angle_gamma 90
_cell_formula_units_Z 4
_cell_length_a 27.1632(17)
_cell_length_b 44.317(3)
_cell_length_c 29.6106(15)
_cell_measurement_reflns_used 9362
_cell_measurement_temperature 180(2)
_cell_measurement_theta_max 88.693
_cell_measurement_theta_min 4.883
_cell_volume 35638(4)
_computing_cell_refinement 'Bruker SAINT'
_computing_data_collection 'Bruker APEX2'
_computing_data_reduction 'Bruker SAINT'
_computing_structure_refinement 'SHELXL-2014/6 (Sheldrick, 2014)'
_computing_structure_solution 'SHELXT-2013 (Sheldrick, 2013)'
_diffrn_ambient_temperature 180(2)
_diffrn_measured_fraction_theta_full 0.989
_diffrn_measured_fraction_theta_max 0.989
_diffrn_measurement_device_type 'Bruker APEX-II CCD'
_diffrn_measurement_method '\f and \w scans'
_diffrn_radiation_monochromator graphite
_diffrn_radiation_source 'sealed tube'
_diffrn_radiation_type CuK\a
_diffrn_radiation_wavelength 1.54178
_diffrn_reflns_av_R_equivalents 0.0391
_diffrn_reflns_av_unetI/netI 0.0777
_diffrn_reflns_Laue_measured_fraction_full 0.989
_diffrn_reflns_Laue_measured_fraction_max 0.989
_diffrn_reflns_limit_h_max 23
_diffrn_reflns_limit_h_min -24
_diffrn_reflns_limit_k_max 40
_diffrn_reflns_limit_k_min -39
_diffrn_reflns_limit_l_max 26
_diffrn_reflns_limit_l_min -16
_diffrn_reflns_number 91610
_diffrn_reflns_point_group_measured_fraction_full 0.989
_diffrn_reflns_point_group_measured_fraction_max 0.989
_diffrn_reflns_theta_full 44.490
_diffrn_reflns_theta_max 44.492
_diffrn_reflns_theta_min 2.229
_diffrn_standards_number 0
_exptl_absorpt_coefficient_mu 2.527
_exptl_absorpt_correction_T_max 0.7488
_exptl_absorpt_correction_T_min 0.5699
_exptl_absorpt_correction_type multi-scan
_exptl_absorpt_process_details SADABS
_exptl_crystal_colour orange
_exptl_crystal_density_diffrn 1.060
_exptl_crystal_description prism
_exptl_crystal_F_000 11536
_exptl_crystal_size_max 0.280
_exptl_crystal_size_mid 0.250
_exptl_crystal_size_min 0.190
_refine_diff_density_max 0.748
_refine_diff_density_min -0.464
_refine_diff_density_rms 0.072
_refine_ls_abs_structure_details
;
 Refined as an inversion twin.
;
_refine_ls_abs_structure_Flack 0.440(5)
_refine_ls_extinction_method none
_refine_ls_goodness_of_fit_ref 0.994
_refine_ls_hydrogen_treatment constr
_refine_ls_matrix_type full
_refine_ls_number_parameters 4883
_refine_ls_number_reflns 49795
_refine_ls_number_restraints 11352
_refine_ls_restrained_S_all 0.925
_refine_ls_R_factor_all 0.1176
_refine_ls_R_factor_gt 0.0935
_refine_ls_shift/su_max 0.001
_refine_ls_shift/su_mean 0.000
_refine_ls_structure_factor_coef Fsqd
_refine_ls_weighting_details 'w=1/[\s^2^(Fo^2^)+(0.1979P)^2^] where P=(Fo^2^+2Fc^2^)/3'
_refine_ls_weighting_scheme calc
_refine_ls_wR_factor_gt 0.2479
_refine_ls_wR_factor_ref 0.2714
_reflns_Friedel_coverage 0.964
_reflns_Friedel_fraction_full 0.990
_reflns_Friedel_fraction_max 0.990
_reflns_number_gt 34068
_reflns_number_total 49795
_reflns_threshold_expression 'I > 2\s(I)'
_cod_data_source_file ja5b09920_si_003.cif
_cod_data_source_block jn1413_sq_d
_cod_original_cell_volume 35639(4)
_cod_original_sg_symbol_H-M 'P 21'
_cod_database_code 4129724
_shelx_space_group_comment
;
The symmetry employed for this shelxl refinement is uniquely defined
by the following loop, which should always be used as a source of
symmetry information in preference to the above space-group names.
They are only intended as comments.
;
_shelx_estimated_absorpt_t_min 0.538
_shelx_estimated_absorpt_t_max 0.645
_shelxl_version_number 2014/6

loop_
_space_group_symop_operation_xyz
'x, y, z'
'-x, y+1/2, -z'

loop_
_atom_site_label
_atom_site_type_symbol
_atom_site_fract_x
_atom_site_fract_y
_atom_site_fract_z
_atom_site_U_iso_or_equiv
_atom_site_adp_type
_atom_site_occupancy
_atom_site_site_symmetry_order
_atom_site_calc_flag
_atom_site_refinement_flags_posn
_atom_site_refinement_flags_adp
_atom_site_refinement_flags_occupancy
Co1 Co 0.58321(10) 0.59668(6) -0.53420(8) 0.0686(8) Uani 1 1 d . . .
Co2 Co 1.06150(12) 0.23970(7) -0.46244(15) 0.1217(14) Uani 1 1 d . . .
Co3 Co 1.00197(10) 0.54831(6) 0.05766(8) 0.0720(8) Uani 1 1 d . . .
Co4 Co 0.41521(9) 0.25962(6) -0.08829(10) 0.0757(9) Uani 1 1 d . . .
Co5 Co 0.51988(10) 0.49939(6) 0.04677(8) 0.0699(8) Uani 1 1 d . . .
Co6 Co -0.06668(9) 0.79277(6) -0.01565(9) 0.0654(8) Uani 1 1 d . . .
Co7 Co 0.55641(13) 0.84945(8) -0.41418(14) 0.1259(15) Uani 1 1 d . . .
Co8 Co 0.08120(11) 0.49475(7) -0.53557(9) 0.0867(10) Uani 1 1 d . . .
N2 N 0.5701(5) 0.6043(3) -0.4644(4) 0.069(4) Uani 1 1 d D U .
N3 N 0.4240(5) 0.3056(3) -0.0694(5) 0.079(4) Uani 1 1 d D U .
N5 N 0.5338(5) 0.5156(3) -0.3321(4) 0.073(3) Uani 1 1 d D U .
N6 N 0.4955(5) 0.3990(3) -0.1783(4) 0.077(3) Uani 1 1 d D U .
N8 N 0.6612(4) 0.5849(3) -0.5245(4) 0.066(4) Uani 1 1 d D U .
N9 N 0.9248(5) 0.5548(3) 0.0432(4) 0.072(4) Uani 1 1 d D U .
N11 N 0.7499(5) 0.5685(3) -0.3540(4) 0.078(4) Uani 1 1 d D U .
N12 N 0.8414(5) 0.5547(4) -0.1319(4) 0.092(4) Uani 1 1 d D U .
N14 N 0.5567(5) 0.5513(3) -0.5353(4) 0.068(3) Uani 1 1 d D U .
N15 N 0.9830(6) 0.2338(4) -0.4856(6) 0.120(5) Uani 1 1 d D U .
N17 N 0.6750(5) 0.4480(3) -0.5147(5) 0.084(4) Uani 1 1 d D U .
N18 N 0.8456(6) 0.3285(3) -0.5000(6) 0.105(4) Uani 1 1 d D U .
N20 N 1.0517(5) 0.2433(3) -0.3893(6) 0.108(5) Uani 1 1 d D U .
N21 N 0.4345(4) 0.2658(3) -0.1581(4) 0.073(4) Uani 1 1 d D U .
N24 N 0.8659(5) 0.2495(3) -0.3088(5) 0.089(4) Uani 1 1 d D U .
N23 N 0.6240(4) 0.2610(3) -0.2291(4) 0.067(3) Uani 1 1 d D U .
N26 N 1.0033(5) 0.5006(3) 0.0525(4) 0.075(4) Uani 1 1 d D U .
N27 N 0.4876(4) 0.2462(3) -0.0649(4) 0.067(4) Uani 1 1 d D U .
N29 N 0.8470(5) 0.4211(3) 0.0062(5) 0.077(4) Uani 1 1 d D U .
N30 N 0.6460(4) 0.3238(3) -0.0207(4) 0.064(3) Uani 1 1 d D U .
N32 N 1.0290(5) 0.5539(3) -0.0097(4) 0.067(3) Uani 1 1 d D U .
N33 N 1.0602(6) 0.2870(3) -0.4744(6) 0.106(5) Uani 1 1 d D U .
N35 N 1.0426(4) 0.4659(3) -0.1462(4) 0.062(3) Uani 1 1 d D U .
N36 N 1.0334(5) 0.3730(3) -0.3371(4) 0.071(3) Uani 1 1 d D U .
N38 N 0.4402(5) 0.5015(3) 0.0394(4) 0.071(4) Uani 1 1 d D U .
N39 N 0.1577(5) 0.5045(3) -0.5220(4) 0.090(4) Uani 1 1 d D U .
N41 N 0.2384(5) 0.5122(3) -0.3459(4) 0.070(3) Uani 1 1 d D U .
N42 N 0.3359(5) 0.5115(3) -0.1264(4) 0.055(3) Uani 1 1 d D U .
N44 N 0.5328(5) 0.5464(3) 0.0462(4) 0.063(3) Uani 1 1 d D U .
N45 N 0.0062(4) 0.8038(3) 0.0093(4) 0.060(3) Uani 1 1 d D U .
N47 N 0.1693(4) 0.7233(3) 0.0269(4) 0.050(3) Uani 1 1 d D U .
N48 N 0.3806(4) 0.6329(3) 0.0301(4) 0.052(3) Uani 1 1 d . U .
N50 N 0.4801(6) 0.8537(3) -0.4290(5) 0.093(4) Uani 1 1 d D U .
N51 N 0.0545(5) 0.5404(3) -0.5321(4) 0.088(4) Uani 1 1 d D U .
N53 N 0.1736(5) 0.6402(3) -0.4843(5) 0.084(4) Uani 1 1 d D U .
N54 N 0.3384(6) 0.7600(3) -0.4488(5) 0.087(4) Uani 1 1 d D U .
N56 N 0.0629(5) 0.4845(3) -0.4685(4) 0.077(4) Uani 1 1 d D U .
N57 N -0.0562(4) 0.7444(3) -0.0085(4) 0.063(3) Uani 1 1 d D U .
N59 N 0.0058(5) 0.6640(3) -0.1436(4) 0.075(3) Uani 1 1 d D U .
N60 N 0.0243(5) 0.5640(3) -0.3265(5) 0.089(4) Uani 1 1 d D U .
N62 N -0.0514(4) 0.7957(3) -0.0854(4) 0.071(4) Uani 1 1 d D U .
N65 N 0.3691(4) 0.8303(3) -0.2549(4) 0.073(3) Uani 1 1 d D U .
N66 N 0.1344(4) 0.8100(3) -0.1655(4) 0.075(3) Uani 1 1 d D U .
N68 N 0.5353(4) 0.4940(3) -0.0234(4) 0.061(3) Uani 1 1 d D U .
N72 N 0.5403(5) 0.7069(3) -0.3061(4) 0.080(4) Uani 1 1 d D U .
N73 N 0.5500(4) 0.5899(3) -0.1470(4) 0.071(3) Uani 1 1 d D U .
O1 O 0.5002(4) 0.5500(3) -0.2853(3) 0.074(3) Uani 1 1 d . U .
O2 O 0.5678(5) 0.4836(3) -0.3823(4) 0.105(4) Uani 1 1 d D U .
O3 O 0.5268(5) 0.3644(3) -0.2261(4) 0.105(4) Uani 1 1 d D U .
O4 O 0.4710(5) 0.4345(3) -0.1254(4) 0.096(4) Uani 1 1 d . U .
O5 O 0.6812(5) 0.5889(3) -0.3268(4) 0.103(4) Uani 1 1 d . U .
O6 O 0.8229(4) 0.5515(3) -0.3811(4) 0.102(4) Uani 1 1 d . U .
O7 O 0.9090(5) 0.5324(3) -0.1577(4) 0.095(4) Uani 1 1 d D U .
O8 O 0.7706(6) 0.5750(4) -0.1061(5) 0.157(6) Uani 1 1 d D U .
O9 O 0.7189(5) 0.4726(3) -0.4595(5) 0.128(5) Uani 1 1 d D U .
O10 O 0.6325(4) 0.4227(2) -0.5680(4) 0.078(3) Uani 1 1 d D U .
O11 O 0.8065(5) 0.3039(3) -0.5581(5) 0.118(5) Uani 1 1 d D U .
O12 O 0.8875(6) 0.3508(3) -0.4429(6) 0.153(6) Uani 1 1 d D U .
O13 O 0.5938(4) 0.2558(3) -0.2979(4) 0.103(4) Uani 1 1 d D U .
O14 O 0.6547(4) 0.2638(3) -0.1571(4) 0.102(4) Uani 1 1 d D U .
O15 O 0.8977(4) 0.2538(3) -0.2366(5) 0.114(4) Uani 1 1 d D U .
O16 O 0.8359(5) 0.2467(4) -0.3816(5) 0.119(5) Uani 1 1 d D U .
O17 O 0.6009(4) 0.3607(2) -0.0503(4) 0.089(4) Uani 1 1 d D U .
O18 O 0.6932(4) 0.2858(3) 0.0079(4) 0.084(4) Uani 1 1 d . U .
O19 O 0.8008(5) 0.4608(3) -0.0163(5) 0.110(4) Uani 1 1 d D U .
O20 O 0.8982(4) 0.3818(3) 0.0278(4) 0.095(4) Uani 1 1 d D U .
O21 O 1.0024(4) 0.4310(2) -0.1047(4) 0.081(3) Uani 1 1 d . U .
O22 O 1.0810(4) 0.5020(3) -0.1883(4) 0.082(3) Uani 1 1 d . U .
O23 O 0.9904(5) 0.3375(3) -0.2968(4) 0.095(4) Uani 1 1 d D U .
O24 O 1.0658(5) 0.4087(2) -0.3788(4) 0.089(4) Uani 1 1 d D U .
O25 O 0.3097(4) 0.5331(3) -0.3704(4) 0.107(4) Uani 1 1 d D U .
O27 O 0.1694(4) 0.4926(3) -0.3204(4) 0.096(4) Uani 1 1 d . U .
O28 O 0.4059(4) 0.5325(3) -0.1505(3) 0.091(4) Uani 1 1 d D U .
O29 O 0.2642(4) 0.4950(3) -0.0997(4) 0.089(4) Uani 1 1 d D U .
O30 O 0.1283(4) 0.6893(2) -0.0157(4) 0.072(3) Uani 1 1 d . U .
O31 O 0.2084(3) 0.7586(2) 0.0717(4) 0.070(3) Uani 1 1 d D U .
O32 O 0.4208(4) 0.6672(2) 0.0736(4) 0.074(3) Uani 1 1 d . U .
O33 O 0.3404(4) 0.5980(2) -0.0130(4) 0.077(3) Uani 1 1 d . U .
O34 O 0.2949(5) 0.7892(3) -0.4969(4) 0.108(4) Uani 1 1 d D U .
O35 O 0.1278(4) 0.6709(3) -0.5289(4) 0.088(4) Uani 1 1 d D U .
O36 O 0.3853(6) 0.7305(3) -0.4018(5) 0.120(5) Uani 1 1 d . U .
O37 O 0.2202(5) 0.6090(3) -0.4386(5) 0.109(4) Uani 1 1 d D U .
O38 O 0.0461(6) 0.6031(3) -0.3717(4) 0.117(5) Uani 1 1 d . U .
O40 O 0.0262(5) 0.7033(3) -0.1894(4) 0.109(4) Uani 1 1 d D U .
O41 O -0.0140(4) 0.6252(2) -0.0976(4) 0.081(3) Uani 1 1 d . U .
O42 O 0.0011(5) 0.5247(3) -0.2791(4) 0.095(4) Uani 1 1 d D U .
O43 O 0.0985(4) 0.8269(4) -0.2291(4) 0.115(5) Uani 1 1 d D U .
O44 O 0.1691(4) 0.7911(3) -0.1006(4) 0.072(3) Uani 1 1 d D U .
O45 O 0.3341(4) 0.8454(3) -0.3219(4) 0.090(4) Uani 1 1 d D U .
O46 O 0.4053(4) 0.8136(3) -0.1902(4) 0.085(3) Uani 1 1 d . U .
O47 O 0.5707(6) 0.6739(3) -0.3595(4) 0.116(5) Uani 1 1 d D U .
O48 O 0.5054(5) 0.7376(3) -0.2570(4) 0.107(4) Uani 1 1 d . U .
O49 O 0.5165(7) 0.6217(4) -0.0960(5) 0.153(6) Uani 1 1 d . U .
O50 O 0.5841(4) 0.5605(3) -0.1982(3) 0.082(3) Uani 1 1 d D U .
N1 N 0.5992(4) 0.64340(18) -0.5274(4) 0.080(4) Uani 1 1 d G U .
C1 C 0.6119(5) 0.6634(3) -0.5597(3) 0.093(5) Uani 1 1 d G U .
H1 H 0.6145 0.6566 -0.5900 0.112 Uiso 1 1 calc R U .
C2 C 0.6212(5) 0.6935(2) -0.5500(4) 0.093(5) Uani 1 1 d G U .
H2 H 0.6308 0.7069 -0.5732 0.112 Uiso 1 1 calc R U .
C3 C 0.6164(5) 0.70386(19) -0.5062(4) 0.117(7) Uani 1 1 d G U .
H3 H 0.6225 0.7244 -0.4991 0.140 Uiso 1 1 calc R U .
C4 C 0.6026(5) 0.6838(3) -0.4729(3) 0.095(5) Uani 1 1 d G U .
H4 H 0.5983 0.6905 -0.4428 0.114 Uiso 1 1 calc R U .
C5 C 0.5952(5) 0.6540(2) -0.4844(3) 0.082(5) Uani 1 1 d DG U .
C6 C 0.5801(6) 0.6313(3) -0.4523(6) 0.076(5) Uani 1 1 d D U .
H6 H 0.5776 0.6366 -0.4213 0.091 Uiso 1 1 calc R U .
C7 C 0.5592(4) 0.5839(2) -0.4286(3) 0.073(4) Uani 1 1 d DG U .
C8 C 0.5137(4) 0.5695(2) -0.4281(3) 0.064(4) Uani 1 1 d G U .
H8 H 0.4889 0.5747 -0.4497 0.077 Uiso 1 1 calc R U .
C9 C 0.5047(3) 0.5474(2) -0.3959(4) 0.079(4) Uani 1 1 d G U .
H9 H 0.4736 0.5376 -0.3956 0.094 Uiso 1 1 calc R U .
C10 C 0.5410(4) 0.5398(2) -0.3643(3) 0.068(4) Uani 1 1 d DG U .
C11 C 0.5864(4) 0.5542(2) -0.3648(3) 0.069(4) Uani 1 1 d G U .
H11 H 0.6113 0.5489 -0.3432 0.083 Uiso 1 1 calc R U .
C12 C 0.5955(3) 0.5762(2) -0.3970(4) 0.072(4) Uani 1 1 d G U .
H12 H 0.6266 0.5861 -0.3973 0.086 Uiso 1 1 calc R U .
C13 C 0.5524(7) 0.4870(4) -0.3440(6) 0.078(4) Uani 1 1 d D U .
C14 C 0.5131(6) 0.5244(4) -0.2908(5) 0.063(4) Uani 1 1 d D U .
C15 C 0.5107(3) 0.49894(13) -0.2575(3) 0.068(4) Uani 1 1 d DG U .
C16 C 0.4905(3) 0.50525(16) -0.2158(3) 0.065(4) Uani 1 1 d G U .
H16 H 0.4818 0.5254 -0.2083 0.078 Uiso 1 1 calc R U .
C17 C 0.4830(3) 0.4821(2) -0.1849(2) 0.073(4) Uani 1 1 d G U .
H17 H 0.4692 0.4864 -0.1564 0.088 Uiso 1 1 calc R U .
C18 C 0.4958(3) 0.45267(18) -0.1958(2) 0.065(4) Uani 1 1 d DG U .
C19 C 0.5161(2) 0.44636(14) -0.2375(2) 0.071(4) Uani 1 1 d G U .
C20 C 0.5235(2) 0.46949(14) -0.2684(2) 0.069(4) Uani 1 1 d G U .
C21 C 0.5438(4) 0.46318(18) -0.3101(2) 0.074(4) Uani 1 1 d DG U .
C22 C 0.5566(4) 0.4337(2) -0.3210(3) 0.093(6) Uani 1 1 d G U .
H22 H 0.5704 0.4294 -0.3495 0.111 Uiso 1 1 calc R U .
C23 C 0.5491(4) 0.41060(17) -0.2901(3) 0.080(5) Uani 1 1 d G U .
H23 H 0.5579 0.3905 -0.2976 0.096 Uiso 1 1 calc R U .
C24 C 0.5289(4) 0.41691(13) -0.2484(3) 0.076(4) Uani 1 1 d DG U .
C25 C 0.5180(6) 0.3915(4) -0.2175(5) 0.076(4) Uani 1 1 d D U .
C26 C 0.4858(7) 0.4280(4) -0.1614(6) 0.075(4) Uani 1 1 d D U .
C27 C 0.4773(4) 0.3756(2) -0.1504(4) 0.074(4) Uani 1 1 d DG U .
C28 C 0.4295(4) 0.3650(2) -0.1562(4) 0.084(5) Uani 1 1 d G U .
H28 H 0.4083 0.3738 -0.1785 0.101 Uiso 1 1 calc R U .
C29 C 0.4126(3) 0.3415(3) -0.1295(4) 0.089(5) Uani 1 1 d G U .
H29 H 0.3799 0.3343 -0.1335 0.107 Uiso 1 1 calc R U .
C30 C 0.4436(4) 0.3287(2) -0.0969(4) 0.080(5) Uani 1 1 d DG U .
C31 C 0.4914(3) 0.3393(2) -0.0910(3) 0.063(4) Uani 1 1 d G U .
H31 H 0.5126 0.3306 -0.0687 0.075 Uiso 1 1 calc R U .
C32 C 0.5083(3) 0.3628(2) -0.1178(4) 0.070(4) Uani 1 1 d G U .
H32 H 0.5410 0.3701 -0.1138 0.084 Uiso 1 1 calc R U .
C33 C 0.4126(6) 0.3094(4) -0.0288(6) 0.090(5) Uani 1 1 d D U .
H33 H 0.4160 0.3293 -0.0171 0.108 Uiso 1 1 calc R U .
N4 N 0.3901(3) 0.2594(2) -0.0199(3) 0.089(4) Uani 1 1 d G U .
C34 C 0.3944(3) 0.2862(2) 0.0025(3) 0.091(5) Uani 1 1 d DG U .
C35 C 0.3830(4) 0.2897(2) 0.0473(3) 0.119(6) Uani 1 1 d G U .
H35 H 0.3877 0.3086 0.0620 0.143 Uiso 1 1 calc R U .
C36 C 0.3647(3) 0.2652(2) 0.0705(3) 0.123(6) Uani 1 1 d G U .
H36 H 0.3558 0.2671 0.1013 0.148 Uiso 1 1 calc R U .
C37 C 0.3596(3) 0.2379(2) 0.0483(3) 0.121(7) Uani 1 1 d G U .
H37 H 0.3469 0.2208 0.0637 0.146 Uiso 1 1 calc R U .
C38 C 0.3730(3) 0.2355(2) 0.0036(3) 0.104(5) Uani 1 1 d G U .
H38 H 0.3700 0.2165 -0.0111 0.124 Uiso 1 1 calc R U .
N7 N 0.6088(3) 0.59260(16) -0.6008(2) 0.078(4) Uani 1 1 d G U .
C39 C 0.5815(3) 0.59545(19) -0.6393(2) 0.085(5) Uani 1 1 d G U .
H39 H 0.5484 0.6022 -0.6375 0.103 Uiso 1 1 calc R U .
C40 C 0.6003(3) 0.5888(2) -0.6814(2) 0.093(6) Uani 1 1 d G U .
H40 H 0.5800 0.5906 -0.7077 0.111 Uiso 1 1 calc R U .
C41 C 0.6488(4) 0.57969(18) -0.6847(2) 0.099(6) Uani 1 1 d G U .
H41 H 0.6622 0.5752 -0.7133 0.119 Uiso 1 1 calc R U .
C42 C 0.6775(3) 0.5772(2) -0.6458(3) 0.100(6) Uani 1 1 d G U .
H42 H 0.7111 0.5714 -0.6473 0.120 Uiso 1 1 calc R U .
C43 C 0.6563(3) 0.58325(19) -0.6048(2) 0.077(5) Uani 1 1 d G U .
C44 C 0.6786(6) 0.5818(4) -0.5629(5) 0.077(5) Uani 1 1 d D U .
H44 H 0.7130 0.5779 -0.5632 0.092 Uiso 1 1 calc R U .
C45 C 0.6869(4) 0.5805(3) -0.4833(3) 0.068(4) Uani 1 1 d DG U .
C46 C 0.7015(4) 0.6053(2) -0.4576(3) 0.073(4) Uani 1 1 d G U .
H46 H 0.6955 0.6251 -0.4685 0.088 Uiso 1 1 calc R U .
C47 C 0.7247(4) 0.6010(2) -0.4158(3) 0.081(5) Uani 1 1 d G U .
H47 H 0.7346 0.6180 -0.3982 0.097 Uiso 1 1 calc R U .
C48 C 0.7334(4) 0.5720(3) -0.3998(3) 0.074(4) Uani 1 1 d DG U .
C49 C 0.7188(4) 0.5472(2) -0.4255(3) 0.072(4) Uani 1 1 d G U .
H49 H 0.7247 0.5274 -0.4146 0.086 Uiso 1 1 calc R U .
C50 C 0.6956(4) 0.5514(2) -0.4673(3) 0.072(4) Uani 1 1 d G U .
H50 H 0.6856 0.5345 -0.4848 0.087 Uiso 1 1 calc R U .
C51 C 0.7977(6) 0.5564(4) -0.3479(5) 0.079(5) Uani 1 1 d D U .
C52 C 0.7198(7) 0.5775(4) -0.3196(5) 0.074(5) Uani 1 1 d D U .
C53 C 0.7400(3) 0.5741(2) -0.2734(3) 0.090(5) Uani 1 1 d DG U .
C54 C 0.7112(3) 0.5830(3) -0.2374(3) 0.094(5) Uani 1 1 d G U .
H54 H 0.6796 0.5916 -0.2430 0.113 Uiso 1 1 calc R U .
C55 C 0.7285(3) 0.5793(3) -0.1933(3) 0.099(5) Uani 1 1 d G U .
H55 H 0.7088 0.5854 -0.1688 0.119 Uiso 1 1 calc R U .
C56 C 0.7747(3) 0.5667(3) -0.1851(2) 0.097(5) Uani 1 1 d DG U .
C57 C 0.8035(2) 0.55782(17) -0.22106(19) 0.094(5) Uani 1 1 d G U .
C58 C 0.7862(2) 0.56152(17) -0.26517(19) 0.083(5) Uani 1 1 d G U .
C59 C 0.8150(3) 0.5526(2) -0.30110(19) 0.073(4) Uani 1 1 d DG U .
C60 C 0.8611(3) 0.5400(2) -0.2929(3) 0.078(5) Uani 1 1 d G U .
H60 H 0.8808 0.5339 -0.3175 0.093 Uiso 1 1 calc R U .
C61 C 0.8785(3) 0.5363(2) -0.2488(3) 0.076(5) Uani 1 1 d G U .
H61 H 0.9101 0.5277 -0.2432 0.092 Uiso 1 1 calc R U .
C62 C 0.8497(3) 0.5452(2) -0.2129(2) 0.082(5) Uani 1 1 d DG U .
C63 C 0.8698(6) 0.5433(4) -0.1676(5) 0.084(5) Uani 1 1 d D U .
C64 C 0.7925(7) 0.5644(5) -0.1372(6) 0.102(5) Uani 1 1 d D U .
C65 C 0.8605(5) 0.5538(3) -0.0862(3) 0.091(5) Uani 1 1 d DG U .
C66 C 0.8516(4) 0.5301(2) -0.0567(4) 0.093(5) Uani 1 1 d G U .
H66 H 0.8315 0.5137 -0.0662 0.112 Uiso 1 1 calc R U .
C67 C 0.8720(4) 0.5305(2) -0.0133(3) 0.084(5) Uani 1 1 d G U .
H67 H 0.8659 0.5144 0.0069 0.101 Uiso 1 1 calc R U .
C68 C 0.9013(4) 0.5546(3) 0.0006(3) 0.074(4) Uani 1 1 d DG U .
C69 C 0.9103(4) 0.5783(2) -0.0289(4) 0.076(5) Uani 1 1 d G U .
H69 H 0.9303 0.5948 -0.0194 0.091 Uiso 1 1 calc R U .
C70 C 0.8899(4) 0.5779(2) -0.0723(3) 0.083(5) Uani 1 1 d G U .
H70 H 0.8960 0.5941 -0.0925 0.099 Uiso 1 1 calc R U .
C71 C 0.8989(7) 0.5552(4) 0.0780(5) 0.076(5) Uani 1 1 d D U .
H71 H 0.8640 0.5560 0.0751 0.091 Uiso 1 1 calc R U .
N10 N 0.9716(3) 0.5497(2) 0.1222(2) 0.078(4) Uani 1 1 d G U .
C72 C 0.9221(3) 0.55438(18) 0.1225(2) 0.074(4) Uani 1 1 d DG U .
C73 C 0.8960(3) 0.5581(2) 0.16156(19) 0.095(5) Uani 1 1 d G U .
H73 H 0.8616 0.5621 0.1603 0.114 Uiso 1 1 calc R U .
C74 C 0.9209(3) 0.5560(3) 0.2026(2) 0.116(7) Uani 1 1 d G U .
H74 H 0.9037 0.5580 0.2301 0.140 Uiso 1 1 calc R U .
C75 C 0.9711(3) 0.5509(2) 0.2031(2) 0.104(6) Uani 1 1 d G U .
H75 H 0.9888 0.5493 0.2310 0.125 Uiso 1 1 calc R U .
C76 C 0.9956(3) 0.5482(2) 0.1627(2) 0.092(5) Uani 1 1 d G U .
H76 H 1.0302 0.5452 0.1634 0.111 Uiso 1 1 calc R U .
N13 N 0.5078(3) 0.6021(2) -0.55038(19) 0.083(4) Uani 1 1 d G U .
C77 C 0.4840(3) 0.6280(2) -0.5613(2) 0.101(5) Uani 1 1 d G U .
H77 H 0.5023 0.6461 -0.5635 0.121 Uiso 1 1 calc R U .
C78 C 0.4335(4) 0.6288(2) -0.5693(2) 0.107(6) Uani 1 1 d G U .
H78 H 0.4177 0.6474 -0.5762 0.129 Uiso 1 1 calc R U .
C79 C 0.4064(3) 0.6024(3) -0.5672(2) 0.116(6) Uani 1 1 d G U .
H79 H 0.3719 0.6027 -0.5727 0.139 Uiso 1 1 calc R U .
C80 C 0.4304(3) 0.5757(2) -0.5569(2) 0.105(6) Uani 1 1 d G U .
H80 H 0.4127 0.5572 -0.5559 0.126 Uiso 1 1 calc R U .
C81 C 0.4804(3) 0.5764(2) -0.5480(2) 0.081(4) Uani 1 1 d DG U .
C82 C 0.5106(6) 0.5484(4) -0.5414(5) 0.074(4) Uani 1 1 d D U .
H82 H 0.4956 0.5291 -0.5418 0.089 Uiso 1 1 calc R U .
C83 C 0.5846(4) 0.5244(2) -0.5301(4) 0.067(4) Uani 1 1 d DG U .
C84 C 0.5852(4) 0.5084(2) -0.4897(3) 0.076(5) Uani 1 1 d G U .
H84 H 0.5655 0.5150 -0.4654 0.091 Uiso 1 1 calc R U .
C85 C 0.6146(4) 0.4829(2) -0.4848(3) 0.078(5) Uani 1 1 d G U .
H85 H 0.6150 0.4721 -0.4571 0.093 Uiso 1 1 calc R U .
C86 C 0.6435(4) 0.4734(2) -0.5203(4) 0.077(4) Uani 1 1 d DG U .
C87 C 0.6429(4) 0.4893(3) -0.5607(3) 0.090(5) Uani 1 1 d G U .
H87 H 0.6626 0.4828 -0.5850 0.108 Uiso 1 1 calc R U .
C88 C 0.6135(4) 0.5148(2) -0.5656(3) 0.076(4) Uani 1 1 d G U .
H88 H 0.6131 0.5257 -0.5933 0.091 Uiso 1 1 calc R U .
C89 C 0.6689(6) 0.4230(4) -0.5437(6) 0.082(5) Uani 1 1 d D U .
C90 C 0.7140(7) 0.4498(4) -0.4833(7) 0.100(6) Uani 1 1 d D U .
C91 C 0.7453(4) 0.42309(19) -0.4770(4) 0.102(6) Uani 1 1 d G U .
C92 C 0.7837(4) 0.4244(2) -0.4454(3) 0.104(6) Uani 1 1 d G U .
H92 H 0.7864 0.4411 -0.4254 0.125 Uiso 1 1 calc R U .
C93 C 0.8181(4) 0.4012(3) -0.4430(3) 0.115(6) Uani 1 1 d G U .
H93 H 0.8444 0.4021 -0.4213 0.138 Uiso 1 1 calc R U .
C94 C 0.8142(3) 0.3768(2) -0.4722(4) 0.106(5) Uani 1 1 d DG U .
C95 C 0.7758(3) 0.37548(16) -0.5039(3) 0.110(6) Uani 1 1 d G U .
C96 C 0.7413(3) 0.39864(15) -0.5063(3) 0.093(5) Uani 1 1 d G U .
C97 C 0.7030(3) 0.3973(2) -0.5379(3) 0.086(5) Uani 1 1 d DG U .
C98 C 0.6990(3) 0.3729(2) -0.5672(3) 0.088(5) Uani 1 1 d G U .
H98 H 0.6728 0.3720 -0.5888 0.106 Uiso 1 1 calc R U .
C99 C 0.7335(4) 0.3497(2) -0.5648(3) 0.092(5) Uani 1 1 d G U .
H99 H 0.7308 0.3330 -0.5847 0.110 Uiso 1 1 calc R U .
C100 C 0.7719(4) 0.35103(18) -0.5331(4) 0.100(6) Uani 1 1 d DG U .
C101 C 0.8079(7) 0.3254(4) -0.5326(7) 0.108(6) Uani 1 1 d D U .
C102 C 0.8497(7) 0.3518(4) -0.4677(7) 0.108(6) Uani 1 1 d D U .
C103 C 0.8816(4) 0.3042(3) -0.4967(5) 0.105(5) Uani 1 1 d DG U .
C104 C 0.8814(4) 0.2858(3) -0.4587(5) 0.117(6) Uani 1 1 d G U .
H104 H 0.8583 0.2893 -0.4356 0.140 Uiso 1 1 calc R U .
C105 C 0.9151(5) 0.2623(3) -0.4544(4) 0.117(6) Uani 1 1 d G U .
H105 H 0.9150 0.2498 -0.4284 0.141 Uiso 1 1 calc R U .
C106 C 0.9488(4) 0.2572(3) -0.4882(5) 0.110(5) Uani 1 1 d DG U .
C107 C 0.9490(4) 0.2755(3) -0.5263(5) 0.121(6) Uani 1 1 d G U .
H107 H 0.9721 0.2720 -0.5494 0.145 Uiso 1 1 calc R U .
C108 C 0.9154(5) 0.2990(3) -0.5305(4) 0.122(6) Uani 1 1 d G U .
H108 H 0.9155 0.3116 -0.5565 0.147 Uiso 1 1 calc R U .
C109 C 0.9678(9) 0.2059(4) -0.4725(8) 0.125(6) Uani 1 1 d D U .
H109 H 0.9339 0.2016 -0.4688 0.150 Uiso 1 1 calc R U .
N16 N 1.0518(3) 0.19312(19) -0.4561(3) 0.122(5) Uani 1 1 d G U .
C110 C 1.0054(3) 0.1825(2) -0.4643(4) 0.117(6) Uani 1 1 d G U .
C111 C 0.9918(4) 0.1530(2) -0.4562(4) 0.129(7) Uani 1 1 d G U .
H111 H 0.9587 0.1466 -0.4613 0.154 Uiso 1 1 calc R U .
C112 C 1.0272(4) 0.1330(2) -0.4405(5) 0.143(8) Uani 1 1 d G U .
H112 H 1.0190 0.1124 -0.4353 0.172 Uiso 1 1 calc R U .
C113 C 1.0747(4) 0.14324(17) -0.4325(5) 0.155(8) Uani 1 1 d G U .
H113 H 1.0995 0.1297 -0.4219 0.187 Uiso 1 1 calc R U .
C114 C 1.0858(3) 0.17331(16) -0.4400(3) 0.127(7) Uani 1 1 d G U .
H114 H 1.1183 0.1802 -0.4337 0.153 Uiso 1 1 calc R U .
N19 N 1.1354(3) 0.24152(17) -0.4367(4) 0.132(6) Uani 1 1 d G U .
C115 C 1.1786(4) 0.2400(2) -0.4587(4) 0.144(7) Uani 1 1 d G U .
H115 H 1.1781 0.2366 -0.4904 0.173 Uiso 1 1 calc R U .
C116 C 1.2236(3) 0.2433(3) -0.4364(5) 0.149(8) Uani 1 1 d G U .
H116 H 1.2534 0.2417 -0.4525 0.178 Uiso 1 1 calc R U .
C117 C 1.2249(3) 0.2490(3) -0.3904(5) 0.158(8) Uani 1 1 d G U .
H117 H 1.2555 0.2514 -0.3747 0.190 Uiso 1 1 calc R U .
C118 C 1.1811(4) 0.2511(3) -0.3676(5) 0.162(9) Uani 1 1 d G U .
H118 H 1.1810 0.2555 -0.3362 0.195 Uiso 1 1 calc R U .
C119 C 1.1376(3) 0.2468(2) -0.3914(4) 0.135(7) Uani 1 1 d DG U .
C120 C 1.0921(7) 0.2455(5) -0.3675(8) 0.131(7) Uani 1 1 d D U .
H120 H 1.0923 0.2464 -0.3354 0.157 Uiso 1 1 calc R U .
C121 C 1.0075(3) 0.2434(3) -0.3640(4) 0.101(5) Uani 1 1 d DG U .
C122 C 0.9905(4) 0.2709(2) -0.3477(4) 0.083(5) Uani 1 1 d G U .
H122 H 1.0104 0.2884 -0.3499 0.099 Uiso 1 1 calc R U .
C123 C 0.9444(4) 0.2726(2) -0.3283(4) 0.085(5) Uani 1 1 d G U .
H123 H 0.9327 0.2913 -0.3172 0.102 Uiso 1 1 calc R U .
C124 C 0.9153(3) 0.2469(3) -0.3252(4) 0.092(5) Uani 1 1 d DG U .
C125 C 0.9323(4) 0.2195(2) -0.3415(5) 0.109(6) Uani 1 1 d G U .
H125 H 0.9124 0.2019 -0.3394 0.131 Uiso 1 1 calc R U .
C126 C 0.9784(5) 0.2177(2) -0.3609(5) 0.107(5) Uani 1 1 d G U .
H126 H 0.9900 0.1990 -0.3720 0.128 Uiso 1 1 calc R U .
C127 C 0.8601(6) 0.2522(4) -0.2618(6) 0.088(5) Uani 1 1 d D U .
C128 C 0.8273(6) 0.2500(5) -0.3410(6) 0.099(6) Uani 1 1 d D U .
C129 C 0.7772(3) 0.2508(3) -0.3221(3) 0.087(5) Uani 1 1 d DG U .
C130 C 0.7372(4) 0.2493(3) -0.3520(2) 0.098(6) Uani 1 1 d G U .
H130 H 0.7424 0.2466 -0.3834 0.118 Uiso 1 1 calc R U .
C131 C 0.6896(3) 0.2518(3) -0.3360(3) 0.097(6) Uani 1 1 d G U .
H131 H 0.6622 0.2507 -0.3565 0.116 Uiso 1 1 calc R U .
C132 C 0.6820(2) 0.2558(2) -0.2901(3) 0.073(4) Uani 1 1 d G U .
C133 C 0.7220(2) 0.25728(16) -0.2602(2) 0.070(4) Uani 1 1 d G U .
C134 C 0.7696(2) 0.25482(17) -0.2762(2) 0.077(4) Uani 1 1 d G U .
C135 C 0.8096(2) 0.2563(2) -0.2463(3) 0.085(5) Uani 1 1 d DG U .
C136 C 0.8019(3) 0.2603(3) -0.2004(3) 0.092(5) Uani 1 1 d G U .
H136 H 0.8293 0.2614 -0.1800 0.110 Uiso 1 1 calc R U .
C137 C 0.7543(4) 0.2628(3) -0.1844(2) 0.090(5) Uani 1 1 d G U .
H137 H 0.7491 0.2655 -0.1530 0.108 Uiso 1 1 calc R U .
C138 C 0.7143(3) 0.2613(2) -0.2143(3) 0.074(4) Uani 1 1 d DG U .
C139 C 0.6635(5) 0.2608(4) -0.1966(6) 0.079(5) Uani 1 1 d D U .
C140 C 0.6314(6) 0.2577(4) -0.2746(6) 0.074(4) Uani 1 1 d D U .
C141 C 0.5762(3) 0.2621(3) -0.2120(4) 0.072(4) Uani 1 1 d G U .
C142 C 0.5520(4) 0.2356(2) -0.2007(4) 0.070(4) Uani 1 1 d G U .
H142 H 0.5674 0.2166 -0.2054 0.084 Uiso 1 1 calc R U .
C143 C 0.5052(4) 0.2368(2) -0.1826(4) 0.077(4) Uani 1 1 d G U .
H143 H 0.4887 0.2187 -0.1749 0.092 Uiso 1 1 calc R U .
C144 C 0.4826(3) 0.2645(3) -0.1757(4) 0.069(4) Uani 1 1 d G U .
C145 C 0.5068(4) 0.2910(2) -0.1870(4) 0.086(5) Uani 1 1 d G U .
H145 H 0.4914 0.3100 -0.1823 0.103 Uiso 1 1 calc R U .
C146 C 0.5536(4) 0.2898(2) -0.2052(4) 0.077(4) Uani 1 1 d G U .
H146 H 0.5701 0.3079 -0.2129 0.093 Uiso 1 1 calc R U .
C147 C 0.3969(5) 0.2718(4) -0.1849(6) 0.086(5) Uani 1 1 d D U .
H147 H 0.4016 0.2750 -0.2163 0.103 Uiso 1 1 calc R U .
N22 N 0.3450(2) 0.26837(18) -0.1205(3) 0.095(5) Uani 1 1 d G U .
C148 C 0.3470(2) 0.2737(2) -0.1657(3) 0.105(6) Uani 1 1 d DG U .
C149 C 0.3059(3) 0.2794(2) -0.1924(3) 0.118(7) Uani 1 1 d G U .
H149 H 0.3089 0.2837 -0.2236 0.142 Uiso 1 1 calc R U .
C150 C 0.2601(2) 0.2785(2) -0.1727(4) 0.126(7) Uani 1 1 d G U .
H150 H 0.2310 0.2818 -0.1904 0.151 Uiso 1 1 calc R U .
C151 C 0.2572(2) 0.2727(2) -0.1269(4) 0.126(7) Uani 1 1 d G U .
H151 H 0.2260 0.2720 -0.1129 0.151 Uiso 1 1 calc R U .
C152 C 0.2999(3) 0.2681(2) -0.1016(3) 0.116(7) Uani 1 1 d G U .
H152 H 0.2976 0.2647 -0.0700 0.139 Uiso 1 1 calc R U .
N25 N 1.0754(3) 0.5379(2) 0.0794(3) 0.083(4) Uani 1 1 d G U .
C153 C 1.1110(3) 0.5574(2) 0.0934(3) 0.095(5) Uani 1 1 d G U .
H153 H 1.1029 0.5781 0.0970 0.114 Uiso 1 1 calc R U .
C154 C 1.1588(3) 0.5480(2) 0.1026(2) 0.103(6) Uani 1 1 d G U .
H154 H 1.1832 0.5623 0.1117 0.124 Uiso 1 1 calc R U .
C155 C 1.1709(2) 0.5178(2) 0.0985(3) 0.099(6) Uani 1 1 d G U .
H155 H 1.2035 0.5111 0.1049 0.119 Uiso 1 1 calc R U .
C156 C 1.1348(2) 0.4976(2) 0.0851(3) 0.097(5) Uani 1 1 d G U .
H156 H 1.1419 0.4766 0.0827 0.116 Uiso 1 1 calc R U .
C157 C 1.0882(2) 0.5083(2) 0.0752(2) 0.088(5) Uani 1 1 d DG U .
C158 C 1.0472(6) 0.4894(4) 0.0623(6) 0.087(5) Uani 1 1 d D U .
H158 H 1.0518 0.4682 0.0609 0.104 Uiso 1 1 calc R U .
C159 C 0.9657(3) 0.4801(2) 0.0393(4) 0.083(5) Uani 1 1 d G U .
C160 C 0.9675(3) 0.4635(3) -0.0005(4) 0.078(4) Uani 1 1 d G U .
H160 H 0.9952 0.4653 -0.0195 0.094 Uiso 1 1 calc R U .
C161 C 0.9289(4) 0.4444(2) -0.0126(3) 0.082(5) Uani 1 1 d G U .
H161 H 0.9302 0.4331 -0.0398 0.098 Uiso 1 1 calc R U .
C162 C 0.8885(3) 0.4418(2) 0.0152(4) 0.075(4) Uani 1 1 d DG U .
C163 C 0.8866(3) 0.4583(3) 0.0550(4) 0.077(4) Uani 1 1 d G U .
H163 H 0.8589 0.4565 0.0740 0.093 Uiso 1 1 calc R U .
C164 C 0.9252(4) 0.4775(2) 0.0671(3) 0.080(5) Uani 1 1 d G U .
H164 H 0.9239 0.4887 0.0943 0.095 Uiso 1 1 calc R U .
C165 C 0.8572(6) 0.3912(4) 0.0170(6) 0.083(5) Uani 1 1 d D U .
C166 C 0.8011(6) 0.4334(4) -0.0065(7) 0.093(6) Uani 1 1 d D U .
C167 C 0.7631(3) 0.41279(14) -0.0177(3) 0.078(5) Uani 1 1 d G U .
C168 C 0.7181(3) 0.42372(15) -0.0336(4) 0.079(5) Uani 1 1 d G U .
H168 H 0.7146 0.4445 -0.0411 0.095 Uiso 1 1 calc R U .
C169 C 0.6781(3) 0.40432(19) -0.0384(4) 0.086(5) Uani 1 1 d G U .
H169 H 0.6473 0.4118 -0.0493 0.103 Uiso 1 1 calc R U .
C170 C 0.6832(2) 0.37398(18) -0.0274(3) 0.075(5) Uani 1 1 d DG U .
C171 C 0.7283(2) 0.36305(14) -0.0115(2) 0.067(4) Uani 1 1 d G U .
C172 C 0.7682(2) 0.38245(14) -0.0066(2) 0.070(4) Uani 1 1 d G U .
C173 C 0.8133(2) 0.37152(18) 0.0093(3) 0.063(4) Uani 1 1 d DG U .
C174 C 0.8184(3) 0.34118(19) 0.0203(3) 0.070(4) Uani 1 1 d G U .
H174 H 0.8492 0.3337 0.0312 0.084 Uiso 1 1 calc R U .
C175 C 0.7784(3) 0.32178(15) 0.0155(3) 0.067(4) Uani 1 1 d G U .
H175 H 0.7819 0.3010 0.0230 0.080 Uiso 1 1 calc R U .
C176 C 0.7334(3) 0.33271(14) -0.0004(3) 0.054(4) Uani 1 1 d G U .
C177 C 0.6911(5) 0.3115(4) -0.0011(5) 0.058(4) Uani 1 1 d . U .
C178 C 0.6404(5) 0.3542(3) -0.0325(6) 0.069(4) Uani 1 1 d D U .
C179 C 0.6060(3) 0.3031(2) -0.0295(4) 0.065(4) Uani 1 1 d DG U .
C180 C 0.6065(3) 0.2871(2) -0.0698(3) 0.068(4) Uani 1 1 d G U .
H180 H 0.6333 0.2893 -0.0896 0.082 Uiso 1 1 calc R U .
C181 C 0.5678(4) 0.2678(2) -0.0810(3) 0.060(4) Uani 1 1 d G U .
H181 H 0.5682 0.2568 -0.1085 0.072 Uiso 1 1 calc R U .
C182 C 0.5286(3) 0.2645(2) -0.0519(4) 0.067(4) Uani 1 1 d DG U .
C183 C 0.5281(3) 0.2806(2) -0.0116(3) 0.064(4) Uani 1 1 d G U .
H183 H 0.5013 0.2784 0.0083 0.077 Uiso 1 1 calc R U .
C184 C 0.5668(4) 0.2999(2) -0.0004(3) 0.066(4) Uani 1 1 d G U .
H184 H 0.5664 0.3109 0.0272 0.079 Uiso 1 1 calc R U .
C185 C 0.4954(6) 0.2181(4) -0.0720(6) 0.077(5) Uani 1 1 d D U .
H185 H 0.5272 0.2100 -0.0656 0.092 Uiso 1 1 calc R U .
N28 N 0.4116(3) 0.21170(16) -0.0958(3) 0.090(4) Uani 1 1 d G U .
C186 C 0.4559(3) 0.19770(15) -0.0902(3) 0.077(5) Uani 1 1 d G U .
C187 C 0.4630(3) 0.16738(15) -0.0983(3) 0.085(5) Uani 1 1 d G U .
H187 H 0.4948 0.1586 -0.0950 0.102 Uiso 1 1 calc R U .
C188 C 0.4228(3) 0.15001(16) -0.1112(3) 0.097(6) Uani 1 1 d G U .
H188 H 0.4264 0.1290 -0.1163 0.116 Uiso 1 1 calc R U .
C189 C 0.3773(3) 0.16371(17) -0.1166(3) 0.112(7) Uani 1 1 d G U .
H189 H 0.3493 0.1521 -0.1253 0.135 Uiso 1 1 calc R U .
C190 C 0.3728(3) 0.19446(17) -0.1093(3) 0.108(6) Uani 1 1 d G U .
H190 H 0.3416 0.2037 -0.1138 0.130 Uiso 1 1 calc R U .
N31 N 1.0139(2) 0.59571(14) 0.0539(2) 0.072(4) Uani 1 1 d G U .
C191 C 1.0031(3) 0.61764(16) 0.0840(2) 0.076(5) Uani 1 1 d G U .
H191 H 0.9870 0.6123 0.1110 0.091 Uiso 1 1 calc R U .
C192 C 1.0149(3) 0.64764(16) 0.0765(3) 0.076(5) Uani 1 1 d G U .
H192 H 1.0062 0.6626 0.0979 0.091 Uiso 1 1 calc R U .
C193 C 1.0394(3) 0.65567(15) 0.0378(3) 0.077(5) Uani 1 1 d G U .
H193 H 1.0478 0.6761 0.0324 0.093 Uiso 1 1 calc R U .
C194 C 1.0515(3) 0.63348(17) 0.0071(3) 0.080(5) Uani 1 1 d G U .
H194 H 1.0690 0.6383 -0.0194 0.096 Uiso 1 1 calc R U .
C195 C 1.0376(2) 0.60416(16) 0.0157(3) 0.067(4) Uani 1 1 d G U .
C196 C 1.0415(6) 0.5805(3) -0.0194(5) 0.061(4) Uani 1 1 d D U .
H196 H 1.0532 0.5852 -0.0486 0.073 Uiso 1 1 calc R U .
C197 C 1.0349(4) 0.5309(2) -0.0421(3) 0.062(4) Uani 1 1 d DG U .
C198 C 1.0775(3) 0.5139(2) -0.0472(3) 0.070(4) Uani 1 1 d G U .
H198 H 1.1051 0.5172 -0.0276 0.084 Uiso 1 1 calc R U .
C199 C 1.0797(3) 0.4921(2) -0.0808(4) 0.077(5) Uani 1 1 d G U .
H199 H 1.1088 0.4805 -0.0843 0.093 Uiso 1 1 calc R U .
C200 C 1.0393(4) 0.4873(2) -0.1095(3) 0.067(4) Uani 1 1 d DG U .
C201 C 0.9967(3) 0.5043(3) -0.1045(3) 0.080(5) Uani 1 1 d G U .
H201 H 0.9692 0.5010 -0.1241 0.096 Uiso 1 1 calc R U .
C202 C 0.9946(3) 0.5261(2) -0.0708(4) 0.075(5) Uani 1 1 d G U .
H202 H 0.9655 0.5377 -0.0674 0.090 Uiso 1 1 calc R U .
C203 C 1.0182(6) 0.4386(3) -0.1409(6) 0.068(4) Uani 1 1 d D U .
C204 C 1.0629(7) 0.4772(4) -0.1853(6) 0.076(5) Uani 1 1 d D U .
C205 C 1.0564(3) 0.45771(14) -0.2255(3) 0.056(4) Uani 1 1 d G U .
C206 C 1.0760(3) 0.46757(16) -0.2659(3) 0.068(4) Uani 1 1 d G U .
H206 H 1.0907 0.4870 -0.2677 0.082 Uiso 1 1 calc R U .
C207 C 1.0739(3) 0.44905(19) -0.3038(3) 0.077(5) Uani 1 1 d G U .
H207 H 1.0873 0.4558 -0.3315 0.092 Uiso 1 1 calc R U .
C208 C 1.0524(3) 0.42067(18) -0.3012(2) 0.068(4) Uani 1 1 d DG U .
C209 C 1.0329(2) 0.41081(13) -0.2607(2) 0.060(4) Uani 1 1 d G U .
C210 C 1.0349(2) 0.42933(13) -0.2229(2) 0.063(4) Uani 1 1 d G U .
C211 C 1.0154(3) 0.41947(18) -0.1824(2) 0.066(4) Uani 1 1 d DG U .
C212 C 0.9938(3) 0.39110(19) -0.1798(3) 0.082(5) Uani 1 1 d G U .
H212 H 0.9805 0.3844 -0.1521 0.099 Uiso 1 1 calc R U .
C213 C 0.9918(3) 0.37257(16) -0.2177(3) 0.077(4) Uani 1 1 d G U .
H213 H 0.9771 0.3532 -0.2159 0.092 Uiso 1 1 calc R U .
C214 C 1.0113(3) 0.38243(14) -0.2581(3) 0.070(4) Uani 1 1 d G U .
C215 C 1.0113(6) 0.3616(4) -0.2981(6) 0.075(4) Uani 1 1 d D U .
C216 C 1.0532(6) 0.4010(4) -0.3412(6) 0.071(4) Uani 1 1 d D U .
C217 C 1.0392(4) 0.3523(2) -0.3738(3) 0.073(4) Uani 1 1 d DG U .
C218 C 1.0853(4) 0.3392(2) -0.3789(4) 0.080(5) Uani 1 1 d G U .
H218 H 1.1117 0.3446 -0.3590 0.096 Uiso 1 1 calc R U .
C219 C 1.0927(3) 0.3184(2) -0.4131(4) 0.078(4) Uani 1 1 d G U .
H219 H 1.1242 0.3094 -0.4166 0.094 Uiso 1 1 calc R U .
C220 C 1.0541(4) 0.3106(2) -0.4423(4) 0.079(4) Uani 1 1 d DG U .
C221 C 1.0080(4) 0.3236(3) -0.4372(4) 0.091(5) Uani 1 1 d G U .
H221 H 0.9816 0.3183 -0.4572 0.109 Uiso 1 1 calc R U .
C222 C 1.0005(3) 0.3445(2) -0.4030(4) 0.084(5) Uani 1 1 d G U .
H222 H 0.9690 0.3534 -0.3995 0.101 Uiso 1 1 calc R U .
C223 C 1.0718(9) 0.2953(5) -0.5138(7) 0.130(8) Uani 1 1 d D U .
H223 H 1.0755 0.3160 -0.5213 0.156 Uiso 1 1 calc R U .
N34 N 1.0793(4) 0.2436(3) -0.5297(3) 0.127(6) Uani 1 1 d G U .
C224 C 1.0788(4) 0.2723(2) -0.5461(3) 0.145(8) Uani 1 1 d DG U .
C225 C 1.0872(5) 0.2792(3) -0.5906(4) 0.179(10) Uani 1 1 d G U .
H225 H 1.0853 0.2995 -0.6010 0.214 Uiso 1 1 calc R U .
C226 C 1.0985(4) 0.2560(3) -0.6200(3) 0.197(11) Uani 1 1 d G U .
H226 H 1.1053 0.2602 -0.6507 0.237 Uiso 1 1 calc R U .
C227 C 1.0998(4) 0.2267(3) -0.6039(3) 0.169(9) Uani 1 1 d G U .
H227 H 1.1077 0.2106 -0.6235 0.203 Uiso 1 1 calc R U .
C228 C 1.0896(4) 0.2211(3) -0.5590(4) 0.147(8) Uani 1 1 d G U .
H228 H 1.0898 0.2008 -0.5485 0.176 Uiso 1 1 calc R U .
N37 N 0.4991(3) 0.49914(17) 0.1133(2) 0.070(4) Uani 1 1 d G U .
C229 C 0.5285(3) 0.5010(2) 0.1507(2) 0.081(5) Uani 1 1 d G U .
H229 H 0.5631 0.4992 0.1476 0.097 Uiso 1 1 calc R U .
C230 C 0.5095(3) 0.5054(2) 0.1933(2) 0.088(5) Uani 1 1 d G U .
H230 H 0.5310 0.5061 0.2190 0.106 Uiso 1 1 calc R U .
C231 C 0.4593(3) 0.50878(18) 0.1982(2) 0.104(6) Uani 1 1 d G U .
H231 H 0.4459 0.5119 0.2272 0.125 Uiso 1 1 calc R U .
C232 C 0.4289(3) 0.5075(2) 0.1603(2) 0.107(6) Uani 1 1 d G U .
H232 H 0.3943 0.5102 0.1626 0.129 Uiso 1 1 calc R U .
C233 C 0.4497(3) 0.5022(2) 0.1189(2) 0.088(5) Uani 1 1 d G U .
C234 C 0.4189(7) 0.5020(4) 0.0782(5) 0.091(5) Uani 1 1 d D U .
H234 H 0.3841 0.5023 0.0800 0.109 Uiso 1 1 calc R U .
C235 C 0.4117(4) 0.5033(2) -0.0003(3) 0.065(4) Uani 1 1 d DG U .
C236 C 0.4103(4) 0.47911(18) -0.0302(3) 0.061(4) Uani 1 1 d G U .
H236 H 0.4275 0.4610 -0.0229 0.074 Uiso 1 1 calc R U .
C237 C 0.3838(4) 0.48141(19) -0.0707(3) 0.061(4) Uani 1 1 d G U .
H237 H 0.3829 0.4649 -0.0911 0.073 Uiso 1 1 calc R U .
C238 C 0.3587(4) 0.5079(2) -0.0813(3) 0.069(4) Uani 1 1 d DG U .
C239 C 0.3601(4) 0.53207(19) -0.0514(3) 0.072(5) Uani 1 1 d G U .
H239 H 0.3430 0.5502 -0.0586 0.086 Uiso 1 1 calc R U .
C240 C 0.3866(4) 0.5298(2) -0.0109(3) 0.067(4) Uani 1 1 d G U .
H240 H 0.3875 0.5463 0.0096 0.081 Uiso 1 1 calc R U .
C241 C 0.2880(6) 0.5034(4) -0.1310(5) 0.066(4) Uani 1 1 d D U .
C242 C 0.3644(6) 0.5241(4) -0.1587(5) 0.067(4) Uani 1 1 d D U .
C243 C 0.3429(3) 0.5256(2) -0.2047(2) 0.069(4) Uani 1 1 d DG U .
C244 C 0.3715(2) 0.5354(2) -0.2403(3) 0.084(5) Uani 1 1 d G U .
H244 H 0.4039 0.5427 -0.2345 0.101 Uiso 1 1 calc R U .
C245 C 0.3526(3) 0.5345(2) -0.2842(3) 0.087(5) Uani 1 1 d G U .
H245 H 0.3722 0.5412 -0.3085 0.104 Uiso 1 1 calc R U .
C246 C 0.3052(3) 0.5238(2) -0.29263(19) 0.071(4) Uani 1 1 d DG U .
C247 C 0.2766(2) 0.51405(16) -0.25706(18) 0.065(4) Uani 1 1 d G U .
C248 C 0.2954(2) 0.51491(16) -0.21310(18) 0.068(4) Uani 1 1 d G U .
C249 C 0.2669(3) 0.5051(2) -0.1775(2) 0.074(4) Uani 1 1 d G U .
C250 C 0.2194(3) 0.4945(2) -0.1859(3) 0.092(6) Uani 1 1 d G U .
H250 H 0.1999 0.4878 -0.1616 0.110 Uiso 1 1 calc R U .
C251 C 0.2006(3) 0.4936(3) -0.2299(3) 0.092(6) Uani 1 1 d G U .
H251 H 0.1682 0.4863 -0.2356 0.110 Uiso 1 1 calc R U .
C252 C 0.2292(3) 0.5034(2) -0.2655(2) 0.074(5) Uani 1 1 d DG U .
C253 C 0.2083(6) 0.5030(4) -0.3108(5) 0.073(5) Uani 1 1 d D U .
C254 C 0.2856(6) 0.5261(4) -0.3392(5) 0.073(5) Uani 1 1 d D U .
C255 C 0.2206(4) 0.5107(3) -0.3911(3) 0.072(4) Uani 1 1 d G U .
C256 C 0.2153(4) 0.4828(2) -0.4120(3) 0.072(4) Uani 1 1 d G U .
H256 H 0.2253 0.4649 -0.3966 0.087 Uiso 1 1 calc R U .
C257 C 0.1954(4) 0.4809(2) -0.4555(4) 0.082(5) Uani 1 1 d G U .
H257 H 0.1918 0.4618 -0.4698 0.098 Uiso 1 1 calc R U .
C258 C 0.1808(4) 0.5070(3) -0.4781(3) 0.078(4) Uani 1 1 d DG U .
C259 C 0.1861(4) 0.5349(2) -0.4572(3) 0.079(5) Uani 1 1 d G U .
H259 H 0.1761 0.5528 -0.4727 0.095 Uiso 1 1 calc R U .
C260 C 0.2060(4) 0.5368(2) -0.4137(3) 0.078(5) Uani 1 1 d G U .
H260 H 0.2096 0.5559 -0.3994 0.093 Uiso 1 1 calc R U .
C261 C 0.1836(7) 0.5099(5) -0.5568(6) 0.110(7) Uani 1 1 d D U .
H261 H 0.2176 0.5146 -0.5534 0.132 Uiso 1 1 calc R U .
N40 N 0.1114(3) 0.5013(2) -0.6013(3) 0.111(5) Uani 1 1 d G U .
C262 C 0.1600(3) 0.5088(2) -0.6022(2) 0.112(5) Uani 1 1 d DG U .
C263 C 0.1818(4) 0.5215(3) -0.6393(2) 0.135(6) Uani 1 1 d G U .
H263 H 0.2156 0.5271 -0.6382 0.162 Uiso 1 1 calc R U .
C264 C 0.1536(4) 0.5259(3) -0.6781(2) 0.149(7) Uani 1 1 d G U .
H264 H 0.1678 0.5341 -0.7044 0.179 Uiso 1 1 calc R U .
C265 C 0.1043(4) 0.5181(2) -0.6781(3) 0.149(7) Uani 1 1 d G U .
H265 H 0.0844 0.5208 -0.7045 0.178 Uiso 1 1 calc R U .
C266 C 0.0840(3) 0.5062(3) -0.6393(3) 0.127(7) Uani 1 1 d G U .
H266 H 0.0500 0.5013 -0.6394 0.153 Uiso 1 1 calc R U .
N43 N 0.5975(3) 0.5009(2) 0.05878(19) 0.082(4) Uani 1 1 d G U .
C267 C 0.6293(4) 0.4775(2) 0.0637(2) 0.092(5) Uani 1 1 d G U .
H267 H 0.6166 0.4576 0.0654 0.111 Uiso 1 1 calc R U .
C268 C 0.6798(3) 0.4818(2) 0.0664(2) 0.102(6) Uani 1 1 d G U .
H268 H 0.7012 0.4650 0.0706 0.123 Uiso 1 1 calc R U .
C269 C 0.6989(3) 0.5106(3) 0.0630(2) 0.093(5) Uani 1 1 d G U .
H269 H 0.7335 0.5139 0.0646 0.112 Uiso 1 1 calc R U .
C270 C 0.6670(3) 0.5347(2) 0.0571(2) 0.091(5) Uani 1 1 d G U .
H270 H 0.6792 0.5547 0.0540 0.110 Uiso 1 1 calc R U .
C271 C 0.6171(3) 0.5291(2) 0.0560(2) 0.079(4) Uani 1 1 d G U .
C272 C 0.5802(6) 0.5522(4) 0.0521(5) 0.076(4) Uani 1 1 d D U .
H272 H 0.5904 0.5727 0.0540 0.091 Uiso 1 1 calc R U .
C273 C 0.4984(3) 0.5708(2) 0.0443(3) 0.064(4) Uani 1 1 d DG U .
C274 C 0.4924(3) 0.5871(2) 0.0045(3) 0.069(4) Uani 1 1 d G U .
H274 H 0.5148 0.5844 -0.0194 0.082 Uiso 1 1 calc R U .
C275 C 0.4537(4) 0.6075(2) -0.0003(3) 0.061(4) Uani 1 1 d G U .
H275 H 0.4497 0.6186 -0.0275 0.073 Uiso 1 1 calc R U .
C276 C 0.4210(3) 0.6115(2) 0.0347(3) 0.060(4) Uani 1 1 d G U .
C277 C 0.4269(3) 0.5952(2) 0.0745(3) 0.063(4) Uani 1 1 d G U .
H277 H 0.4046 0.5980 0.0984 0.075 Uiso 1 1 calc R U .
C278 C 0.4656(4) 0.5748(2) 0.0793(3) 0.064(4) Uani 1 1 d G U .
H278 H 0.4697 0.5637 0.1066 0.077 Uiso 1 1 calc R U .
C279 C 0.3392(6) 0.6226(4) 0.0043(5) 0.055(4) Uani 1 1 d . U .
C280 C 0.3824(6) 0.6611(3) 0.0505(5) 0.054(4) Uani 1 1 d . U .
C281 C 0.3382(2) 0.67861(16) 0.0511(3) 0.043(3) Uani 1 1 d G U .
C282 C 0.3383(2) 0.70582(17) 0.0745(3) 0.057(4) Uani 1 1 d G U .
H282 H 0.3670 0.7121 0.0906 0.068 Uiso 1 1 calc R U .
C283 C 0.2964(3) 0.72380(15) 0.0742(3) 0.058(4) Uani 1 1 d G U .
H283 H 0.2964 0.7424 0.0901 0.070 Uiso 1 1 calc R U .
C284 C 0.2543(2) 0.71457(14) 0.0505(3) 0.048(3) Uani 1 1 d DG U .
C285 C 0.25420(19) 0.68737(13) 0.02713(19) 0.049(3) Uani 1 1 d G U .
C286 C 0.2961(2) 0.66939(12) 0.02743(19) 0.046(3) Uani 1 1 d G U .
C287 C 0.2960(3) 0.64218(14) 0.0041(3) 0.061(4) Uani 1 1 d G U .
C288 C 0.2540(3) 0.63296(16) -0.0196(3) 0.070(4) Uani 1 1 d G U .
H288 H 0.2539 0.6144 -0.0356 0.084 Uiso 1 1 calc R U .
C289 C 0.2121(3) 0.65094(19) -0.0199(3) 0.068(4) Uani 1 1 d G U .
H289 H 0.1833 0.6446 -0.0361 0.082 Uiso 1 1 calc R U .
C290 C 0.2122(2) 0.67814(17) 0.0035(3) 0.054(4) Uani 1 1 d G U .
C291 C 0.1654(6) 0.6955(3) 0.0038(5) 0.052(4) Uani 1 1 d D U .
C292 C 0.2101(5) 0.7343(3) 0.0508(5) 0.050(4) Uani 1 1 d D U .
C293 C 0.1269(3) 0.74422(19) 0.0238(3) 0.054(3) Uani 1 1 d G U .
C294 C 0.0916(3) 0.7453(2) 0.0571(3) 0.056(4) Uani 1 1 d G U .
H294 H 0.0947 0.7326 0.0829 0.068 Uiso 1 1 calc R U .
C295 C 0.0518(3) 0.7648(2) 0.0526(3) 0.065(4) Uani 1 1 d G U .
H295 H 0.0277 0.7655 0.0754 0.079 Uiso 1 1 calc R U .
C296 C 0.0473(3) 0.7833(2) 0.0149(4) 0.055(4) Uani 1 1 d DG U .
C297 C 0.0826(3) 0.7822(2) -0.0185(3) 0.067(4) Uani 1 1 d G U .
H297 H 0.0795 0.7949 -0.0443 0.080 Uiso 1 1 calc R U .
C298 C 0.1224(3) 0.7627(2) -0.0140(3) 0.049(3) Uani 1 1 d G U .
H298 H 0.1466 0.7620 -0.0368 0.059 Uiso 1 1 calc R U .
C299 C 0.0124(6) 0.8316(4) 0.0186(6) 0.070(5) Uani 1 1 d D U .
H299 H 0.0427 0.8386 0.0314 0.084 Uiso 1 1 calc R U .
N46 N -0.0685(3) 0.83978(18) -0.0094(3) 0.077(4) Uani 1 1 d G U .
C300 C -0.0273(2) 0.8524(2) 0.0094(3) 0.085(5) Uani 1 1 d G U .
C301 C -0.0251(3) 0.8820(2) 0.0237(3) 0.107(6) Uani 1 1 d G U .
H301 H 0.0040 0.8898 0.0376 0.129 Uiso 1 1 calc R U .
C302 C -0.0661(3) 0.90012(19) 0.0173(3) 0.103(6) Uani 1 1 d G U .
H302 H -0.0654 0.9207 0.0262 0.123 Uiso 1 1 calc R U .
C303 C -0.1082(3) 0.8878(2) -0.0021(3) 0.109(6) Uani 1 1 d G U .
H303 H -0.1367 0.8999 -0.0069 0.131 Uiso 1 1 calc R U .
C304 C -0.1087(2) 0.8577(2) -0.0146(3) 0.089(5) Uani 1 1 d G U .
H304 H -0.1381 0.8493 -0.0273 0.106 Uiso 1 1 calc R U .
N49 N 0.5457(3) 0.8962(2) -0.4093(3) 0.113(5) Uani 1 1 d G U .
C305 C 0.5790(3) 0.9174(2) -0.3967(3) 0.140(7) Uani 1 1 d G U .
H305 H 0.6118 0.9114 -0.3896 0.168 Uiso 1 1 calc R U .
C306 C 0.5666(3) 0.9477(2) -0.3937(3) 0.128(7) Uani 1 1 d G U .
H306 H 0.5906 0.9621 -0.3840 0.154 Uiso 1 1 calc R U .
C307 C 0.5193(3) 0.9569(2) -0.4049(3) 0.102(6) Uani 1 1 d G U .
H307 H 0.5104 0.9776 -0.4031 0.122 Uiso 1 1 calc R U .
C308 C 0.4850(3) 0.9355(2) -0.4186(3) 0.093(5) Uani 1 1 d G U .
H308 H 0.4525 0.9413 -0.4271 0.112 Uiso 1 1 calc R U .
C309 C 0.4991(3) 0.9056(2) -0.4197(3) 0.086(5) Uani 1 1 d DG U .
C310 C 0.4660(7) 0.8800(4) -0.4229(6) 0.085(5) Uani 1 1 d D U .
H310 H 0.4316 0.8835 -0.4203 0.102 Uiso 1 1 calc R U .
C311 C 0.4412(4) 0.8317(2) -0.4341(4) 0.087(5) Uani 1 1 d DG U .
C312 C 0.4408(5) 0.8143(3) -0.4732(4) 0.113(6) Uani 1 1 d G U .
H312 H 0.4631 0.8186 -0.4966 0.135 Uiso 1 1 calc R U .
C313 C 0.4078(5) 0.7905(3) -0.4778(3) 0.102(6) Uani 1 1 d G U .
H313 H 0.4075 0.7786 -0.5045 0.122 Uiso 1 1 calc R U .
C314 C 0.3752(4) 0.7841(2) -0.4435(4) 0.081(4) Uani 1 1 d G U .
C315 C 0.3756(4) 0.8016(3) -0.4045(3) 0.080(5) Uani 1 1 d G U .
H315 H 0.3533 0.7972 -0.3810 0.096 Uiso 1 1 calc R U .
C316 C 0.4086(5) 0.8254(2) -0.3998(3) 0.085(5) Uani 1 1 d G U .
H316 H 0.4089 0.8373 -0.3731 0.103 Uiso 1 1 calc R U .
C317 C 0.2995(6) 0.7649(4) -0.4784(6) 0.082(5) Uani 1 1 d D U .
C318 C 0.3485(8) 0.7327(4) -0.4259(7) 0.102(6) Uani 1 1 d D U .
C319 C 0.3142(3) 0.7079(2) -0.4345(4) 0.101(6) Uani 1 1 d DG U .
C320 C 0.3215(4) 0.6806(2) -0.4123(4) 0.110(6) Uani 1 1 d G U .
H320 H 0.3494 0.6778 -0.3930 0.132 Uiso 1 1 calc R U .
C321 C 0.2878(4) 0.6572(2) -0.4184(4) 0.106(6) Uani 1 1 d G U .
H321 H 0.2928 0.6385 -0.4033 0.128 Uiso 1 1 calc R U .
C322 C 0.2469(4) 0.66120(17) -0.4468(4) 0.101(6) Uani 1 1 d G U .
C323 C 0.2397(3) 0.68853(16) -0.4690(2) 0.085(5) Uani 1 1 d G U .
C324 C 0.2733(3) 0.71187(16) -0.4628(3) 0.091(5) Uani 1 1 d G U .
C325 C 0.2661(4) 0.73920(17) -0.4850(4) 0.085(5) Uani 1 1 d DG U .
C326 C 0.2252(4) 0.7432(2) -0.5134(3) 0.093(5) Uani 1 1 d G U .
H326 H 0.2202 0.7619 -0.5285 0.111 Uiso 1 1 calc R U .
C327 C 0.1915(3) 0.7198(2) -0.5195(3) 0.095(5) Uani 1 1 d G U .
H327 H 0.1636 0.7226 -0.5388 0.114 Uiso 1 1 calc R U .
C328 C 0.1988(3) 0.6925(2) -0.4973(3) 0.079(4) Uani 1 1 d G U .
C329 C 0.1627(7) 0.6685(4) -0.5044(6) 0.082(5) Uani 1 1 d D U .
C330 C 0.2152(7) 0.6341(4) -0.4563(7) 0.105(6) Uani 1 1 d D U .
C331 C 0.1413(4) 0.6158(2) -0.4956(4) 0.085(4) Uani 1 1 d DG U .
C332 C 0.1462(4) 0.6029(3) -0.5381(4) 0.094(5) Uani 1 1 d G U .
H332 H 0.1694 0.6109 -0.5585 0.113 Uiso 1 1 calc R U .
C333 C 0.1172(5) 0.5784(3) -0.5507(3) 0.092(5) Uani 1 1 d G U .
H333 H 0.1206 0.5696 -0.5798 0.110 Uiso 1 1 calc R U .
C334 C 0.0833(4) 0.5667(2) -0.5208(4) 0.082(4) Uani 1 1 d DG U .
C335 C 0.0784(4) 0.5795(3) -0.4783(4) 0.081(5) Uani 1 1 d G U .
H335 H 0.0553 0.5715 -0.4579 0.097 Uiso 1 1 calc R U .
C336 C 0.1074(4) 0.6041(3) -0.4657(3) 0.083(5) Uani 1 1 d G U .
H336 H 0.1041 0.6128 -0.4367 0.099 Uiso 1 1 calc R U .
C337 C 0.0088(7) 0.5420(5) -0.5392(6) 0.109(6) Uani 1 1 d D U .
H337 H -0.0087 0.5599 -0.5319 0.131 Uiso 1 1 calc R U .
N52 N 0.0082(3) 0.48957(17) -0.5572(3) 0.109(5) Uani 1 1 d G U .
C338 C -0.0170(3) 0.51610(19) -0.5589(4) 0.116(6) Uani 1 1 d DG U .
C339 C -0.0650(3) 0.5184(2) -0.5745(4) 0.140(7) Uani 1 1 d G U .
H339 H -0.0818 0.5372 -0.5741 0.168 Uiso 1 1 calc R U .
C340 C -0.0883(3) 0.4927(3) -0.5908(4) 0.156(8) Uani 1 1 d G U .
H340 H -0.1211 0.4937 -0.6024 0.187 Uiso 1 1 calc R U .
C341 C -0.0631(3) 0.4656(2) -0.5898(4) 0.129(7) Uani 1 1 d G U .
H341 H -0.0784 0.4477 -0.6010 0.155 Uiso 1 1 calc R U .
C342 C -0.0154(3) 0.46453(19) -0.5725(3) 0.120(6) Uani 1 1 d G U .
H342 H 0.0013 0.4457 -0.5713 0.145 Uiso 1 1 calc R U .
N55 N 0.0962(2) 0.44765(18) -0.5346(3) 0.098(4) Uani 1 1 d G U .
C343 C 0.1135(3) 0.4295(2) -0.5675(3) 0.120(7) Uani 1 1 d G U .
H343 H 0.1181 0.4376 -0.5968 0.144 Uiso 1 1 calc R U .
C344 C 0.1246(4) 0.3994(2) -0.5598(4) 0.128(7) Uani 1 1 d G U .
H344 H 0.1359 0.3871 -0.5837 0.153 Uiso 1 1 calc R U .
C345 C 0.1191(4) 0.3874(2) -0.5171(4) 0.122(7) Uani 1 1 d G U .
H345 H 0.1268 0.3668 -0.5113 0.146 Uiso 1 1 calc R U .
C346 C 0.1024(4) 0.4057(2) -0.4828(3) 0.118(6) Uani 1 1 d G U .
H346 H 0.0991 0.3982 -0.4531 0.141 Uiso 1 1 calc R U .
C347 C 0.0906(3) 0.4353(2) -0.4929(3) 0.097(5) Uani 1 1 d DG U .
C348 C 0.0727(7) 0.4560(4) -0.4583(6) 0.089(5) Uani 1 1 d D U .
H348 H 0.0682 0.4490 -0.4284 0.107 Uiso 1 1 calc R U .
C349 C 0.0519(4) 0.5032(2) -0.4315(3) 0.074(4) Uani 1 1 d DG U .
C350 C 0.0075(4) 0.5188(3) -0.4315(3) 0.079(5) Uani 1 1 d G U .
H350 H -0.0158 0.5161 -0.4556 0.095 Uiso 1 1 calc R U .
C351 C -0.0030(3) 0.5384(3) -0.3963(4) 0.093(6) Uani 1 1 d G U .
H351 H -0.0334 0.5490 -0.3963 0.112 Uiso 1 1 calc R U .
C352 C 0.0309(4) 0.5424(3) -0.3611(3) 0.085(5) Uani 1 1 d DG U .
C353 C 0.0754(4) 0.5268(3) -0.3611(3) 0.078(5) Uani 1 1 d G U .
H353 H 0.0986 0.5296 -0.3371 0.093 Uiso 1 1 calc R U .
C354 C 0.0859(3) 0.5073(2) -0.3963(4) 0.074(4) Uani 1 1 d G U .
H354 H 0.1162 0.4966 -0.3964 0.089 Uiso 1 1 calc R U .
C355 C 0.0101(7) 0.5511(4) -0.2827(6) 0.080(5) Uani 1 1 d D U .
C356 C 0.0362(8) 0.5946(4) -0.3349(6) 0.095(5) Uani 1 1 d D U .
C357 C 0.0315(4) 0.61441(19) -0.2947(2) 0.099(6) Uani 1 1 d DG U .
C358 C 0.0413(4) 0.6449(2) -0.3014(3) 0.113(7) Uani 1 1 d G U .
H358 H 0.0496 0.6520 -0.3306 0.136 Uiso 1 1 calc R U .
C359 C 0.0390(4) 0.66490(17) -0.2654(3) 0.103(6) Uani 1 1 d G U .
H359 H 0.0457 0.6857 -0.2700 0.124 Uiso 1 1 calc R U .
C360 C 0.0268(4) 0.65452(15) -0.2228(3) 0.073(4) Uani 1 1 d DG U .
C361 C 0.0170(2) 0.62407(14) -0.2161(2) 0.074(4) Uani 1 1 d G U .
C362 C 0.0194(3) 0.60402(15) -0.2521(2) 0.072(4) Uani 1 1 d G U .
C363 C 0.0096(4) 0.57357(15) -0.2454(3) 0.072(4) Uani 1 1 d DG U .
C364 C -0.0026(4) 0.56319(16) -0.2028(3) 0.071(4) Uani 1 1 d G U .
H364 H -0.0093 0.5424 -0.1982 0.085 Uiso 1 1 calc R U .
C365 C -0.0049(4) 0.58324(19) -0.1668(3) 0.074(4) Uani 1 1 d G U .
H365 H -0.0132 0.5761 -0.1376 0.089 Uiso 1 1 calc R U .
C366 C 0.0049(4) 0.61368(18) -0.1734(2) 0.068(4) Uani 1 1 d G U .
C367 C -0.0019(6) 0.6330(4) -0.1348(6) 0.068(4) Uani 1 1 d D U .
C368 C 0.0196(7) 0.6767(4) -0.1857(6) 0.089(5) Uani 1 1 d D U .
C369 C -0.0085(4) 0.6861(2) -0.1106(3) 0.076(4) Uani 1 1 d G U .
C370 C -0.0560(4) 0.6979(2) -0.1124(3) 0.078(5) Uani 1 1 d G U .
H370 H -0.0779 0.6924 -0.1364 0.094 Uiso 1 1 calc R U .
C371 C -0.0713(3) 0.7177(2) -0.0791(4) 0.075(4) Uani 1 1 d G U .
H371 H -0.1038 0.7257 -0.0804 0.090 Uiso 1 1 calc R U .
C372 C -0.0393(4) 0.7257(2) -0.0440(3) 0.064(4) Uani 1 1 d DG U .
C373 C 0.0081(4) 0.7139(2) -0.0421(3) 0.065(4) Uani 1 1 d G U .
H373 H 0.0300 0.7194 -0.0181 0.079 Uiso 1 1 calc R U .
C374 C 0.0235(3) 0.6941(2) -0.0754(4) 0.068(4) Uani 1 1 d G U .
H374 H 0.0559 0.6861 -0.0742 0.081 Uiso 1 1 calc R U .
C375 C -0.0658(5) 0.7347(4) 0.0311(5) 0.067(4) Uani 1 1 d D U .
H375 H -0.0609 0.7141 0.0388 0.080 Uiso 1 1 calc R U .
N58 N -0.0906(2) 0.78532(19) 0.0507(2) 0.074(4) Uani 1 1 d G U .
C376 C -0.0845(3) 0.7561(2) 0.0639(2) 0.074(4) Uani 1 1 d DG U .
C377 C -0.0975(4) 0.7457(2) 0.1059(3) 0.110(6) Uani 1 1 d G U .
H377 H -0.0938 0.7249 0.1135 0.132 Uiso 1 1 calc R U .
C378 C -0.1161(3) 0.7659(3) 0.1367(2) 0.105(6) Uani 1 1 d G U .
H378 H -0.1246 0.7595 0.1661 0.126 Uiso 1 1 calc R U .
C379 C -0.1220(3) 0.7958(3) 0.1241(2) 0.094(5) Uani 1 1 d G U .
H379 H -0.1346 0.8101 0.1449 0.113 Uiso 1 1 calc R U .
C380 C -0.1096(3) 0.80481(19) 0.0810(2) 0.090(5) Uani 1 1 d G U .
H380 H -0.1146 0.8253 0.0724 0.108 Uiso 1 1 calc R U .
N61 N -0.1392(3) 0.7867(2) -0.0476(2) 0.095(5) Uani 1 1 d G U .
C381 C -0.1829(2) 0.7810(2) -0.0280(2) 0.126(7) Uani 1 1 d G U .
H381 H -0.1846 0.7812 0.0040 0.151 Uiso 1 1 calc R U .
C382 C -0.2251(3) 0.7747(3) -0.0533(3) 0.159(9) Uani 1 1 d G U .
H382 H -0.2551 0.7703 -0.0386 0.191 Uiso 1 1 calc R U .
C383 C -0.2235(3) 0.7750(3) -0.0999(3) 0.148(9) Uani 1 1 d G U .
H383 H -0.2522 0.7708 -0.1176 0.178 Uiso 1 1 calc R U .
C384 C -0.1793(4) 0.7814(3) -0.1205(2) 0.128(7) Uani 1 1 d G U .
H384 H -0.1774 0.7822 -0.1525 0.154 Uiso 1 1 calc R U .
C385 C -0.1382(3) 0.7866(3) -0.0936(2) 0.100(6) Uani 1 1 d DG U .
C386 C -0.0884(5) 0.7926(4) -0.1119(6) 0.091(5) Uani 1 1 d D U .
H386 H -0.0844 0.7942 -0.1436 0.109 Uiso 1 1 calc R U .
C387 C -0.0046(3) 0.7997(3) -0.1072(4) 0.074(4) Uani 1 1 d DG U .
C388 C 0.0214(4) 0.8265(2) -0.1021(3) 0.071(4) Uani 1 1 d G U .
H388 H 0.0078 0.8426 -0.0852 0.085 Uiso 1 1 calc R U .
C389 C 0.0671(4) 0.8298(2) -0.1218(3) 0.064(4) Uani 1 1 d G U .
H389 H 0.0848 0.8482 -0.1183 0.077 Uiso 1 1 calc R U .
C390 C 0.0869(3) 0.8063(3) -0.1466(4) 0.075(4) Uani 1 1 d DG U .
C391 C 0.0610(4) 0.7794(2) -0.1517(4) 0.092(5) Uani 1 1 d G U .
H391 H 0.0745 0.7633 -0.1686 0.111 Uiso 1 1 calc R U .
C392 C 0.0152(4) 0.7761(2) -0.1320(4) 0.087(5) Uani 1 1 d G U .
H392 H -0.0025 0.7578 -0.1355 0.104 Uiso 1 1 calc R U .
C393 C 0.1742(6) 0.8021(3) -0.1372(5) 0.060(4) Uani 1 1 d D U .
C394 C 0.1367(6) 0.8205(5) -0.2094(6) 0.085(5) Uani 1 1 d D U .
C395 C 0.1871(2) 0.8231(2) -0.2273(3) 0.081(5) Uani 1 1 d G U .
C396 C 0.1915(3) 0.8344(3) -0.2708(3) 0.100(6) Uani 1 1 d G U .
H396 H 0.1628 0.8390 -0.2884 0.120 Uiso 1 1 calc R U .
C397 C 0.2378(4) 0.8391(3) -0.2887(2) 0.102(6) Uani 1 1 d G U .
H397 H 0.2408 0.8468 -0.3184 0.122 Uiso 1 1 calc R U .
C398 C 0.2798(3) 0.8324(2) -0.2630(2) 0.068(4) Uani 1 1 d G U .
C399 C 0.2754(2) 0.82103(15) -0.2195(2) 0.069(4) Uani 1 1 d G U .
C400 C 0.2291(2) 0.81638(16) -0.2017(2) 0.075(4) Uani 1 1 d G U .
C401 C 0.2247(3) 0.8050(2) -0.1582(2) 0.066(4) Uani 1 1 d G U .
C402 C 0.2667(3) 0.7983(2) -0.1325(2) 0.067(4) Uani 1 1 d G U .
H402 H 0.2637 0.7906 -0.1028 0.081 Uiso 1 1 calc R U .
C403 C 0.3130(3) 0.8030(2) -0.1504(3) 0.076(5) Uani 1 1 d G U .
H403 H 0.3417 0.7984 -0.1328 0.091 Uiso 1 1 calc R U .
C404 C 0.3174(2) 0.8143(2) -0.1939(3) 0.060(4) Uani 1 1 d DG U .
C405 C 0.3669(6) 0.8186(4) -0.2114(5) 0.064(4) Uani 1 1 d D U .
C406 C 0.3283(6) 0.8351(4) -0.2844(6) 0.069(4) Uani 1 1 d D U .
C407 C 0.4176(3) 0.8327(3) -0.2745(3) 0.071(4) Uani 1 1 d DG U .
C408 C 0.4328(4) 0.8614(2) -0.2869(3) 0.072(4) Uani 1 1 d G U .
H408 H 0.4124 0.8784 -0.2813 0.086 Uiso 1 1 calc R U .
C409 C 0.4779(4) 0.86535(19) -0.3075(4) 0.076(4) Uani 1 1 d G U .
H409 H 0.4883 0.8850 -0.3161 0.091 Uiso 1 1 calc R U .
C410 C 0.5078(3) 0.8406(3) -0.3157(3) 0.073(4) Uani 1 1 d DG U .
C411 C 0.4926(3) 0.8118(2) -0.3033(4) 0.069(4) Uani 1 1 d G U .
H411 H 0.5130 0.7949 -0.3089 0.083 Uiso 1 1 calc R U .
C412 C 0.4475(4) 0.80791(19) -0.2826(3) 0.070(4) Uani 1 1 d G U .
H412 H 0.4371 0.7883 -0.2741 0.084 Uiso 1 1 calc R U .
N64 N 0.6304(3) 0.85036(17) -0.3949(3) 0.158(7) Uani 1 1 d G U .
N63 N 0.5502(3) 0.84539(17) -0.3415(4) 0.089(4) Uani 1 1 d DG U .
C413 C 0.5921(3) 0.84535(15) -0.3221(3) 0.129(7) Uani 1 1 d G U .
H413 H 0.5947 0.8439 -0.2901 0.154 Uiso 1 1 calc R U .
C418 C 0.6711(4) 0.85133(19) -0.4206(4) 0.194(10) Uani 1 1 d G U .
H418 H 0.6673 0.8535 -0.4524 0.233 Uiso 1 1 calc R U .
C417 C 0.7182(4) 0.8493(2) -0.4020(5) 0.228(12) Uani 1 1 d G U .
H417 H 0.7460 0.8495 -0.4209 0.274 Uiso 1 1 calc R U .
C416 C 0.7244(3) 0.8469(2) -0.3556(5) 0.204(11) Uani 1 1 d G U .
H416 H 0.7564 0.8456 -0.3424 0.245 Uiso 1 1 calc R U .
C415 C 0.6832(3) 0.8464(2) -0.3288(4) 0.189(10) Uani 1 1 d G U .
H415 H 0.6865 0.8453 -0.2969 0.227 Uiso 1 1 calc R U .
C414 C 0.6373(3) 0.84766(17) -0.3494(3) 0.151(7) Uani 1 1 d G U .
N67 N 0.5163(3) 0.45209(14) 0.0388(2) 0.072(4) Uani 1 1 d G U .
C419 C 0.5053(3) 0.43038(15) 0.0692(3) 0.079(5) Uani 1 1 d G U .
H419 H 0.4976 0.4361 0.0991 0.095 Uiso 1 1 calc R U .
C420 C 0.5048(3) 0.40004(14) 0.0579(3) 0.093(5) Uani 1 1 d G U .
H420 H 0.4977 0.3853 0.0801 0.112 Uiso 1 1 calc R U .
C421 C 0.5148(3) 0.39135(14) 0.0141(3) 0.089(5) Uani 1 1 d G U .
H421 H 0.5145 0.3706 0.0060 0.107 Uiso 1 1 calc R U .
C422 C 0.5253(3) 0.41326(13) -0.0175(3) 0.082(5) Uani 1 1 d G U .
H422 H 0.5316 0.4079 -0.0480 0.098 Uiso 1 1 calc R U .
C423 C 0.5266(2) 0.44302(13) -0.0040(2) 0.073(4) Uani 1 1 d G U .
C424 C 0.5338(6) 0.4665(3) -0.0376(6) 0.069(4) Uani 1 1 d D U .
H424 H 0.5372 0.4617 -0.0687 0.083 Uiso 1 1 calc R U .
C425 C 0.5395(4) 0.5179(2) -0.0551(3) 0.060(4) Uani 1 1 d DG U .
C426 C 0.5844(3) 0.5325(3) -0.0601(3) 0.082(5) Uani 1 1 d G U .
H426 H 0.6122 0.5263 -0.0426 0.098 Uiso 1 1 calc R U .
C427 C 0.5885(3) 0.5561(3) -0.0906(4) 0.081(5) Uani 1 1 d G U .
H427 H 0.6192 0.5660 -0.0940 0.098 Uiso 1 1 calc R U .
C428 C 0.5478(4) 0.5652(2) -0.1163(3) 0.076(4) Uani 1 1 d G U .
C429 C 0.5028(3) 0.5507(2) -0.1113(3) 0.070(4) Uani 1 1 d G U .
H429 H 0.4750 0.5569 -0.1288 0.085 Uiso 1 1 calc R U .
C430 C 0.4987(3) 0.5270(2) -0.0808(4) 0.074(5) Uani 1 1 d G U .
H430 H 0.4680 0.5171 -0.0774 0.088 Uiso 1 1 calc R U .
C431 C 0.5355(8) 0.6177(5) -0.1314(7) 0.099(6) Uani 1 1 d . U .
C432 C 0.5694(6) 0.5843(4) -0.1891(5) 0.068(4) Uani 1 1 d D U .
C433 C 0.5639(4) 0.60910(15) -0.2229(3) 0.065(4) Uani 1 1 d DG U .
C434 C 0.5796(4) 0.60357(18) -0.2665(3) 0.082(5) Uani 1 1 d G U .
H434 H 0.5924 0.5843 -0.2742 0.099 Uiso 1 1 calc R U .
C435 C 0.5765(4) 0.6262(2) -0.2990(3) 0.094(5) Uani 1 1 d G U .
H435 H 0.5872 0.6224 -0.3288 0.112 Uiso 1 1 calc R U .
C436 C 0.5577(4) 0.6543(2) -0.2878(2) 0.077(4) Uani 1 1 d DG U .
C437 C 0.5420(3) 0.65987(15) -0.2442(2) 0.067(4) Uani 1 1 d G U .
C438 C 0.5451(3) 0.63726(15) -0.2117(2) 0.062(4) Uani 1 1 d G U .
C439 C 0.5295(4) 0.6428(2) -0.1681(2) 0.081(5) Uani 1 1 d G U .
C440 C 0.5107(4) 0.6709(2) -0.1569(3) 0.114(7) Uani 1 1 d G U .
H440 H 0.5000 0.6747 -0.1271 0.137 Uiso 1 1 calc R U .
C441 C 0.5076(4) 0.69355(19) -0.1893(3) 0.100(6) Uani 1 1 d G U .
H441 H 0.4948 0.7128 -0.1817 0.120 Uiso 1 1 calc R U .
C442 C 0.5233(4) 0.68802(16) -0.2330(3) 0.082(5) Uani 1 1 d DG U .
C443 C 0.5198(7) 0.7132(4) -0.2644(6) 0.086(5) Uani 1 1 d D U .
C444 C 0.5574(7) 0.6781(4) -0.3208(6) 0.087(5) Uani 1 1 d D U .
C445 C 0.5424(5) 0.7316(3) -0.3377(4) 0.096(5) Uani 1 1 d DG U .
C446 C 0.5853(5) 0.7487(3) -0.3388(4) 0.107(6) Uani 1 1 d G U .
H446 H 0.6115 0.7446 -0.3180 0.128 Uiso 1 1 calc R U .
C447 C 0.5898(5) 0.7716(3) -0.3705(5) 0.126(7) Uani 1 1 d G U .
H447 H 0.6191 0.7833 -0.3713 0.152 Uiso 1 1 calc R U .
C448 C 0.5515(6) 0.7775(3) -0.4009(5) 0.120(6) Uani 1 1 d DG U .
C449 C 0.5086(5) 0.7605(3) -0.3998(4) 0.106(6) Uani 1 1 d G U .
H449 H 0.4823 0.7645 -0.4206 0.128 Uiso 1 1 calc R U .
C450 C 0.5040(4) 0.7375(3) -0.3681(5) 0.103(6) Uani 1 1 d G U .
H450 H 0.4747 0.7259 -0.3673 0.123 Uiso 1 1 calc R U .
N71 N 0.5740(5) 0.8515(2) -0.4818(4) 0.141(6) Uani 1 1 d G U .
N70 N 0.5545(6) 0.8030(3) -0.4285(5) 0.126(5) Uani 1 1 d DG U .
C452 C 0.5640(5) 0.7979(2) -0.4695(5) 0.156(8) Uani 1 1 d G U .
H452 H 0.5645 0.7777 -0.4805 0.187 Uiso 1 1 calc R U .
C453 C 0.5815(7) 0.8753(3) -0.5097(5) 0.178(9) Uani 1 1 d G U .
H453 H 0.5818 0.8951 -0.4975 0.214 Uiso 1 1 calc R U .
C454 C 0.5888(6) 0.8715(4) -0.5555(5) 0.199(10) Uani 1 1 d G U .
H454 H 0.5932 0.8886 -0.5744 0.239 Uiso 1 1 calc R U .
C455 C 0.5897(7) 0.8427(5) -0.5737(4) 0.192(9) Uani 1 1 d G U .
H455 H 0.5948 0.8398 -0.6050 0.231 Uiso 1 1 calc R U .
C456 C 0.5830(7) 0.8182(4) -0.5455(4) 0.184(9) Uani 1 1 d G U .
H456 H 0.5842 0.7982 -0.5570 0.221 Uiso 1 1 calc R U .
C457 C 0.5745(4) 0.8234(2) -0.5004(4) 0.165(8) Uani 1 1 d G U .
C600 C 0.7641(5) 0.1544(4) -0.1342(6) 0.142(9) Uiso 1 1 d G U .
H600 H 0.7304 0.1498 -0.1398 0.171 Uiso 1 1 calc R U .
C601 C 0.7931(7) 0.1352(4) -0.1080(6) 0.156(9) Uiso 1 1 d G U .
H601 H 0.7793 0.1174 -0.0957 0.187 Uiso 1 1 calc R U .
C602 C 0.8425(7) 0.1419(4) -0.0998(6) 0.173(11) Uiso 1 1 d G U .
H602 H 0.8623 0.1287 -0.0819 0.207 Uiso 1 1 calc R U .
C603 C 0.8628(5) 0.1680(5) -0.1178(6) 0.163(10) Uiso 1 1 d G U .
H603 H 0.8965 0.1726 -0.1122 0.195 Uiso 1 1 calc R U .
C604 C 0.8337(7) 0.1872(4) -0.1440(6) 0.166(10) Uiso 1 1 d G U .
H604 H 0.8476 0.2050 -0.1563 0.199 Uiso 1 1 calc R U .
C605 C 0.7844(7) 0.1805(4) -0.1522(5) 0.155(9) Uiso 1 1 d G U .
H605 H 0.7645 0.1937 -0.1701 0.186 Uiso 1 1 calc R U .
C606 C 0.2761(7) 0.7434(5) -0.2622(9) 0.202(13) Uiso 1 1 d G U .
H606 H 0.2425 0.7459 -0.2708 0.243 Uiso 1 1 calc R U .
C607 C 0.2887(8) 0.7355(5) -0.2181(8) 0.190(12) Uiso 1 1 d G U .
H607 H 0.2637 0.7325 -0.1965 0.228 Uiso 1 1 calc R U .
C608 C 0.3379(10) 0.7319(5) -0.2054(6) 0.200(12) Uiso 1 1 d G U .
H608 H 0.3465 0.7265 -0.1753 0.240 Uiso 1 1 calc R U .
C609 C 0.3745(6) 0.7363(5) -0.2370(8) 0.166(10) Uiso 1 1 d G U .
H609 H 0.4081 0.7339 -0.2283 0.200 Uiso 1 1 calc R U .
C610 C 0.3619(9) 0.7442(5) -0.2811(7) 0.187(12) Uiso 1 1 d G U .
H610 H 0.3869 0.7472 -0.3026 0.225 Uiso 1 1 calc R U .
C611 C 0.3127(10) 0.7478(5) -0.2937(6) 0.234(15) Uiso 1 1 d G U .
H611 H 0.3041 0.7532 -0.3239 0.280 Uiso 1 1 calc R U .
C612 C 0.6262(7) 0.4427(4) -0.6791(6) 0.147(9) Uiso 1 1 d G U .
H612 H 0.6225 0.4275 -0.6567 0.177 Uiso 1 1 calc R U .
C613 C 0.6055(6) 0.4711(5) -0.6728(5) 0.150(9) Uiso 1 1 d G U .
H613 H 0.5877 0.4753 -0.6462 0.180 Uiso 1 1 calc R U .
C614 C 0.6108(6) 0.4933(3) -0.7054(7) 0.161(10) Uiso 1 1 d G U .
H614 H 0.5967 0.5127 -0.7011 0.194 Uiso 1 1 calc R U .
C615 C 0.6368(7) 0.4872(4) -0.7443(5) 0.151(9) Uiso 1 1 d G U .
H615 H 0.6405 0.5024 -0.7666 0.181 Uiso 1 1 calc R U .
C616 C 0.6575(6) 0.4589(5) -0.7506(5) 0.148(9) Uiso 1 1 d G U .
H616 H 0.6753 0.4547 -0.7772 0.178 Uiso 1 1 calc R U .
C617 C 0.6522(7) 0.4366(3) -0.7180(7) 0.181(11) Uiso 1 1 d G U .
H617 H 0.6663 0.4172 -0.7223 0.218 Uiso 1 1 calc R U .
C618 C 0.4413(14) 0.7501(5) -0.0967(8) 0.242(16) Uiso 1 1 d G U .
H618 H 0.4396 0.7656 -0.1188 0.290 Uiso 1 1 calc R U .
C619 C 0.4865(10) 0.7372(7) -0.0850(9) 0.228(15) Uiso 1 1 d G U .
H619 H 0.5156 0.7439 -0.0992 0.274 Uiso 1 1 calc R U .
C620 C 0.4890(10) 0.7145(7) -0.0527(10) 0.237(15) Uiso 1 1 d G U .
H620 H 0.5199 0.7057 -0.0447 0.284 Uiso 1 1 calc R U .
C621 C 0.4464(14) 0.7047(6) -0.0320(8) 0.281(19) Uiso 1 1 d G U .
H621 H 0.4481 0.6891 -0.0098 0.337 Uiso 1 1 calc R U .
C622 C 0.4013(10) 0.7175(7) -0.0436(10) 0.250(17) Uiso 1 1 d G U .
H622 H 0.3721 0.7108 -0.0294 0.300 Uiso 1 1 calc R U .
C623 C 0.3987(9) 0.7402(7) -0.0760(11) 0.253(17) Uiso 1 1 d G U .
H623 H 0.3679 0.7490 -0.0839 0.304 Uiso 1 1 calc R U .
C624 C 0.1996(12) 0.7278(7) -0.3871(12) 0.29(2) Uiso 1 1 d G U .
H624 H 0.2229 0.7438 -0.3860 0.352 Uiso 1 1 calc R U .
C625 C 0.1556(15) 0.7314(6) -0.4113(11) 0.34(2) Uiso 1 1 d G U .
H625 H 0.1489 0.7498 -0.4267 0.402 Uiso 1 1 calc R U .
C626 C 0.1214(9) 0.7081(8) -0.4130(9) 0.238(15) Uiso 1 1 d G U .
H626 H 0.0913 0.7106 -0.4295 0.286 Uiso 1 1 calc R U .
C627 C 0.1312(10) 0.6812(6) -0.3905(10) 0.207(13) Uiso 1 1 d G U .
H627 H 0.1078 0.6652 -0.3917 0.248 Uiso 1 1 calc R U .
C628 C 0.1751(13) 0.6776(6) -0.3663(9) 0.249(16) Uiso 1 1 d G U .
H628 H 0.1818 0.6592 -0.3510 0.298 Uiso 1 1 calc R U .
C629 C 0.2093(9) 0.7009(9) -0.3647(10) 0.30(2) Uiso 1 1 d G U .
H629 H 0.2394 0.6984 -0.3481 0.362 Uiso 1 1 calc R U .
C630 C 0.8634(6) 0.3328(5) -0.2716(8) 0.168(10) Uiso 1 1 d G U .
H630 H 0.8974 0.3311 -0.2781 0.202 Uiso 1 1 calc R U .
C631 C 0.8281(8) 0.3271(4) -0.3051(6) 0.168(10) Uiso 1 1 d G U .
H631 H 0.8379 0.3214 -0.3345 0.202 Uiso 1 1 calc R U .
C632 C 0.7784(7) 0.3297(4) -0.2956(6) 0.179(11) Uiso 1 1 d G U .
H632 H 0.7542 0.3258 -0.3185 0.215 Uiso 1 1 calc R U .
C633 C 0.7640(6) 0.3380(4) -0.2525(8) 0.165(10) Uiso 1 1 d G U .
H633 H 0.7300 0.3398 -0.2460 0.198 Uiso 1 1 calc R U .
C634 C 0.7993(9) 0.3437(5) -0.2190(6) 0.180(11) Uiso 1 1 d G U .
H634 H 0.7894 0.3494 -0.1896 0.216 Uiso 1 1 calc R U .
C635 C 0.8490(8) 0.3412(5) -0.2286(7) 0.192(12) Uiso 1 1 d G U .
H635 H 0.8731 0.3451 -0.2057 0.230 Uiso 1 1 calc R U .
C636 C 0.3949(9) 0.6412(8) -0.1127(7) 0.229(15) Uiso 1 1 d G U .
H636 H 0.3885 0.6458 -0.0820 0.275 Uiso 1 1 calc R U .
C637 C 0.4001(9) 0.6114(6) -0.1261(9) 0.216(14) Uiso 1 1 d G U .
H637 H 0.3973 0.5956 -0.1046 0.259 Uiso 1 1 calc R U .
C638 C 0.4095(9) 0.6047(5) -0.1710(11) 0.231(15) Uiso 1 1 d G U .
H638 H 0.4131 0.5843 -0.1802 0.277 Uiso 1 1 calc R U .
C639 C 0.4136(9) 0.6278(8) -0.2024(7) 0.250(16) Uiso 1 1 d G U .
H639 H 0.4200 0.6232 -0.2331 0.300 Uiso 1 1 calc R U .
C640 C 0.4083(9) 0.6576(7) -0.1890(10) 0.242(16) Uiso 1 1 d G U .
H640 H 0.4111 0.6734 -0.2104 0.290 Uiso 1 1 calc R U .
C641 C 0.3989(9) 0.6644(5) -0.1441(12) 0.239(16) Uiso 1 1 d G U .
H641 H 0.3953 0.6848 -0.1349 0.287 Uiso 1 1 calc R U .
C642 C 0.2592(12) 0.6751(8) -0.1118(10) 0.242(16) Uiso 1 1 d G U .
H642 H 0.2867 0.6619 -0.1132 0.291 Uiso 1 1 calc R U .
C643 C 0.2646(10) 0.7035(9) -0.0926(9) 0.285(19) Uiso 1 1 d G U .
H643 H 0.2958 0.7098 -0.0810 0.342 Uiso 1 1 calc R U .
C644 C 0.2244(14) 0.7229(6) -0.0905(9) 0.233(15) Uiso 1 1 d G U .
H644 H 0.2281 0.7423 -0.0775 0.280 Uiso 1 1 calc R U .
C645 C 0.1788(11) 0.7137(8) -0.1076(10) 0.249(17) Uiso 1 1 d G U .
H645 H 0.1513 0.7269 -0.1062 0.299 Uiso 1 1 calc R U .
C646 C 0.1734(10) 0.6852(9) -0.1267(10) 0.277(19) Uiso 1 1 d G U .
H646 H 0.1422 0.6790 -0.1384 0.332 Uiso 1 1 calc R U .
C647 C 0.2136(16) 0.6659(6) -0.1288(10) 0.31(2) Uiso 1 1 d G U .
H647 H 0.2098 0.6464 -0.1419 0.367 Uiso 1 1 calc R U .
P1 P 0.6250(2) 0.57111(14) -0.82285(19) 0.1085(19) Uani 1 1 d . U .
F1 F 0.6464(5) 0.5872(3) -0.8654(5) 0.149(5) Uiso 1 1 d . U .
F2 F 0.5744(6) 0.5730(3) -0.8510(5) 0.162(5) Uiso 1 1 d . U .
F3 F 0.6173(6) 0.6043(4) -0.8045(5) 0.174(5) Uiso 1 1 d . U .
F4 F 0.5965(4) 0.5584(3) -0.7820(4) 0.115(4) Uiso 1 1 d . U .
F5 F 0.6751(5) 0.5688(3) -0.7942(5) 0.150(5) Uiso 1 1 d . U .
F6 F 0.6331(4) 0.5388(3) -0.8410(4) 0.122(4) Uiso 1 1 d . U .
P2 P 0.4685(3) 0.53346(17) -0.6694(2) 0.125(2) Uani 1 1 d . U .
F7 F 0.5032(6) 0.5423(3) -0.7078(5) 0.157(5) Uiso 1 1 d . U .
F8 F 0.4245(6) 0.5377(4) -0.7004(6) 0.182(6) Uiso 1 1 d . U .
F9 F 0.4330(6) 0.5250(3) -0.6323(5) 0.160(5) Uiso 1 1 d . U .
F10 F 0.4680(6) 0.5676(4) -0.6544(5) 0.172(5) Uiso 1 1 d . U .
F11 F 0.4702(5) 0.4987(4) -0.6839(5) 0.162(5) Uiso 1 1 d . U .
F12 F 0.5154(5) 0.5276(3) -0.6362(4) 0.140(4) Uiso 1 1 d . U .
P3 P 0.1698(6) 0.5900(4) -0.2787(5) 0.244(5) Uani 1 1 d D U .
F13 F 0.1375(9) 0.6052(6) -0.2386(9) 0.282(10) Uiso 1 1 d D U .
F14 F 0.1353(8) 0.5625(5) -0.2755(7) 0.216(7) Uiso 1 1 d . U .
F15 F 0.2030(9) 0.5774(5) -0.2355(8) 0.241(8) Uiso 1 1 d . U .
F16 F 0.2154(11) 0.6139(7) -0.2852(10) 0.319(12) Uiso 1 1 d D U .
F17 F 0.1483(10) 0.6030(6) -0.3220(10) 0.276(10) Uiso 1 1 d . U .
F18 F 0.1962(9) 0.5723(6) -0.3150(8) 0.270(10) Uiso 1 1 d D U .
P4 P -0.1343(7) 0.8112(4) 0.2571(5) 0.260(6) Uani 1 1 d D U .
F19 F -0.0923(10) 0.8129(6) 0.2156(9) 0.266(10) Uiso 1 1 d . U .
F20 F -0.1790(9) 0.8117(6) 0.2883(9) 0.271(10) Uiso 1 1 d D U .
F21 F -0.1749(9) 0.8180(5) 0.2236(8) 0.247(8) Uiso 1 1 d . U .
F22 F -0.1465(10) 0.7768(6) 0.2411(9) 0.275(10) Uiso 1 1 d D U .
F23 F -0.0965(9) 0.7987(5) 0.2926(8) 0.246(8) Uiso 1 1 d . U .
F24 F -0.1278(7) 0.8436(5) 0.2744(7) 0.213(7) Uiso 1 1 d . U .
P5 P 0.5723(5) 0.3880(3) -0.4366(4) 0.216(4) Uani 1 1 d D U .
F26 F 0.5263(7) 0.3955(4) -0.4078(6) 0.211(7) Uiso 1 1 d D U .
F27 F 0.5974(8) 0.3763(5) -0.3923(7) 0.245(9) Uiso 1 1 d D U .
F25 F 0.5460(9) 0.3555(6) -0.4359(9) 0.273(10) Uiso 1 1 d D U .
F28 F 0.6157(7) 0.3789(5) -0.4698(7) 0.230(8) Uiso 1 1 d D U .
F30 F 0.6048(10) 0.4170(6) -0.4322(9) 0.283(11) Uiso 1 1 d D U .
F29 F 0.5401(11) 0.3936(7) -0.4813(7) 0.331(13) Uiso 1 1 d D U .
P6 P 0.3053(4) 0.5654(4) 0.1268(5) 0.195(5) Uani 0.75 1 d D U P
F31 F 0.3131(9) 0.6006(5) 0.1151(8) 0.193(8) Uiso 0.75 1 d D U P
F32 F 0.3432(7) 0.5563(5) 0.0904(7) 0.181(7) Uiso 0.75 1 d D U P
F34 F 0.3376(12) 0.5714(8) 0.1677(10) 0.276(13) Uiso 0.75 1 d D U P
F36 F 0.2945(9) 0.5314(6) 0.1345(9) 0.241(11) Uiso 0.75 1 d D U P
F35 F 0.2701(11) 0.5797(7) 0.1628(9) 0.248(11) Uiso 0.75 1 d D U P
F33 F 0.2672(9) 0.5654(5) 0.0869(7) 0.196(8) Uiso 0.75 1 d D U P
P7 P -0.0119(5) 0.5744(4) -0.6624(4) 0.129(4) Uani 0.5 1 d D U P
F39 F 0.0286(9) 0.5713(5) -0.6987(8) 0.142(8) Uiso 0.5 1 d D U P
F38 F 0.0252(8) 0.5709(5) -0.6229(8) 0.115(7) Uiso 0.5 1 d . U P
F37 F -0.0514(9) 0.5750(6) -0.6238(8) 0.157(9) Uiso 0.5 1 d D U P
F40 F -0.0092(9) 0.6096(5) -0.6644(8) 0.132(8) Uiso 0.5 1 d D U P
F41 F -0.0539(10) 0.5720(6) -0.6961(9) 0.138(8) Uiso 0.5 1 d . U P
F42 F -0.0121(13) 0.5386(6) -0.6585(12) 0.219(14) Uiso 0.5 1 d D U P
P8 P -0.2252(5) 0.7064(3) 0.0297(5) 0.128(4) Uani 0.5 1 d . U P
F44 F -0.1781(13) 0.7118(8) 0.0056(10) 0.185(11) Uiso 0.5 1 d D U P
F46 F -0.1989(16) 0.7090(10) 0.0745(12) 0.236(15) Uiso 0.5 1 d D U P
F45 F -0.2451(14) 0.7448(8) 0.0282(12) 0.210(13) Uiso 0.5 1 d D U P
F43 F -0.2222(13) 0.6729(8) 0.0142(11) 0.188(11) Uiso 0.5 1 d . U P
F47 F -0.2734(12) 0.7032(7) 0.0554(10) 0.167(10) Uiso 0.5 1 d . U P
F48 F -0.2588(14) 0.7075(7) -0.0134(12) 0.201(12) Uiso 0.5 1 d D U P
P9 P 0.7563(6) 0.6498(4) -0.6090(6) 0.146(5) Uani 0.5 1 d . U P
F50 F 0.7740(15) 0.6201(9) -0.6375(13) 0.213(13) Uiso 0.5 1 d . U P
F51 F 0.703(2) 0.6462(13) -0.6308(18) 0.288(18) Uiso 0.5 1 d . U P
F53 F 0.7319(11) 0.6340(7) -0.5640(10) 0.166(10) Uiso 0.5 1 d . U P
F49 F 0.7691(13) 0.6633(8) -0.6594(12) 0.187(11) Uiso 0.5 1 d . U P
F54 F 0.8048(17) 0.6685(10) -0.5933(15) 0.241(15) Uiso 0.5 1 d . U P
F52 F 0.7273(13) 0.6819(8) -0.5968(11) 0.186(11) Uiso 0.5 1 d . U P
N1S N 0.8760(13) 0.6259(8) 0.0675(11) 0.259(15) Uiso 1 1 d D U .
N2S N 1.0163(18) 0.3502(11) -0.5764(17) 0.32(2) Uiso 1 1 d D U .
N3S N 0.6366(9) 0.3300(5) -0.2875(8) 0.160(8) Uiso 1 1 d D U .
N4S N 0.2310(10) 0.8136(6) -0.5890(8) 0.180(9) Uiso 1 1 d D U .
C1S C 0.8829(16) 0.6466(9) 0.0437(13) 0.252(18) Uiso 1 1 d D U .
C2S C 0.8996(13) 0.6546(8) -0.0020(11) 0.212(14) Uiso 1 1 d D U .
H2S1 H 0.9307 0.6441 -0.0080 0.318 Uiso 1 1 calc R U .
H2S2 H 0.9047 0.6764 -0.0038 0.318 Uiso 1 1 calc R U .
H2S3 H 0.8746 0.6484 -0.0245 0.318 Uiso 1 1 calc R U .
C3S C 0.998(2) 0.3585(13) -0.6108(19) 0.30(2) Uiso 1 1 d D U .
C4S C 0.993(2) 0.3574(14) -0.6605(19) 0.36(3) Uiso 1 1 d D U .
H4S1 H 1.0122 0.3737 -0.6738 0.541 Uiso 1 1 calc R U .
H4S2 H 0.9580 0.3601 -0.6689 0.541 Uiso 1 1 calc R U .
H4S3 H 1.0043 0.3379 -0.6716 0.541 Uiso 1 1 calc R U .
C5S C 0.6001(11) 0.3273(6) -0.3077(10) 0.158(10) Uiso 1 1 d D U .
C6S C 0.5568(14) 0.3213(10) -0.3362(14) 0.265(19) Uiso 1 1 d D U .
H6S1 H 0.5597 0.3323 -0.3647 0.397 Uiso 1 1 calc R U .
H6S2 H 0.5272 0.3280 -0.3206 0.397 Uiso 1 1 calc R U .
H6S3 H 0.5544 0.2996 -0.3422 0.397 Uiso 1 1 calc R U .
C7S C 0.2732(10) 0.8171(6) -0.5875(8) 0.135(8) Uiso 1 1 d D U .
C8S C 0.3231(11) 0.8242(7) -0.5765(10) 0.185(12) Uiso 1 1 d D U .
H8S1 H 0.3257 0.8456 -0.5688 0.278 Uiso 1 1 calc R U .
H8S2 H 0.3438 0.8197 -0.6024 0.278 Uiso 1 1 calc R U .
H8S3 H 0.3341 0.8120 -0.5505 0.278 Uiso 1 1 calc R U .
S1 S 0.8674(3) 0.6374(2) -0.2026(3) 0.094(3) Uani 0.6 1 d D . P
S2 S 0.8339(4) 0.6421(3) -0.2952(4) 0.123(3) Uani 0.6 1 d D . P
O3A O 0.7975(10) 0.6263(6) -0.3191(9) 0.166(3) Uiso 0.6 1 d D . P
N200 N 0.8395(12) 0.6253(7) -0.2473(8) 0.166(3) Uiso 0.6 1 d D . P
O2A O 0.9038(10) 0.6594(6) -0.2076(10) 0.166(3) Uiso 0.6 1 d D . P
F3A F 0.7815(9) 0.6391(6) -0.1661(8) 0.166(3) Uiso 0.6 1 d D . P
F2A F 0.8065(9) 0.6805(5) -0.1941(8) 0.166(3) Uiso 0.6 1 d D . P
O1A O 0.8765(11) 0.6125(6) -0.1755(9) 0.166(3) Uiso 0.6 1 d D . P
F1A F 0.8328(9) 0.6635(6) -0.1304(8) 0.166(3) Uiso 0.6 1 d D . P
O4A O 0.8309(11) 0.6740(6) -0.2950(10) 0.166(3) Uiso 0.6 1 d D . P
F5A F 0.8971(9) 0.6064(5) -0.3279(8) 0.166(3) Uiso 0.6 1 d D . P
C2A C 0.8900(11) 0.6346(8) -0.3263(11) 0.166(3) Uiso 0.6 1 d D . P
F4A F 0.8842(9) 0.6474(5) -0.3670(8) 0.166(3) Uiso 0.6 1 d D . P
F6A F 0.9292(9) 0.6482(5) -0.3076(8) 0.166(3) Uiso 0.6 1 d D . P
C1A C 0.8178(12) 0.6582(8) -0.1714(11) 0.166(3) Uiso 0.6 1 d D . P
S3 S 0.7864(4) 0.3975(2) 0.1316(3) 0.134(3) Uani 0.7 1 d D . P
S4 S 0.6855(4) 0.4000(2) 0.1545(3) 0.136(3) Uani 0.7 1 d D . P
O6A O 0.7790(9) 0.4205(6) 0.1000(8) 0.167(2) Uiso 0.7 1 d D . P
F4B F 0.6566(8) 0.3579(5) 0.0929(7) 0.167(2) Uiso 0.7 1 d D . P
O5A O 0.8214(9) 0.3731(6) 0.1205(8) 0.167(2) Uiso 0.7 1 d D . P
C3A C 0.8208(12) 0.4137(7) 0.1787(10) 0.167(2) Uiso 0.7 1 d D . P
F3B F 0.8279(8) 0.3941(5) 0.2091(7) 0.167(2) Uiso 0.7 1 d D U P
F1B F 0.8590(8) 0.4279(5) 0.1654(7) 0.167(2) Uiso 0.7 1 d D . P
N201 N 0.7394(8) 0.3818(6) 0.1501(10) 0.167(2) Uiso 0.7 1 d D . P
O8A O 0.6601(9) 0.3843(6) 0.1889(8) 0.167(2) Uiso 0.7 1 d D . P
C4A C 0.6572(12) 0.3855(8) 0.1021(9) 0.167(2) Uiso 0.7 1 d D . P
F6B F 0.6720(8) 0.4016(5) 0.0688(7) 0.167(2) Uiso 0.7 1 d D . P
O7A O 0.6943(9) 0.4306(5) 0.1554(8) 0.167(2) Uiso 0.7 1 d D . P
F5B F 0.6092(8) 0.3944(5) 0.1033(7) 0.167(2) Uiso 0.7 1 d D . P
F2B F 0.7918(8) 0.4320(5) 0.1989(7) 0.167(2) Uiso 0.7 1 d D U P

loop_
_atom_site_aniso_label
_atom_site_aniso_U_11
_atom_site_aniso_U_22
_atom_site_aniso_U_33
_atom_site_aniso_U_23
_atom_site_aniso_U_13
_atom_site_aniso_U_12
Co1 0.091(2) 0.075(2) 0.0401(16) -0.0008(14) 0.0002(14) 0.0035(16)
Co2 0.069(2) 0.073(2) 0.225(4) -0.036(2) 0.045(2) 0.0040(18)
Co3 0.0738(19) 0.084(2) 0.0582(17) 0.0067(15) 0.0040(14) -0.0247(16)
Co4 0.0459(17) 0.081(2) 0.100(2) 0.0315(17) 0.0044(15) 0.0006(15)
Co5 0.089(2) 0.0637(18) 0.0568(17) 0.0049(14) -0.0001(15) 0.0110(15)
Co6 0.0443(16) 0.079(2) 0.0734(18) -0.0224(15) 0.0070(13) -0.0077(14)
Co7 0.104(3) 0.098(3) 0.179(4) 0.060(3) 0.086(3) 0.019(2)
Co8 0.095(2) 0.107(2) 0.0571(18) -0.0231(17) -0.0045(16) -0.0180(19)
N2 0.088(9) 0.068(7) 0.051(7) 0.011(6) -0.005(6) 0.026(7)
N3 0.053(8) 0.081(9) 0.104(9) 0.034(7) -0.001(7) 0.004(6)
N5 0.093(9) 0.068(6) 0.059(6) 0.006(5) 0.007(6) 0.013(6)
N6 0.088(9) 0.068(6) 0.076(7) 0.005(5) 0.002(6) 0.002(6)
N8 0.059(8) 0.090(9) 0.048(6) -0.008(6) 0.005(5) -0.009(7)
N9 0.078(9) 0.089(9) 0.047(6) 0.009(6) -0.022(5) 0.005(7)
N11 0.082(7) 0.098(9) 0.052(5) -0.016(6) -0.006(5) 0.028(6)
N12 0.098(7) 0.119(11) 0.058(6) -0.014(6) -0.013(5) 0.023(7)
N14 0.070(7) 0.080(8) 0.054(7) -0.035(6) 0.000(6) 0.011(6)
N15 0.113(11) 0.078(8) 0.171(13) -0.061(9) 0.013(9) 0.022(7)
N17 0.078(8) 0.079(7) 0.096(8) -0.038(6) 0.010(6) 0.014(6)
N18 0.095(7) 0.081(7) 0.139(8) -0.034(6) -0.003(6) 0.013(6)
N20 0.064(7) 0.077(10) 0.184(13) -0.023(9) 0.019(7) 0.006(7)
N21 0.038(5) 0.087(9) 0.094(9) 0.015(7) -0.008(5) 0.003(6)
N24 0.065(6) 0.091(10) 0.112(7) -0.020(7) -0.003(5) 0.008(6)
N23 0.052(5) 0.067(8) 0.082(6) 0.006(6) -0.002(5) 0.004(5)
N26 0.063(7) 0.100(9) 0.063(8) 0.032(7) -0.005(6) -0.030(6)
N27 0.048(7) 0.076(7) 0.079(8) 0.012(7) 0.001(6) -0.020(6)
N29 0.065(6) 0.072(6) 0.092(9) 0.006(6) -0.012(6) -0.023(5)
N30 0.035(5) 0.066(6) 0.092(8) 0.012(6) -0.001(5) -0.010(5)
N32 0.073(9) 0.058(7) 0.069(8) 0.011(5) 0.006(6) 0.000(6)
N33 0.115(11) 0.073(9) 0.133(10) -0.042(8) 0.048(9) -0.008(8)
N35 0.064(8) 0.051(6) 0.071(6) 0.006(5) 0.007(5) 0.001(5)
N36 0.082(8) 0.043(6) 0.089(7) 0.002(5) 0.007(6) -0.001(5)
N38 0.089(9) 0.069(9) 0.054(6) -0.005(6) -0.005(5) 0.019(7)
N39 0.085(10) 0.113(11) 0.072(7) -0.015(7) -0.020(6) -0.023(8)
N41 0.064(7) 0.088(9) 0.058(5) 0.002(5) 0.000(5) -0.009(6)
N42 0.068(6) 0.047(7) 0.051(5) -0.016(5) 0.004(4) -0.001(5)
N44 0.079(7) 0.068(8) 0.043(7) -0.006(6) 0.015(6) 0.019(6)
N45 0.046(7) 0.071(7) 0.063(8) -0.040(6) -0.004(6) 0.008(5)
N47 0.036(5) 0.061(6) 0.053(7) -0.007(5) 0.017(4) -0.002(4)
N48 0.059(6) 0.046(6) 0.052(7) -0.006(5) 0.005(5) 0.001(4)
N50 0.124(10) 0.075(8) 0.080(9) 0.010(7) 0.031(8) -0.004(7)
N51 0.083(9) 0.111(9) 0.069(9) -0.008(7) -0.020(7) -0.011(7)
N53 0.094(8) 0.080(7) 0.078(8) 0.011(6) -0.016(6) -0.003(6)
N54 0.117(8) 0.076(7) 0.068(8) 0.008(6) -0.006(6) -0.004(6)
N56 0.068(8) 0.086(8) 0.075(8) -0.048(7) -0.004(6) -0.012(7)
N57 0.048(7) 0.064(8) 0.077(7) -0.016(6) 0.011(6) -0.013(6)
N59 0.088(9) 0.067(6) 0.069(6) -0.031(5) -0.002(6) -0.008(6)
N60 0.103(10) 0.089(7) 0.075(6) -0.041(5) 0.010(6) -0.017(6)
N62 0.047(6) 0.077(9) 0.088(9) -0.003(7) -0.010(5) -0.003(6)
N65 0.060(6) 0.085(9) 0.074(7) 0.006(6) 0.009(5) 0.004(6)
N66 0.058(6) 0.096(9) 0.071(7) 0.008(6) 0.008(5) -0.006(6)
N68 0.058(8) 0.064(6) 0.063(8) 0.003(5) 0.019(6) 0.023(6)
N72 0.089(9) 0.072(6) 0.082(7) -0.003(5) 0.022(6) 0.000(6)
N73 0.057(8) 0.090(7) 0.065(6) 0.009(5) 0.018(6) 0.005(6)
O1 0.104(9) 0.069(6) 0.050(6) 0.008(5) 0.013(6) 0.016(6)
O2 0.168(12) 0.063(8) 0.085(7) -0.001(6) 0.037(8) 0.012(7)
O3 0.134(11) 0.072(7) 0.109(9) 0.003(6) 0.021(8) 0.021(7)
O4 0.121(10) 0.093(9) 0.074(7) -0.011(6) 0.021(7) -0.015(7)
O5 0.080(8) 0.168(13) 0.060(7) -0.020(7) -0.013(6) 0.048(8)
O6 0.093(8) 0.154(11) 0.058(6) -0.033(7) -0.012(5) 0.049(7)
O7 0.083(8) 0.123(10) 0.078(8) -0.016(7) -0.020(6) 0.014(7)
O8 0.150(11) 0.244(16) 0.078(7) -0.022(9) -0.012(7) 0.102(11)
O9 0.131(10) 0.099(8) 0.154(11) -0.078(8) -0.026(8) 0.037(8)
O10 0.076(8) 0.068(7) 0.090(8) -0.011(6) -0.002(6) 0.003(6)
O11 0.101(9) 0.098(9) 0.155(10) -0.063(8) 0.006(8) 0.018(7)
O12 0.140(10) 0.108(10) 0.209(13) -0.053(9) -0.070(10) 0.034(8)
O13 0.056(6) 0.170(13) 0.082(8) -0.028(8) 0.003(5) 0.015(7)
O14 0.076(8) 0.146(12) 0.084(7) 0.005(8) -0.005(6) 0.012(8)
O15 0.063(7) 0.156(13) 0.122(9) -0.008(8) -0.012(6) 0.009(8)
O16 0.081(8) 0.179(13) 0.097(7) -0.044(8) 0.003(6) -0.002(8)
O17 0.053(6) 0.070(7) 0.143(10) 0.003(7) -0.026(6) -0.004(5)
O18 0.056(7) 0.058(6) 0.137(10) 0.023(7) -0.020(6) -0.022(5)
O19 0.114(10) 0.067(7) 0.147(11) 0.003(7) -0.039(8) -0.020(6)
O20 0.055(6) 0.097(8) 0.134(10) 0.039(7) -0.021(7) -0.026(6)
O21 0.104(9) 0.066(7) 0.074(7) 0.000(6) 0.010(6) -0.029(6)
O22 0.092(9) 0.069(7) 0.084(8) 0.000(6) 0.016(6) -0.023(6)
O23 0.112(10) 0.047(6) 0.128(9) 0.004(6) 0.006(7) -0.016(6)
O24 0.125(10) 0.052(7) 0.093(7) -0.002(6) 0.034(7) -0.005(6)
O25 0.077(8) 0.167(12) 0.077(7) 0.015(7) 0.007(6) -0.042(7)
O27 0.072(7) 0.145(11) 0.071(7) 0.003(7) -0.011(6) -0.034(7)
O28 0.077(7) 0.144(11) 0.052(7) 0.011(7) -0.009(5) -0.033(7)
O29 0.087(8) 0.124(10) 0.057(6) -0.002(7) 0.004(5) -0.036(7)
O30 0.044(6) 0.067(7) 0.103(8) -0.011(6) -0.012(5) 0.003(5)
O31 0.042(6) 0.074(7) 0.093(8) -0.036(6) 0.009(5) 0.013(5)
O32 0.062(6) 0.061(7) 0.099(8) -0.035(6) -0.013(6) 0.004(5)
O33 0.088(8) 0.063(7) 0.079(8) -0.029(6) -0.029(6) 0.026(6)
O34 0.141(11) 0.084(8) 0.099(9) 0.027(7) 0.000(8) 0.002(7)
O35 0.068(7) 0.102(9) 0.094(9) 0.038(7) 0.005(6) -0.005(6)
O36 0.147(10) 0.084(9) 0.126(10) 0.016(7) -0.058(8) -0.008(7)
O37 0.112(10) 0.086(8) 0.128(11) 0.021(7) -0.044(8) -0.014(7)
O38 0.170(13) 0.104(9) 0.076(7) -0.035(6) 0.030(8) -0.024(8)
O40 0.162(12) 0.073(7) 0.093(8) -0.036(6) 0.021(8) -0.025(8)
O41 0.105(9) 0.070(7) 0.068(6) -0.028(6) 0.006(6) -0.008(6)
O42 0.106(10) 0.080(7) 0.099(8) -0.041(6) 0.008(7) -0.014(7)
O43 0.061(6) 0.193(13) 0.091(8) 0.045(8) 0.015(6) 0.001(7)
O44 0.068(7) 0.087(8) 0.062(6) 0.006(6) 0.004(5) -0.019(6)
O45 0.062(7) 0.137(11) 0.071(7) 0.028(7) 0.009(5) 0.017(7)
O46 0.061(6) 0.127(10) 0.067(7) -0.004(6) 0.008(5) 0.013(7)
O47 0.182(12) 0.094(9) 0.074(7) 0.010(6) 0.033(7) 0.027(8)
O48 0.124(11) 0.080(7) 0.119(10) -0.015(7) 0.028(8) 0.020(7)
O49 0.241(16) 0.136(11) 0.086(8) 0.026(7) 0.075(9) 0.061(10)
O50 0.102(9) 0.089(7) 0.055(7) 0.012(6) 0.028(6) 0.020(7)
N1 0.122(11) 0.057(8) 0.062(7) 0.007(5) 0.003(7) 0.013(7)
C1 0.136(15) 0.076(9) 0.069(9) 0.009(7) 0.010(9) 0.000(10)
C2 0.131(15) 0.066(9) 0.082(9) 0.014(7) 0.002(10) -0.001(10)
C3 0.186(18) 0.070(9) 0.095(10) 0.003(7) 0.011(11) -0.001(10)
C4 0.140(15) 0.064(7) 0.082(9) -0.003(6) 0.013(10) 0.021(9)
C5 0.116(13) 0.064(7) 0.064(8) 0.003(6) 0.011(8) 0.022(8)
C6 0.093(12) 0.068(7) 0.067(9) 0.007(6) 0.012(8) 0.031(8)
C7 0.092(9) 0.073(9) 0.054(8) 0.012(7) -0.007(7) 0.021(7)
C8 0.078(8) 0.068(9) 0.046(8) 0.003(6) 0.000(7) 0.024(7)
C9 0.093(9) 0.085(10) 0.058(9) 0.010(7) -0.004(7) 0.016(7)
C10 0.085(9) 0.067(8) 0.052(8) 0.002(6) 0.008(6) 0.025(7)
C11 0.089(9) 0.071(9) 0.048(8) 0.006(7) 0.002(7) 0.018(7)
C12 0.095(9) 0.072(10) 0.048(9) 0.008(7) -0.007(7) 0.018(7)
C13 0.096(12) 0.067(7) 0.070(8) -0.002(6) 0.001(8) 0.012(7)
C14 0.064(10) 0.070(7) 0.054(7) 0.001(6) -0.004(6) 0.007(7)
C15 0.080(10) 0.063(6) 0.062(7) 0.000(5) 0.002(7) 0.010(7)
C16 0.083(11) 0.060(8) 0.052(7) -0.003(5) -0.005(7) 0.002(7)
C17 0.095(12) 0.068(7) 0.057(8) 0.001(6) -0.005(7) 0.012(7)
C18 0.068(10) 0.064(6) 0.062(7) -0.005(5) -0.009(6) -0.002(6)
C19 0.085(10) 0.067(6) 0.059(7) -0.009(5) -0.011(6) 0.005(7)
C20 0.078(10) 0.065(6) 0.062(7) -0.008(5) -0.006(6) 0.007(6)
C21 0.096(11) 0.062(6) 0.065(7) -0.007(5) 0.001(7) 0.010(7)
C22 0.145(15) 0.062(7) 0.072(9) -0.004(6) 0.022(9) 0.023(8)
C23 0.111(13) 0.059(8) 0.069(8) -0.009(6) 0.004(8) 0.008(8)
C24 0.096(11) 0.065(6) 0.066(7) -0.008(5) -0.003(7) 0.009(7)
C25 0.079(11) 0.074(7) 0.073(8) 0.000(6) -0.008(7) 0.009(7)
C26 0.090(12) 0.070(6) 0.066(8) 0.004(6) -0.001(7) 0.003(7)
C27 0.078(8) 0.064(8) 0.080(9) 0.006(6) -0.007(7) 0.004(7)
C28 0.075(8) 0.075(10) 0.103(11) 0.031(8) -0.006(8) 0.008(7)
C29 0.066(9) 0.086(11) 0.115(12) 0.039(9) -0.005(8) 0.007(7)
C30 0.051(8) 0.084(10) 0.105(10) 0.033(8) 0.002(7) 0.013(7)
C31 0.049(7) 0.059(9) 0.080(10) 0.004(7) 0.012(7) 0.022(6)
C32 0.070(9) 0.060(9) 0.080(10) 0.008(7) -0.002(7) 0.006(7)
C33 0.055(11) 0.110(10) 0.106(9) 0.028(8) 0.002(8) 0.007(8)
N4 0.043(8) 0.111(9) 0.112(10) 0.046(7) 0.003(7) 0.006(8)
C34 0.041(10) 0.114(10) 0.118(9) 0.039(7) 0.006(8) 0.013(8)
C35 0.102(14) 0.136(12) 0.120(10) 0.039(8) 0.025(10) 0.013(10)
C36 0.097(14) 0.145(13) 0.129(12) 0.046(9) 0.026(10) 0.004(12)
C37 0.099(14) 0.143(13) 0.122(12) 0.052(9) 0.017(11) 0.000(12)
C38 0.074(12) 0.119(10) 0.118(11) 0.063(9) 0.004(10) 0.008(9)
N7 0.066(7) 0.125(11) 0.042(6) -0.008(7) 0.008(5) -0.021(7)
C39 0.079(9) 0.139(15) 0.039(7) -0.009(9) 0.005(6) -0.016(9)
C40 0.088(9) 0.149(16) 0.041(7) -0.011(9) 0.015(7) -0.018(10)
C41 0.095(10) 0.157(16) 0.045(7) -0.015(9) 0.013(7) -0.010(10)
C42 0.079(9) 0.168(17) 0.055(7) -0.019(9) 0.012(6) -0.005(10)
C43 0.068(8) 0.112(13) 0.050(6) -0.016(7) 0.010(6) -0.019(8)
C44 0.058(9) 0.118(14) 0.054(6) -0.013(7) 0.008(6) -0.022(8)
C45 0.064(10) 0.089(8) 0.050(7) -0.014(6) 0.004(6) 0.006(8)
C46 0.089(11) 0.083(8) 0.048(8) -0.011(6) -0.003(7) 0.005(8)
C47 0.110(13) 0.082(8) 0.050(8) -0.019(6) -0.011(8) 0.008(8)
C48 0.085(10) 0.089(8) 0.049(6) -0.013(6) -0.003(6) 0.013(8)
C49 0.089(11) 0.080(8) 0.046(7) -0.021(6) 0.003(7) 0.030(8)
C50 0.081(11) 0.085(8) 0.051(8) -0.014(6) 0.000(7) 0.002(8)
C51 0.084(8) 0.095(12) 0.058(6) -0.026(7) -0.006(5) 0.027(8)
C52 0.073(8) 0.100(12) 0.050(6) -0.016(7) -0.009(5) 0.024(8)
C53 0.071(8) 0.145(14) 0.054(6) -0.021(7) -0.010(5) 0.037(8)
C54 0.084(8) 0.131(11) 0.067(6) -0.024(7) 0.000(5) 0.030(8)
C55 0.099(8) 0.128(11) 0.071(7) -0.015(7) -0.001(6) 0.032(8)
C56 0.095(7) 0.125(11) 0.071(6) -0.018(6) -0.007(5) 0.029(7)
C57 0.081(8) 0.138(14) 0.062(6) -0.032(7) -0.018(5) 0.026(8)
C58 0.071(7) 0.118(13) 0.059(6) -0.027(7) -0.015(5) 0.028(8)
C59 0.078(8) 0.083(11) 0.059(6) -0.026(6) -0.009(5) 0.025(7)
C60 0.082(9) 0.091(12) 0.059(7) -0.019(8) -0.007(6) 0.027(8)
C61 0.083(9) 0.088(12) 0.058(6) -0.010(7) -0.007(6) 0.019(8)
C62 0.076(8) 0.113(13) 0.057(6) -0.019(7) -0.013(5) 0.017(8)
C63 0.073(8) 0.117(13) 0.061(6) -0.018(7) -0.016(5) 0.006(8)
C64 0.098(8) 0.135(11) 0.072(6) -0.018(7) -0.012(5) 0.027(7)
C65 0.111(11) 0.104(11) 0.057(7) -0.008(6) -0.015(7) 0.010(8)
C66 0.126(13) 0.090(10) 0.063(8) -0.012(7) -0.029(8) 0.002(9)
C67 0.095(12) 0.091(10) 0.066(8) -0.008(7) -0.023(8) -0.005(8)
C68 0.080(10) 0.089(10) 0.052(7) 0.002(6) -0.026(6) 0.006(8)
C69 0.079(11) 0.094(10) 0.054(7) 0.008(6) -0.011(7) 0.012(8)
C70 0.102(12) 0.089(10) 0.056(8) 0.002(7) -0.019(7) 0.022(8)
C71 0.084(10) 0.088(12) 0.055(6) 0.011(7) -0.013(6) -0.003(9)
N10 0.076(7) 0.101(10) 0.058(7) 0.021(7) -0.010(5) -0.023(7)
C72 0.070(7) 0.101(12) 0.051(6) 0.007(7) -0.003(5) -0.023(8)
C73 0.089(9) 0.142(15) 0.054(7) -0.003(9) 0.002(6) -0.032(9)
C74 0.100(10) 0.186(19) 0.063(8) 0.004(10) -0.002(7) -0.035(11)
C75 0.096(9) 0.157(17) 0.058(8) 0.006(10) -0.007(7) -0.042(11)
C76 0.080(9) 0.138(15) 0.058(7) 0.018(9) -0.013(6) -0.034(9)
N13 0.090(9) 0.092(8) 0.066(9) -0.014(8) -0.008(7) 0.009(6)
C77 0.099(10) 0.098(9) 0.105(14) -0.012(9) -0.003(10) 0.013(8)
C78 0.100(10) 0.098(10) 0.123(15) -0.018(10) -0.016(11) 0.022(8)
C79 0.095(10) 0.105(10) 0.146(16) -0.021(11) -0.030(10) 0.020(7)
C80 0.079(8) 0.100(10) 0.135(15) -0.017(10) -0.011(9) 0.015(7)
C81 0.075(8) 0.095(8) 0.074(11) -0.028(8) 0.003(8) 0.017(6)
C82 0.069(8) 0.083(8) 0.070(11) -0.028(8) 0.003(8) 0.004(7)
C83 0.064(9) 0.077(9) 0.058(8) -0.030(6) -0.006(7) 0.003(6)
C84 0.084(11) 0.082(9) 0.063(8) -0.025(7) 0.014(8) 0.025(8)
C85 0.085(11) 0.076(9) 0.073(8) -0.023(7) 0.013(7) 0.021(7)
C86 0.075(9) 0.080(8) 0.077(8) -0.033(6) 0.015(7) 0.012(7)
C87 0.098(12) 0.087(10) 0.086(9) -0.025(7) 0.023(8) 0.016(8)
C88 0.080(10) 0.078(9) 0.070(8) -0.035(7) 0.003(7) 0.004(7)
C89 0.068(9) 0.079(8) 0.097(11) -0.038(7) 0.005(7) 0.013(7)
C90 0.094(10) 0.085(9) 0.121(12) -0.066(8) -0.014(9) 0.036(8)
C91 0.092(10) 0.085(8) 0.129(12) -0.059(8) -0.019(8) 0.029(7)
C92 0.102(9) 0.094(9) 0.116(10) -0.046(7) -0.023(7) 0.023(7)
C93 0.109(9) 0.098(8) 0.136(10) -0.043(7) -0.026(8) 0.024(7)
C94 0.097(8) 0.096(8) 0.124(10) -0.042(7) -0.018(7) 0.019(6)
C95 0.101(10) 0.088(9) 0.140(12) -0.062(8) -0.026(9) 0.033(8)
C96 0.087(9) 0.075(8) 0.115(11) -0.051(7) -0.015(8) 0.020(7)
C97 0.078(9) 0.080(8) 0.098(10) -0.039(7) -0.001(7) 0.017(7)
C98 0.081(10) 0.077(9) 0.107(12) -0.039(8) 0.001(8) 0.002(7)
C99 0.089(10) 0.086(10) 0.100(11) -0.043(9) 0.004(8) 0.010(7)
C100 0.090(10) 0.087(9) 0.123(12) -0.053(8) -0.007(8) 0.019(7)
C101 0.103(10) 0.082(10) 0.139(12) -0.053(9) -0.006(9) 0.026(8)
C102 0.100(9) 0.096(8) 0.128(10) -0.035(7) -0.012(7) 0.020(7)
C103 0.083(10) 0.073(9) 0.159(13) -0.041(8) -0.002(8) 0.004(7)
C104 0.093(12) 0.089(11) 0.170(13) -0.032(9) 0.010(10) 0.025(9)
C105 0.099(12) 0.087(11) 0.167(13) -0.052(9) 0.011(9) 0.028(9)
C106 0.093(11) 0.074(9) 0.163(13) -0.058(8) 0.010(9) 0.007(8)
C107 0.108(13) 0.087(11) 0.168(13) -0.051(9) 0.011(10) 0.015(9)
C108 0.106(12) 0.082(11) 0.179(13) -0.041(9) 0.017(9) 0.014(9)
C109 0.116(12) 0.086(9) 0.174(17) -0.052(10) 0.004(11) 0.017(8)
N16 0.115(10) 0.088(10) 0.162(14) -0.058(9) 0.003(10) 0.017(7)
C110 0.111(10) 0.080(9) 0.161(15) -0.056(10) -0.005(10) 0.016(7)
C111 0.123(12) 0.085(9) 0.177(18) -0.052(10) -0.006(12) 0.015(8)
C112 0.127(13) 0.092(11) 0.21(2) -0.033(11) -0.006(14) 0.018(9)
C113 0.123(13) 0.106(11) 0.24(2) -0.028(13) -0.011(14) 0.018(10)
C114 0.113(11) 0.100(11) 0.168(17) -0.047(12) -0.003(11) 0.016(9)
N19 0.063(8) 0.118(13) 0.215(13) -0.050(11) 0.018(8) -0.008(9)
C115 0.074(10) 0.124(17) 0.235(15) -0.023(13) 0.036(10) -0.001(12)
C116 0.062(9) 0.152(19) 0.234(17) -0.024(15) 0.038(10) 0.005(11)
C117 0.067(9) 0.17(2) 0.236(17) -0.025(16) 0.034(10) 0.014(11)
C118 0.061(8) 0.21(2) 0.213(15) -0.049(14) 0.014(9) 0.005(11)
C119 0.061(7) 0.131(17) 0.214(14) -0.031(12) 0.012(8) 0.006(9)
C120 0.065(7) 0.127(17) 0.202(15) -0.033(13) 0.012(8) 0.011(9)
C121 0.069(8) 0.075(8) 0.159(14) -0.008(9) 0.012(8) 0.011(7)
C122 0.058(8) 0.078(8) 0.111(12) -0.003(8) -0.012(8) 0.012(7)
C123 0.059(8) 0.072(9) 0.123(13) -0.016(8) -0.012(8) 0.009(6)
C124 0.066(7) 0.079(9) 0.131(12) -0.020(9) 0.005(7) -0.001(6)
C125 0.082(9) 0.081(9) 0.165(16) -0.031(10) 0.024(9) -0.004(7)
C126 0.085(8) 0.092(8) 0.144(11) -0.016(8) 0.016(8) 0.000(6)
C127 0.064(6) 0.093(13) 0.106(8) -0.005(8) -0.006(6) -0.001(8)
C128 0.067(6) 0.130(15) 0.100(8) -0.036(9) 0.000(6) 0.002(8)
C129 0.064(6) 0.103(13) 0.095(7) -0.021(8) -0.005(5) 0.003(7)
C130 0.063(7) 0.144(16) 0.088(9) -0.031(10) 0.000(6) 0.004(9)
C131 0.061(7) 0.149(17) 0.081(8) -0.025(9) -0.002(6) 0.002(9)
C132 0.052(6) 0.086(11) 0.081(7) -0.013(8) -0.004(5) 0.003(7)
C133 0.056(6) 0.067(10) 0.087(7) -0.005(7) -0.006(5) 0.002(7)
C134 0.056(6) 0.080(11) 0.096(7) -0.016(8) -0.005(5) -0.004(7)
C135 0.059(6) 0.098(12) 0.097(7) -0.008(8) -0.010(5) -0.004(7)
C136 0.056(7) 0.124(14) 0.094(8) 0.003(9) -0.012(6) 0.002(9)
C137 0.062(7) 0.111(14) 0.095(9) 0.019(9) -0.011(6) 0.007(8)
C138 0.057(6) 0.076(11) 0.087(7) 0.006(8) -0.007(5) 0.008(7)
C139 0.061(6) 0.098(13) 0.079(7) 0.007(8) -0.006(5) 0.006(7)
C140 0.054(6) 0.086(12) 0.082(7) -0.006(8) -0.002(5) 0.008(7)
C141 0.054(6) 0.077(8) 0.086(10) 0.001(8) 0.000(6) 0.002(6)
C142 0.047(7) 0.080(8) 0.081(11) 0.004(8) -0.011(7) 0.002(6)
C143 0.050(8) 0.075(8) 0.104(12) 0.022(8) -0.002(7) 0.010(6)
C144 0.044(6) 0.073(8) 0.089(10) 0.019(8) -0.004(6) 0.006(6)
C145 0.069(8) 0.078(8) 0.111(13) 0.007(8) 0.020(8) 0.000(6)
C146 0.067(8) 0.078(8) 0.087(11) 0.017(8) 0.015(8) 0.005(6)
C147 0.045(6) 0.114(14) 0.099(10) 0.021(9) -0.017(6) 0.003(7)
N22 0.052(7) 0.116(12) 0.116(9) 0.048(9) -0.010(6) 0.024(8)
C148 0.045(6) 0.149(16) 0.120(10) 0.047(10) -0.012(6) 0.013(8)
C149 0.057(7) 0.167(18) 0.129(11) 0.033(11) -0.026(7) 0.017(10)
C150 0.052(8) 0.167(19) 0.157(13) 0.024(13) -0.015(8) 0.014(10)
C151 0.060(9) 0.164(19) 0.154(13) 0.024(13) -0.008(8) 0.028(10)
C152 0.057(8) 0.152(18) 0.139(12) 0.035(11) 0.006(7) 0.013(10)
N25 0.072(8) 0.102(8) 0.075(9) 0.021(8) -0.005(7) -0.020(6)
C153 0.069(9) 0.113(10) 0.103(13) 0.022(9) 0.006(9) -0.036(7)
C154 0.067(9) 0.136(11) 0.106(13) 0.024(11) -0.006(9) -0.032(8)
C155 0.054(9) 0.140(11) 0.102(13) 0.023(11) -0.001(8) -0.031(8)
C156 0.062(8) 0.120(11) 0.109(13) 0.026(10) -0.002(8) -0.020(7)
C157 0.060(7) 0.108(9) 0.095(12) 0.007(9) -0.004(8) -0.023(6)
C158 0.061(7) 0.101(10) 0.097(12) 0.025(9) -0.004(8) -0.024(7)
C159 0.068(8) 0.093(11) 0.087(10) 0.010(8) -0.007(6) -0.029(7)
C160 0.061(9) 0.091(11) 0.082(9) 0.019(7) -0.012(7) -0.023(7)
C161 0.058(8) 0.085(11) 0.102(10) 0.009(8) -0.008(7) -0.024(7)
C162 0.058(7) 0.074(9) 0.091(10) 0.011(7) -0.010(6) -0.018(7)
C163 0.072(9) 0.074(10) 0.086(9) 0.019(7) -0.011(7) -0.028(7)
C164 0.072(9) 0.083(11) 0.083(9) 0.011(8) -0.006(7) -0.034(8)
C165 0.058(7) 0.078(7) 0.113(13) 0.013(7) -0.012(8) -0.022(6)
C166 0.072(7) 0.073(7) 0.133(15) 0.005(8) -0.030(8) -0.023(6)
C167 0.064(7) 0.062(6) 0.108(12) 0.014(7) -0.020(7) -0.014(5)
C168 0.067(8) 0.052(8) 0.117(13) 0.001(8) -0.023(8) -0.002(6)
C169 0.071(8) 0.064(7) 0.120(14) 0.019(8) -0.033(9) -0.009(6)
C170 0.053(6) 0.061(7) 0.111(12) 0.014(7) -0.016(7) -0.005(5)
C171 0.050(6) 0.064(6) 0.087(11) 0.011(7) -0.012(6) -0.013(5)
C172 0.049(6) 0.057(6) 0.102(12) 0.010(7) -0.012(7) -0.011(5)
C173 0.044(6) 0.068(7) 0.077(10) 0.012(7) 0.001(6) -0.013(5)
C174 0.045(7) 0.071(7) 0.095(12) 0.014(7) -0.005(7) -0.011(6)
C175 0.043(6) 0.071(8) 0.086(11) 0.014(8) -0.001(7) -0.013(5)
C176 0.042(6) 0.058(6) 0.062(9) 0.002(6) -0.002(6) -0.009(5)
C177 0.041(6) 0.056(7) 0.076(10) 0.009(7) -0.002(6) -0.006(5)
C178 0.043(7) 0.068(7) 0.096(12) 0.010(7) -0.002(7) -0.001(5)
C179 0.033(6) 0.069(8) 0.091(9) 0.013(7) -0.006(6) -0.005(6)
C180 0.044(8) 0.075(10) 0.086(9) 0.015(7) -0.008(6) -0.005(6)
C181 0.033(7) 0.068(9) 0.079(9) 0.025(7) -0.010(6) 0.002(6)
C182 0.040(7) 0.069(9) 0.092(9) 0.010(7) -0.001(6) -0.013(6)
C183 0.039(8) 0.070(10) 0.084(9) 0.017(7) -0.005(6) -0.011(6)
C184 0.035(7) 0.069(10) 0.094(9) 0.011(7) -0.001(6) -0.010(6)
C185 0.046(8) 0.076(8) 0.107(12) 0.003(8) -0.003(8) -0.014(7)
N28 0.050(7) 0.089(9) 0.130(12) 0.017(8) -0.007(7) -0.022(6)
C186 0.043(7) 0.083(8) 0.104(12) 0.009(8) 0.003(7) -0.024(6)
C187 0.060(8) 0.081(8) 0.114(13) 0.008(8) -0.013(8) -0.024(6)
C188 0.071(9) 0.080(9) 0.139(15) 0.003(9) -0.018(10) -0.032(7)
C189 0.074(9) 0.097(10) 0.165(17) 0.003(11) -0.033(10) -0.024(8)
C190 0.055(8) 0.100(10) 0.169(17) 0.006(11) -0.019(9) -0.023(7)
N31 0.092(10) 0.072(8) 0.053(7) -0.003(5) 0.004(6) -0.016(7)
C191 0.089(12) 0.077(8) 0.063(9) -0.007(7) 0.011(8) -0.016(8)
C192 0.087(12) 0.071(8) 0.071(9) -0.001(7) 0.013(8) -0.014(8)
C193 0.075(11) 0.078(8) 0.079(10) -0.006(7) 0.012(8) -0.017(8)
C194 0.106(12) 0.070(7) 0.065(9) 0.009(6) 0.019(8) -0.008(8)
C195 0.081(11) 0.069(7) 0.051(8) 0.009(6) 0.004(7) -0.008(7)
C196 0.072(10) 0.059(7) 0.052(8) 0.017(6) -0.005(7) -0.006(7)
C197 0.071(8) 0.052(8) 0.064(9) 0.016(6) 0.007(6) -0.005(6)
C198 0.071(8) 0.071(10) 0.068(9) 0.005(7) -0.002(7) 0.004(7)
C199 0.063(8) 0.084(10) 0.086(10) -0.009(7) 0.004(7) 0.002(7)
C200 0.059(8) 0.065(8) 0.078(8) -0.003(6) 0.010(6) -0.002(6)
C201 0.072(9) 0.087(11) 0.081(10) -0.013(8) 0.002(7) 0.016(7)
C202 0.074(9) 0.078(10) 0.071(9) -0.005(7) 0.000(7) 0.016(7)
C203 0.078(11) 0.051(7) 0.073(7) 0.007(6) 0.007(7) -0.006(7)
C204 0.088(12) 0.064(8) 0.076(7) 0.000(6) 0.016(7) -0.020(7)
C205 0.051(9) 0.045(6) 0.072(6) 0.010(5) 0.005(6) -0.004(6)
C206 0.079(11) 0.052(8) 0.075(7) 0.008(6) 0.019(7) 0.004(7)
C207 0.090(12) 0.055(7) 0.086(8) -0.005(6) 0.024(8) -0.002(7)
C208 0.065(10) 0.052(7) 0.088(7) 0.001(5) 0.020(7) 0.005(6)
C209 0.058(9) 0.043(6) 0.080(6) 0.004(5) 0.008(6) 0.006(6)
C210 0.065(9) 0.047(7) 0.078(6) 0.008(5) 0.003(6) -0.011(6)
C211 0.076(10) 0.053(7) 0.070(6) 0.010(5) -0.001(6) -0.014(7)
C212 0.108(13) 0.054(8) 0.085(8) 0.010(6) 0.000(8) -0.019(8)
C213 0.082(11) 0.053(8) 0.094(8) 0.004(6) 0.006(8) -0.009(8)
C214 0.071(10) 0.048(7) 0.090(7) 0.004(5) 0.004(7) -0.003(6)
C215 0.091(11) 0.044(7) 0.089(7) 0.006(6) 0.002(7) -0.006(7)
C216 0.082(11) 0.046(7) 0.086(7) 0.001(6) 0.017(7) -0.005(7)
C217 0.083(8) 0.046(8) 0.092(8) -0.002(6) 0.006(7) -0.003(7)
C218 0.082(9) 0.052(10) 0.106(11) -0.001(7) 0.010(7) 0.000(7)
C219 0.089(9) 0.041(9) 0.105(11) 0.007(7) 0.013(7) 0.001(7)
C220 0.082(9) 0.045(9) 0.110(10) -0.016(7) 0.024(7) -0.007(7)
C221 0.088(9) 0.068(11) 0.117(11) -0.039(9) 0.015(8) -0.005(8)
C222 0.078(9) 0.060(10) 0.114(11) -0.033(8) 0.006(7) 0.007(8)
C223 0.18(2) 0.076(10) 0.133(11) -0.037(9) 0.053(11) -0.009(11)
N34 0.127(13) 0.100(9) 0.155(12) -0.058(8) 0.030(11) 0.009(10)
C224 0.19(2) 0.101(10) 0.142(11) -0.056(8) 0.039(12) 0.010(12)
C225 0.28(3) 0.115(12) 0.148(12) -0.059(9) 0.051(14) -0.005(14)
C226 0.33(3) 0.127(13) 0.140(13) -0.058(10) 0.058(15) 0.006(17)
C227 0.24(2) 0.121(12) 0.146(14) -0.060(11) 0.035(15) 0.003(15)
C228 0.19(2) 0.106(11) 0.147(14) -0.059(10) 0.034(15) 0.010(12)
N37 0.086(7) 0.073(9) 0.051(7) 0.007(7) 0.008(5) 0.013(7)
C229 0.096(9) 0.087(12) 0.059(8) 0.002(9) 0.000(6) 0.025(9)
C230 0.103(10) 0.101(13) 0.060(8) 0.000(9) 0.004(7) 0.016(10)
C231 0.108(10) 0.150(17) 0.055(8) -0.011(9) 0.003(7) 0.023(11)
C232 0.096(10) 0.178(19) 0.048(7) -0.008(9) 0.011(6) 0.020(10)
C233 0.095(8) 0.119(14) 0.049(6) -0.008(8) 0.005(6) 0.017(9)
C234 0.092(10) 0.125(15) 0.054(6) -0.004(8) -0.003(6) 0.019(10)
C235 0.081(10) 0.057(8) 0.056(7) 0.002(6) -0.007(6) -0.003(7)
C236 0.066(10) 0.059(8) 0.060(8) 0.000(6) 0.002(7) -0.001(7)
C237 0.068(10) 0.056(8) 0.058(8) -0.006(6) 0.004(6) 0.001(7)
C238 0.087(10) 0.067(8) 0.053(6) -0.010(5) -0.004(6) 0.013(7)
C239 0.096(11) 0.062(8) 0.056(8) -0.012(6) -0.010(7) 0.023(8)
C240 0.080(10) 0.067(8) 0.055(8) -0.002(6) -0.001(7) 0.007(7)
C241 0.065(7) 0.079(11) 0.055(6) -0.003(7) 0.003(5) -0.010(7)
C242 0.065(8) 0.079(11) 0.058(6) -0.002(7) -0.002(5) -0.011(7)
C243 0.058(7) 0.091(11) 0.057(6) -0.001(6) 0.003(5) -0.005(7)
C244 0.075(9) 0.116(14) 0.060(7) 0.012(8) -0.004(6) -0.022(9)
C245 0.064(8) 0.143(15) 0.054(7) 0.006(8) 0.004(6) -0.024(8)
C246 0.060(7) 0.087(11) 0.066(6) 0.007(7) 0.000(5) -0.011(7)
C247 0.054(7) 0.082(10) 0.058(6) -0.002(6) 0.002(5) -0.002(6)
C248 0.060(7) 0.089(11) 0.056(6) -0.003(6) 0.002(5) -0.005(7)
C249 0.060(7) 0.103(12) 0.061(6) -0.005(7) 0.009(5) -0.007(7)
C250 0.070(8) 0.148(15) 0.056(7) 0.013(9) -0.007(6) -0.030(9)
C251 0.071(9) 0.143(15) 0.061(7) 0.009(8) -0.002(6) -0.028(9)
C252 0.066(7) 0.101(12) 0.056(6) 0.001(7) -0.002(5) -0.020(7)
C253 0.051(8) 0.108(13) 0.060(6) 0.005(7) 0.000(5) -0.012(8)
C254 0.059(8) 0.102(12) 0.058(6) 0.007(7) 0.003(5) -0.017(7)
C255 0.066(10) 0.090(8) 0.060(6) -0.004(6) -0.004(6) -0.011(8)
C256 0.064(10) 0.086(8) 0.067(8) -0.004(6) -0.005(7) -0.009(8)
C257 0.085(12) 0.091(9) 0.070(8) -0.003(7) -0.009(8) -0.016(8)
C258 0.069(10) 0.096(9) 0.069(7) -0.004(6) -0.013(7) -0.013(8)
C259 0.078(11) 0.094(9) 0.064(8) -0.001(6) -0.014(7) -0.023(8)
C260 0.077(11) 0.091(9) 0.065(8) -0.005(6) -0.019(7) -0.015(8)
C261 0.088(11) 0.159(18) 0.083(7) -0.010(8) -0.004(7) -0.036(11)
N40 0.100(7) 0.151(11) 0.082(7) -0.019(7) -0.012(6) -0.023(7)
C262 0.102(8) 0.143(12) 0.090(7) -0.006(7) -0.008(6) -0.021(8)
C263 0.127(9) 0.176(13) 0.103(8) 0.010(8) 0.001(7) -0.020(9)
C264 0.144(10) 0.189(13) 0.114(9) 0.008(9) -0.009(7) -0.017(9)
C265 0.144(10) 0.190(14) 0.112(9) 0.003(9) -0.001(8) -0.018(9)
C266 0.119(10) 0.186(18) 0.076(9) -0.011(10) -0.019(7) -0.022(11)
N43 0.080(8) 0.088(8) 0.079(9) -0.004(8) -0.010(7) 0.012(6)
C267 0.090(9) 0.094(9) 0.093(13) -0.011(9) -0.010(9) 0.017(7)
C268 0.090(9) 0.103(10) 0.113(14) -0.003(10) -0.009(10) 0.023(8)
C269 0.079(9) 0.107(10) 0.094(13) -0.007(10) -0.001(9) 0.018(7)
C270 0.075(7) 0.099(10) 0.100(13) -0.010(9) 0.003(8) 0.015(6)
C271 0.077(7) 0.093(8) 0.067(10) -0.011(8) 0.010(8) 0.019(6)
C272 0.078(7) 0.087(9) 0.063(10) -0.005(8) 0.014(7) 0.018(7)
C273 0.070(8) 0.068(9) 0.053(8) -0.009(6) 0.007(6) 0.011(6)
C274 0.075(9) 0.072(10) 0.059(8) 0.001(7) 0.011(7) 0.019(7)
C275 0.069(9) 0.060(9) 0.054(8) -0.009(7) 0.009(6) 0.009(6)
C276 0.064(7) 0.053(8) 0.062(8) -0.004(6) 0.008(6) 0.003(6)
C277 0.083(9) 0.050(9) 0.056(8) -0.005(6) 0.013(7) 0.013(7)
C278 0.078(9) 0.058(9) 0.058(8) -0.006(7) 0.015(6) 0.014(7)
C279 0.067(7) 0.054(7) 0.043(9) -0.013(6) 0.000(6) 0.006(5)
C280 0.054(6) 0.048(7) 0.059(9) -0.007(6) 0.003(6) -0.001(5)
C281 0.046(6) 0.044(7) 0.038(8) -0.004(5) 0.010(5) -0.004(5)
C282 0.044(7) 0.057(8) 0.069(10) -0.023(7) 0.005(6) -0.003(5)
C283 0.043(6) 0.060(8) 0.071(10) -0.021(7) 0.006(6) 0.000(5)
C284 0.040(6) 0.050(7) 0.054(8) -0.006(6) 0.016(5) -0.003(5)
C285 0.047(6) 0.048(7) 0.053(8) -0.011(6) 0.004(5) 0.002(5)
C286 0.047(6) 0.051(7) 0.041(8) -0.011(5) 0.002(5) 0.000(5)
C287 0.066(7) 0.057(7) 0.058(9) -0.018(6) -0.006(6) 0.007(5)
C288 0.071(7) 0.065(9) 0.072(10) -0.020(7) -0.013(7) 0.004(6)
C289 0.065(8) 0.064(8) 0.075(10) -0.016(7) -0.005(7) 0.002(6)
C290 0.047(6) 0.051(7) 0.065(9) -0.003(6) 0.004(6) 0.002(5)
C291 0.043(6) 0.054(7) 0.059(9) -0.001(6) 0.006(6) -0.003(5)
C292 0.038(6) 0.057(7) 0.056(9) -0.015(6) 0.010(5) 0.001(5)
C293 0.038(6) 0.061(8) 0.065(8) -0.009(6) 0.010(5) -0.003(5)
C294 0.041(7) 0.064(9) 0.065(8) -0.017(6) 0.015(6) -0.003(6)
C295 0.038(8) 0.071(9) 0.088(9) -0.011(7) 0.014(6) -0.005(6)
C296 0.037(7) 0.050(8) 0.077(9) -0.025(6) 0.009(6) -0.006(6)
C297 0.045(8) 0.069(9) 0.086(9) -0.002(7) 0.014(6) 0.007(6)
C298 0.046(7) 0.044(8) 0.056(8) -0.021(6) 0.009(6) 0.002(6)
C299 0.046(8) 0.067(7) 0.095(12) -0.040(7) -0.003(8) 0.008(6)
N46 0.044(7) 0.084(8) 0.104(10) -0.014(7) 0.008(6) 0.006(5)
C300 0.045(7) 0.082(8) 0.128(13) -0.031(8) 0.001(8) 0.015(6)
C301 0.065(9) 0.083(8) 0.173(17) -0.039(9) 0.002(10) 0.018(7)
C302 0.055(9) 0.081(10) 0.172(17) -0.039(10) 0.008(10) 0.015(7)
C303 0.065(9) 0.090(10) 0.171(18) -0.035(10) -0.002(10) 0.008(8)
C304 0.042(8) 0.088(10) 0.136(14) -0.023(9) 0.005(8) 0.007(7)
N49 0.089(9) 0.089(9) 0.162(14) 0.058(9) 0.029(9) -0.016(6)
C305 0.108(11) 0.097(10) 0.21(2) 0.047(12) 0.001(12) -0.013(8)
C306 0.099(11) 0.098(10) 0.188(19) 0.051(12) -0.007(11) -0.019(8)
C307 0.095(11) 0.077(9) 0.134(15) 0.041(9) 0.001(11) -0.018(7)
C308 0.087(10) 0.076(8) 0.117(14) 0.029(9) 0.015(9) -0.013(7)
C309 0.090(9) 0.076(7) 0.092(11) 0.037(8) 0.033(9) -0.013(6)
C310 0.093(10) 0.073(8) 0.091(12) 0.009(8) 0.052(9) -0.009(7)
C311 0.122(11) 0.061(9) 0.078(9) 0.012(7) 0.022(8) 0.006(7)
C312 0.155(14) 0.098(12) 0.087(10) -0.008(8) 0.036(9) -0.016(10)
C313 0.148(13) 0.075(11) 0.083(10) -0.003(8) 0.024(9) -0.004(9)
C314 0.110(10) 0.064(8) 0.070(9) 0.006(7) -0.001(7) 0.009(7)
C315 0.098(11) 0.073(10) 0.070(9) 0.002(7) -0.005(8) 0.007(7)
C316 0.108(11) 0.076(10) 0.073(9) 0.007(8) 0.016(8) -0.003(8)
C317 0.106(9) 0.080(8) 0.059(10) 0.011(7) 0.005(7) -0.002(7)
C318 0.127(11) 0.076(8) 0.102(13) 0.015(8) -0.030(9) -0.010(7)
C319 0.120(10) 0.084(8) 0.098(12) 0.020(7) -0.029(8) -0.013(7)
C320 0.122(10) 0.086(8) 0.121(11) 0.022(7) -0.037(8) -0.017(7)
C321 0.120(11) 0.082(9) 0.115(14) 0.023(9) -0.049(10) -0.019(8)
C322 0.116(10) 0.080(7) 0.106(12) 0.023(7) -0.038(9) -0.013(7)
C323 0.098(9) 0.074(7) 0.084(11) 0.013(7) -0.016(7) -0.001(6)
C324 0.110(9) 0.074(7) 0.090(11) 0.016(7) -0.018(8) -0.004(6)
C325 0.105(9) 0.076(7) 0.073(10) 0.015(7) -0.004(7) 0.002(6)
C326 0.106(10) 0.087(9) 0.085(11) 0.024(8) -0.011(8) -0.001(7)
C327 0.103(11) 0.092(9) 0.090(12) 0.029(8) -0.009(9) -0.004(7)
C328 0.085(9) 0.084(8) 0.066(10) 0.014(7) 0.003(7) 0.002(6)
C329 0.078(9) 0.085(7) 0.082(11) 0.014(7) 0.001(7) 0.003(6)
C330 0.118(10) 0.082(8) 0.113(13) 0.019(8) -0.045(9) -0.016(7)
C331 0.089(10) 0.087(9) 0.078(9) 0.001(7) -0.014(7) -0.003(7)
C332 0.098(12) 0.107(11) 0.077(9) -0.007(8) -0.010(8) -0.019(9)
C333 0.095(11) 0.112(11) 0.067(9) -0.008(8) -0.014(7) -0.020(8)
C334 0.079(10) 0.091(10) 0.074(9) 0.007(7) -0.021(7) 0.000(7)
C335 0.078(10) 0.088(10) 0.075(9) 0.007(7) -0.019(8) 0.004(7)
C336 0.083(11) 0.086(10) 0.080(9) 0.002(7) -0.010(7) 0.005(7)
C337 0.082(9) 0.158(12) 0.086(13) -0.026(10) -0.016(9) -0.013(8)
N52 0.096(10) 0.158(11) 0.074(10) -0.024(9) -0.011(8) -0.028(8)
C338 0.096(10) 0.165(11) 0.087(13) -0.026(10) -0.019(9) -0.026(8)
C339 0.105(11) 0.192(14) 0.121(16) -0.026(12) -0.041(11) -0.025(9)
C340 0.131(13) 0.193(15) 0.142(18) -0.029(13) -0.061(13) -0.033(10)
C341 0.111(13) 0.181(14) 0.094(14) -0.005(12) -0.021(11) -0.047(10)
C342 0.110(13) 0.166(12) 0.084(14) -0.027(10) -0.019(10) -0.039(9)
N55 0.108(11) 0.106(9) 0.082(8) -0.046(7) 0.001(8) 0.007(8)
C343 0.147(17) 0.113(11) 0.101(10) -0.049(9) 0.016(10) 0.013(11)
C344 0.156(18) 0.112(11) 0.116(11) -0.052(9) 0.007(12) 0.018(12)
C345 0.145(17) 0.106(11) 0.114(11) -0.054(9) 0.002(12) 0.023(11)
C346 0.144(16) 0.095(9) 0.115(11) -0.049(8) 0.006(10) 0.010(10)
C347 0.102(13) 0.095(9) 0.092(9) -0.048(7) 0.003(9) 0.005(9)
C348 0.102(13) 0.087(8) 0.079(9) -0.040(7) 0.018(9) -0.013(9)
C349 0.075(9) 0.074(9) 0.073(9) -0.039(7) 0.003(7) -0.022(7)
C350 0.078(9) 0.091(11) 0.069(9) -0.041(8) -0.004(7) -0.014(7)
C351 0.085(10) 0.105(12) 0.088(10) -0.059(9) -0.007(7) -0.008(8)
C352 0.088(9) 0.090(9) 0.075(8) -0.041(7) -0.003(7) -0.012(7)
C353 0.078(9) 0.088(11) 0.067(9) -0.036(8) 0.000(7) -0.020(7)
C354 0.078(9) 0.072(10) 0.072(9) -0.032(7) -0.001(7) -0.021(7)
C355 0.080(11) 0.080(7) 0.080(7) -0.040(6) 0.007(7) -0.008(8)
C356 0.120(14) 0.091(7) 0.073(7) -0.037(6) 0.009(8) -0.021(8)
C357 0.145(15) 0.081(7) 0.072(7) -0.030(6) 0.016(8) -0.021(8)
C358 0.185(19) 0.083(8) 0.074(9) -0.031(6) 0.025(10) -0.027(10)
C359 0.153(17) 0.084(9) 0.073(8) -0.030(6) 0.013(9) -0.022(10)
C360 0.081(11) 0.071(6) 0.067(7) -0.026(5) -0.007(7) -0.011(7)
C361 0.083(11) 0.070(6) 0.071(6) -0.029(5) 0.005(7) -0.011(7)
C362 0.086(11) 0.064(6) 0.066(6) -0.027(5) 0.003(7) -0.006(7)
C363 0.085(11) 0.069(6) 0.063(6) -0.030(5) 0.004(7) -0.010(7)
C364 0.090(12) 0.053(8) 0.070(7) -0.025(6) 0.005(7) -0.001(8)
C365 0.094(12) 0.060(7) 0.069(8) -0.028(6) 0.002(8) -0.008(8)
C366 0.075(10) 0.059(6) 0.071(6) -0.029(5) 0.001(7) -0.005(7)
C367 0.069(11) 0.064(6) 0.073(7) -0.031(6) 0.007(7) -0.009(7)
C368 0.120(14) 0.069(7) 0.079(7) -0.031(6) 0.017(8) -0.017(8)
C369 0.082(8) 0.067(8) 0.077(8) -0.036(7) -0.006(6) -0.006(7)
C370 0.072(8) 0.074(10) 0.089(10) -0.039(8) -0.002(7) -0.017(7)
C371 0.083(9) 0.061(10) 0.082(9) -0.019(7) 0.004(7) -0.006(7)
C372 0.075(8) 0.044(9) 0.073(8) -0.009(6) 0.007(6) -0.012(7)
C373 0.077(8) 0.056(9) 0.063(9) -0.027(7) 0.003(7) -0.005(7)
C374 0.079(9) 0.058(9) 0.067(9) -0.031(7) 0.002(6) -0.008(7)
C375 0.051(9) 0.079(9) 0.071(8) -0.015(7) 0.003(7) -0.013(7)
N58 0.034(7) 0.100(8) 0.089(8) -0.028(6) 0.015(6) -0.015(7)
C376 0.037(9) 0.100(9) 0.084(8) -0.024(7) 0.018(7) -0.020(8)
C377 0.107(14) 0.124(11) 0.100(9) -0.018(7) 0.042(9) -0.023(10)
C378 0.091(13) 0.134(12) 0.093(10) -0.028(8) 0.032(9) -0.015(11)
C379 0.054(11) 0.133(11) 0.097(10) -0.029(8) 0.022(9) -0.022(10)
C380 0.060(11) 0.115(10) 0.096(10) -0.033(8) 0.023(8) -0.004(8)
N61 0.061(8) 0.132(13) 0.092(8) -0.018(9) -0.019(6) -0.024(8)
C381 0.065(9) 0.19(2) 0.117(11) -0.023(11) -0.007(7) -0.040(11)
C382 0.076(10) 0.25(3) 0.147(12) -0.013(15) -0.025(9) -0.060(12)
C383 0.065(9) 0.24(2) 0.143(12) -0.018(14) -0.026(9) -0.043(12)
C384 0.066(8) 0.20(2) 0.123(11) -0.031(12) -0.033(8) -0.038(11)
C385 0.060(7) 0.146(16) 0.092(8) -0.017(10) -0.025(6) -0.032(8)
C386 0.060(7) 0.122(15) 0.090(10) 0.006(10) -0.023(6) -0.021(8)
C387 0.057(7) 0.083(9) 0.081(10) -0.008(7) -0.004(6) -0.014(6)
C388 0.067(8) 0.074(9) 0.072(10) -0.012(8) 0.004(7) -0.013(6)
C389 0.065(8) 0.077(9) 0.051(9) 0.002(7) -0.001(6) -0.012(6)
C390 0.059(7) 0.097(9) 0.069(9) -0.012(7) 0.005(6) -0.012(6)
C391 0.072(9) 0.097(10) 0.109(13) -0.019(9) 0.017(8) -0.020(7)
C392 0.074(9) 0.083(9) 0.103(12) -0.021(8) 0.013(8) -0.019(7)
C393 0.059(6) 0.055(10) 0.065(8) -0.003(7) 0.005(5) -0.017(6)
C394 0.058(6) 0.120(14) 0.078(8) 0.019(8) 0.012(6) 0.001(8)
C395 0.056(6) 0.114(13) 0.074(8) 0.013(8) 0.011(5) -0.002(7)
C396 0.059(7) 0.165(17) 0.078(8) 0.028(9) 0.020(6) 0.014(9)
C397 0.056(7) 0.169(17) 0.081(9) 0.037(10) 0.018(6) 0.009(8)
C398 0.059(6) 0.078(11) 0.068(7) 0.008(7) 0.010(5) -0.001(7)
C399 0.055(6) 0.079(11) 0.075(7) 0.012(7) 0.011(5) 0.003(6)
C400 0.054(6) 0.099(12) 0.073(7) 0.011(7) 0.010(5) -0.004(7)
C401 0.058(6) 0.073(10) 0.068(7) 0.003(7) 0.009(5) -0.005(6)
C402 0.059(6) 0.078(11) 0.065(8) 0.001(7) 0.009(5) -0.007(7)
C403 0.059(7) 0.085(12) 0.085(8) 0.016(8) 0.007(6) 0.006(8)
C404 0.054(6) 0.047(9) 0.078(7) 0.005(7) 0.010(5) 0.004(6)
C405 0.057(6) 0.062(10) 0.073(7) -0.001(7) 0.010(5) 0.002(7)
C406 0.063(6) 0.077(11) 0.068(8) 0.009(7) 0.009(5) 0.004(7)
C407 0.061(7) 0.079(8) 0.073(9) 0.011(8) 0.008(6) 0.003(6)
C408 0.069(8) 0.083(8) 0.063(10) 0.007(7) -0.005(7) -0.006(6)
C409 0.063(8) 0.078(8) 0.086(11) 0.007(8) 0.003(7) -0.008(6)
C410 0.055(7) 0.074(8) 0.090(11) 0.007(8) 0.001(7) -0.017(6)
C411 0.058(8) 0.068(8) 0.082(11) 0.004(8) 0.013(7) -0.007(6)
C412 0.059(8) 0.074(8) 0.077(10) 0.007(8) 0.012(7) -0.002(6)
N64 0.108(9) 0.163(12) 0.203(11) 0.043(10) 0.026(8) -0.004(9)
N63 0.053(6) 0.073(9) 0.142(11) 0.025(8) 0.019(6) -0.006(7)
C413 0.056(7) 0.149(18) 0.180(13) 0.030(12) 0.003(7) -0.012(9)
C418 0.108(12) 0.24(3) 0.241(15) 0.086(16) 0.047(11) 0.024(15)
C417 0.107(11) 0.31(3) 0.274(19) 0.11(2) 0.038(12) 0.009(15)
C416 0.072(10) 0.27(3) 0.273(19) 0.11(2) 0.035(11) -0.001(13)
C415 0.061(8) 0.26(3) 0.248(16) 0.077(16) 0.014(9) -0.007(12)
C414 0.059(7) 0.178(19) 0.216(12) 0.043(12) 0.021(8) -0.006(10)
N67 0.076(9) 0.066(7) 0.074(7) -0.007(5) 0.019(7) 0.009(7)
C419 0.094(12) 0.063(8) 0.081(9) -0.003(6) 0.020(8) 0.005(9)
C420 0.118(14) 0.063(8) 0.099(10) -0.001(7) 0.021(10) 0.014(9)
C421 0.111(14) 0.055(8) 0.101(10) -0.006(7) 0.007(10) 0.022(8)
C422 0.102(13) 0.059(7) 0.084(9) -0.010(6) 0.007(9) 0.021(8)
C423 0.077(11) 0.062(7) 0.081(8) -0.006(6) 0.015(8) 0.024(7)
C424 0.068(11) 0.066(7) 0.074(9) -0.005(6) 0.023(8) 0.025(7)
C425 0.059(7) 0.070(8) 0.052(8) -0.001(6) 0.016(6) 0.015(6)
C426 0.054(8) 0.108(11) 0.084(11) 0.025(8) 0.010(7) 0.008(7)
C427 0.059(8) 0.104(11) 0.082(10) 0.022(8) 0.015(7) 0.005(7)
C428 0.063(8) 0.091(8) 0.073(9) 0.013(7) 0.014(7) 0.004(7)
C429 0.056(8) 0.088(10) 0.068(10) 0.011(7) 0.010(7) 0.008(7)
C430 0.054(8) 0.081(10) 0.085(10) 0.019(7) 0.000(7) -0.001(7)
C431 0.130(15) 0.099(8) 0.069(8) 0.006(6) 0.033(8) 0.025(8)
C432 0.054(10) 0.081(8) 0.068(7) 0.001(6) 0.015(7) 0.002(7)
C433 0.060(10) 0.075(7) 0.061(7) -0.006(5) 0.003(6) -0.010(6)
C434 0.111(13) 0.070(8) 0.066(7) -0.006(6) 0.018(8) -0.003(8)
C435 0.134(15) 0.076(8) 0.071(9) -0.003(6) 0.029(9) 0.015(8)
C436 0.092(12) 0.074(7) 0.067(7) -0.004(5) 0.017(7) 0.005(7)
C437 0.067(10) 0.068(7) 0.067(7) -0.008(5) 0.016(7) -0.002(6)
C438 0.052(9) 0.073(7) 0.061(6) -0.008(5) 0.006(6) -0.006(6)
C439 0.087(12) 0.089(8) 0.069(7) 0.000(6) 0.021(7) 0.015(8)
C440 0.159(17) 0.100(9) 0.086(9) 0.000(7) 0.048(10) 0.037(10)
C441 0.119(14) 0.097(10) 0.084(8) -0.001(7) 0.040(9) 0.030(10)
C442 0.081(11) 0.079(7) 0.086(8) -0.001(6) 0.031(7) 0.011(7)
C443 0.097(13) 0.076(8) 0.087(8) 0.000(6) 0.027(8) 0.012(8)
C444 0.112(13) 0.077(7) 0.075(8) 0.001(6) 0.023(8) 0.006(8)
C445 0.111(11) 0.084(9) 0.096(10) 0.010(7) 0.023(8) -0.001(8)
C446 0.113(11) 0.100(12) 0.108(12) 0.016(9) 0.022(9) -0.014(9)
C447 0.124(12) 0.113(13) 0.142(14) 0.032(10) 0.025(9) -0.012(10)
C448 0.125(12) 0.109(12) 0.125(12) 0.024(9) 0.030(9) -0.002(9)
C449 0.119(11) 0.099(12) 0.102(12) 0.018(9) 0.026(9) 0.005(9)
C450 0.113(11) 0.092(12) 0.103(12) 0.015(8) 0.016(8) -0.004(9)
N71 0.132(13) 0.145(10) 0.147(11) 0.041(8) 0.044(10) 0.033(10)
N70 0.135(12) 0.117(10) 0.128(10) 0.032(8) 0.041(9) 0.007(9)
C452 0.189(18) 0.144(11) 0.136(10) 0.031(9) 0.043(11) 0.024(12)
C453 0.22(2) 0.165(11) 0.152(12) 0.048(10) 0.065(13) 0.027(12)
C454 0.26(2) 0.190(13) 0.150(12) 0.041(10) 0.060(13) 0.035(14)
C455 0.23(2) 0.190(14) 0.158(12) 0.040(10) 0.073(13) 0.031(14)
C456 0.23(2) 0.177(12) 0.151(11) 0.035(9) 0.056(12) 0.035(13)
C457 0.195(18) 0.154(10) 0.147(10) 0.041(8) 0.051(11) 0.027(11)
P1 0.135(5) 0.106(5) 0.085(4) -0.001(4) 0.000(4) -0.003(4)
P2 0.124(5) 0.138(6) 0.113(5) -0.010(4) 0.008(5) 0.002(4)
P3 0.230(11) 0.248(12) 0.253(12) -0.011(10) -0.029(10) 0.007(10)
P4 0.297(14) 0.270(14) 0.209(11) 0.012(10) -0.075(12) 0.019(11)
P5 0.236(11) 0.223(11) 0.190(9) -0.002(8) 0.029(9) 0.021(9)
P6 0.114(8) 0.275(15) 0.196(11) -0.035(10) 0.014(8) 0.006(9)
P7 0.116(9) 0.185(13) 0.085(8) -0.009(8) -0.020(7) 0.002(9)
P8 0.122(10) 0.132(11) 0.131(10) -0.007(8) 0.050(9) 0.003(8)
P9 0.126(11) 0.131(11) 0.182(13) 0.018(10) 0.021(10) 0.004(9)
S1 0.087(6) 0.093(6) 0.102(7) -0.015(5) -0.010(5) -0.001(5)
S2 0.114(8) 0.119(8) 0.136(9) -0.015(7) -0.017(6) -0.005(6)
S3 0.175(10) 0.119(7) 0.109(7) -0.004(6) 0.019(6) -0.049(7)
S4 0.180(10) 0.090(6) 0.140(8) -0.008(6) 0.030(7) 0.004(6)

loop_
_atom_type_symbol
_atom_type_description
_atom_type_scat_dispersion_real
_atom_type_scat_dispersion_imag
_atom_type_scat_source
C C 0.0181 0.0091 'International Tables Vol C Tables 4.2.6.8 and 6.1.1.4'
H H 0.0000 0.0000 'International Tables Vol C Tables 4.2.6.8 and 6.1.1.4'
N N 0.0311 0.0180 'International Tables Vol C Tables 4.2.6.8 and 6.1.1.4'
O O 0.0492 0.0322 'International Tables Vol C Tables 4.2.6.8 and 6.1.1.4'
F F 0.0727 0.0534 'International Tables Vol C Tables 4.2.6.8 and 6.1.1.4'
P P 0.2955 0.4335 'International Tables Vol C Tables 4.2.6.8 and 6.1.1.4'
Co Co -2.3653 3.6143 'International Tables Vol C Tables 4.2.6.8 and 6.1.1.4'
S S 0.3331 0.5567 'International Tables Vol C Tables 4.2.6.8 and 6.1.1.4'

loop_
_geom_angle_atom_site_label_1
_geom_angle_atom_site_label_2
_geom_angle_atom_site_label_3
_geom_angle
N13 Co1 N7 97.7(3)
N13 Co1 N1 96.1(4)
N7 Co1 N1 95.9(4)
N13 Co1 N2 91.3(4)
N7 Co1 N2 169.6(5)
N1 Co1 N2 77.9(5)
N13 Co1 N14 77.1(4)
N7 Co1 N14 91.3(4)
N1 Co1 N14 170.8(5)
N2 Co1 N14 95.8(5)
N13 Co1 N8 171.0(4)
N7 Co1 N8 76.6(4)
N1 Co1 N8 91.4(5)
N2 Co1 N8 95.1(5)
N14 Co1 N8 95.9(5)
N34 Co2 N16 101.6(4)
N34 Co2 N33 76.2(6)
N16 Co2 N33 170.8(6)
N34 Co2 N19 96.0(4)
N16 Co2 N19 97.2(3)
N33 Co2 N19 92.0(5)
N34 Co2 N20 168.8(5)
N16 Co2 N20 88.0(5)
N33 Co2 N20 95.2(6)
N19 Co2 N20 77.0(5)
N34 Co2 N15 87.4(6)
N16 Co2 N15 78.0(5)
N33 Co2 N15 92.9(6)
N19 Co2 N15 174.6(6)
N20 Co2 N15 100.2(6)
N10 Co3 N26 95.9(4)
N10 Co3 N31 94.7(3)
N26 Co3 N31 167.8(4)
N10 Co3 N25 96.5(3)
N26 Co3 N25 77.8(4)
N31 Co3 N25 95.0(3)
N10 Co3 N9 77.2(4)
N26 Co3 N9 97.9(5)
N31 Co3 N9 90.4(4)
N25 Co3 N9 172.1(4)
N10 Co3 N32 171.2(4)
N26 Co3 N32 92.3(5)
N31 Co3 N32 77.4(4)
N25 Co3 N32 88.4(4)
N9 Co3 N32 98.5(5)
N3 Co4 N28 170.0(5)
N3 Co4 N4 78.0(5)
N28 Co4 N4 94.6(4)
N3 Co4 N22 92.1(4)
N28 Co4 N22 95.4(3)
N4 Co4 N22 97.1(4)
N3 Co4 N27 94.8(5)
N28 Co4 N27 78.4(4)
N4 Co4 N27 90.0(4)
N22 Co4 N27 171.0(5)
N3 Co4 N21 95.9(5)
N28 Co4 N21 92.1(4)
N4 Co4 N21 171.8(4)
N22 Co4 N21 77.5(4)
N27 Co4 N21 96.0(5)
N37 Co5 N67 95.1(3)
N37 Co5 N44 93.6(4)
N67 Co5 N44 170.1(4)
N37 Co5 N43 97.4(3)
N67 Co5 N43 95.4(4)
N44 Co5 N43 78.8(5)
N37 Co5 N68 172.0(4)
N67 Co5 N68 77.9(4)
N44 Co5 N68 93.7(4)
N43 Co5 N68 87.4(4)
N37 Co5 N38 78.8(4)
N67 Co5 N38 89.3(4)
N44 Co5 N38 97.0(5)
N43 Co5 N38 174.3(4)
N68 Co5 N38 96.9(5)
N46 Co6 N58 93.7(3)
N46 Co6 N62 91.8(4)
N58 Co6 N62 171.2(4)
N46 Co6 N45 76.6(4)
N58 Co6 N45 90.8(4)
N62 Co6 N45 97.2(5)
N46 Co6 N57 167.8(4)
N58 Co6 N57 78.3(4)
N62 Co6 N57 97.3(5)
N45 Co6 N57 94.2(5)
N46 Co6 N61 97.9(4)
N58 Co6 N61 95.3(2)
N62 Co6 N61 77.1(4)
N45 Co6 N61 172.1(4)
N57 Co6 N61 92.1(4)
N71 Co7 N64 91.4(5)
N71 Co7 N49 93.3(4)
N64 Co7 N49 95.6(4)
N71 Co7 N70 81.6(5)
N64 Co7 N70 95.4(5)
N49 Co7 N70 168.0(6)
N71 Co7 N50 92.2(6)
N64 Co7 N50 172.7(5)
N49 Co7 N50 77.9(5)
N70 Co7 N50 91.3(6)
N71 Co7 N63 170.9(5)
N64 Co7 N63 79.8(4)
N49 Co7 N63 90.0(4)
N70 Co7 N63 96.7(4)
N50 Co7 N63 96.8(4)
N52 Co8 N56 91.4(4)
N52 Co8 N55 94.4(3)
N56 Co8 N55 79.9(5)
N52 Co8 N40 96.6(3)
N56 Co8 N40 170.2(5)
N55 Co8 N40 93.9(4)
N52 Co8 N51 78.4(4)
N56 Co8 N51 94.1(5)
N55 Co8 N51 170.6(5)
N40 Co8 N51 93.0(5)
N52 Co8 N39 171.3(5)
N56 Co8 N39 96.5(5)
N55 Co8 N39 90.6(5)
N40 Co8 N39 76.0(4)
N51 Co8 N39 97.3(6)
C6 N2 C7 115.4(12)
C6 N2 Co1 112.6(11)
C7 N2 Co1 131.3(10)
C33 N3 C30 123.4(15)
C33 N3 Co4 110.7(12)
C30 N3 Co4 125.7(11)
C13 N5 C14 127.9(13)
C13 N5 C10 116.5(12)
C14 N5 C10 115.2(12)
C25 N6 C26 128.0(14)
C25 N6 C27 119.1(13)
C26 N6 C27 112.9(13)
C44 N8 C45 125.8(13)
C44 N8 Co1 106.8(10)
C45 N8 Co1 127.5(9)
C71 N9 C68 119.1(13)
C71 N9 Co3 113.3(10)
C68 N9 Co3 127.0(10)
C52 N11 C51 125.0(13)
C52 N11 C48 119.3(12)
C51 N11 C48 115.7(12)
C64 N12 C63 123.6(13)
C64 N12 C65 116.0(13)
C63 N12 C65 120.1(13)
C82 N14 C83 117.2(13)
C82 N14 Co1 115.3(11)
C83 N14 Co1 127.6(9)
C109 N15 C106 119.2(17)
C109 N15 Co2 108.0(14)
C106 N15 Co2 124.1(11)
C90 N17 C89 122.0(13)
C90 N17 C86 118.5(13)
C89 N17 C86 119.3(13)
C101 N18 C102 125.8(14)
C101 N18 C103 117.0(13)
C102 N18 C103 117.0(14)
C120 N20 C121 117.5(17)
C120 N20 Co2 112.9(14)
C121 N20 Co2 129.6(12)
C147 N21 C144 119.9(13)
C147 N21 Co4 113.9(11)
C144 N21 Co4 126.2(8)
C128 N24 C127 125.0(14)
C128 N24 C124 117.4(14)
C127 N24 C124 117.5(13)
C140 N23 C141 120.8(12)
C140 N23 C139 122.6(13)
C141 N23 C139 116.4(12)
C158 N26 C159 117.5(14)
C158 N26 Co3 112.1(11)
C159 N26 Co3 130.4(10)
C185 N27 C182 117.9(13)
C185 N27 Co4 111.6(11)
C182 N27 Co4 129.2(9)
C165 N29 C166 127.1(13)
C165 N29 C162 113.8(12)
C166 N29 C162 118.6(13)
C178 N30 C179 119.3(11)
C178 N30 C177 123.1(12)
C179 N30 C177 117.6(11)
C196 N32 C197 119.0(13)
C196 N32 Co3 114.6(10)
C197 N32 Co3 126.3(9)
C223 N33 C220 115.8(15)
C223 N33 Co2 115.7(13)
C220 N33 Co2 128.0(12)
C204 N35 C203 127.5(14)
C204 N35 C200 114.8(12)
C203 N35 C200 116.7(12)
C216 N36 C215 125.3(13)
C216 N36 C217 117.7(13)
C215 N36 C217 116.7(12)
C234 N38 C235 119.8(14)
C234 N38 Co5 111.7(11)
C235 N38 Co5 128.5(10)
C261 N39 C258 118.3(14)
C261 N39 Co8 115.6(11)
C258 N39 Co8 126.0(11)
C253 N41 C255 119.8(12)
C253 N41 C254 123.9(13)
C255 N41 C254 116.0(12)
C241 N42 C242 126.6(13)
C241 N42 C238 116.8(12)
C242 N42 C238 116.6(12)
C272 N44 C273 119.6(13)
C272 N44 Co5 110.6(11)
C273 N44 Co5 129.6(10)
C299 N45 C296 119.1(12)
C299 N45 Co6 114.2(10)
C296 N45 Co6 126.7(8)
C292 N47 C291 127.0(12)
C292 N47 C293 115.1(10)
C291 N47 C293 117.8(11)
C280 N48 C279 122.9(13)
C280 N48 C276 121.8(11)
C279 N48 C276 115.2(11)
C310 N50 C311 114.8(15)
C310 N50 Co7 110.9(13)
C311 N50 Co7 132.4(11)
C337 N51 C334 121.7(15)
C337 N51 Co8 112.2(13)
C334 N51 Co8 126.0(10)
C330 N53 C329 125.0(15)
C330 N53 C331 118.3(13)
C329 N53 C331 116.7(13)
C317 N54 C318 125.3(16)
C317 N54 C314 117.9(13)
C318 N54 C314 116.6(13)
C348 N56 C349 115.5(13)
C348 N56 Co8 111.7(11)
C349 N56 Co8 131.4(11)
C375 N57 C372 123.6(13)
C375 N57 Co6 113.1(10)
C372 N57 Co6 123.3(9)
C367 N59 C368 126.0(14)
C367 N59 C369 119.5(13)
C368 N59 C369 113.8(12)
C352 N60 C356 119.1(14)
C352 N60 C355 114.5(13)
C356 N60 C355 126.1(14)
C386 N62 C387 115.5(13)
C386 N62 Co6 115.3(11)
C387 N62 Co6 129.2(9)
C405 N65 C406 125.7(13)
C405 N65 C407 116.8(11)
C406 N65 C407 116.6(12)
C394 N66 C393 126.8(13)
C394 N66 C390 117.8(12)
C393 N66 C390 115.4(12)
C424 N68 C425 119.6(13)
C424 N68 Co5 114.4(10)
C425 N68 Co5 125.3(9)
C443 N72 C444 126.1(14)
C443 N72 C445 116.2(13)
C444 N72 C445 117.7(13)
C431 N73 C432 125.4(15)
C431 N73 C428 117.1(13)
C432 N73 C428 117.4(13)
C1 N1 C5 117.4
C1 N1 Co1 128.7(6)
C5 N1 Co1 114.0(6)
N1 C1 C2 122.0
N1 C1 H1 119.0
C2 C1 H1 119.0
C3 C2 C1 119.7
C3 C2 H2 120.2
C1 C2 H2 120.2
C4 C3 C2 119.1
C4 C3 H3 120.5
C2 C3 H3 120.5
C5 C4 C3 118.6
C5 C4 H4 120.7
C3 C4 H4 120.7
N1 C5 C4 123.2
N1 C5 C6 113.7(10)
C4 C5 C6 123.0(10)
N2 C6 C5 121.7(15)
N2 C6 H6 119.1
C5 C6 H6 119.1
C8 C7 C12 120.0
C8 C7 N2 119.7(9)
C12 C7 N2 120.0(9)
C9 C8 C7 120.0
C9 C8 H8 120.0
C7 C8 H8 120.0
C8 C9 C10 120.0
C8 C9 H9 120.0
C10 C9 H9 120.0
C11 C10 C9 120.0
C11 C10 N5 118.5(9)
C9 C10 N5 121.4(9)
C10 C11 C12 120.0
C10 C11 H11 120.0
C12 C11 H11 120.0
C11 C12 C7 120.0
C11 C12 H12 120.0
C7 C12 H12 120.0
O2 C13 N5 118.1(14)
O2 C13 C21 127.0(15)
N5 C13 C21 114.2(13)
O1 C14 N5 120.1(14)
O1 C14 C15 127.2(13)
N5 C14 C15 112.7(13)
C16 C15 C20 120.0
C16 C15 C14 117.2(8)
C20 C15 C14 122.6(8)
C15 C16 C17 120.0
C15 C16 H16 120.0
C17 C16 H16 120.0
C18 C17 C16 120.0
C18 C17 H17 120.0
C16 C17 H17 120.0
C17 C18 C19 120.0
C17 C18 C26 118.1(9)
C19 C18 C26 121.9(9)
C18 C19 C20 120.0
C18 C19 C24 120.0
C20 C19 C24 120.0
C21 C20 C19 120.0
C21 C20 C15 120.0
C19 C20 C15 120.0
C22 C21 C20 120.0
C22 C21 C13 118.0(8)
C20 C21 C13 122.0(8)
C21 C22 C23 120.0
C21 C22 H22 120.0
C23 C22 H22 120.0
C24 C23 C22 120.0
C24 C23 H23 120.0
C22 C23 H23 120.0
C23 C24 C19 120.0
C23 C24 C25 118.9(8)
C19 C24 C25 120.9(8)
O3 C25 N6 119.8(15)
O3 C25 C24 124.1(14)
N6 C25 C24 116.1(13)
O4 C26 N6 128.0(15)
O4 C26 C18 119.6(16)
N6 C26 C18 112.4(14)
C28 C27 C32 120.0
C28 C27 N6 120.6(9)
C32 C27 N6 119.4(9)
C29 C28 C27 120.0
C29 C28 H28 120.0
C27 C28 H28 120.0
C28 C29 C30 120.0
C28 C29 H29 120.0
C30 C29 H29 120.0
C29 C30 C31 120.0
C29 C30 N3 117.7(9)
C31 C30 N3 122.2(9)
C32 C31 C30 120.0
C32 C31 H31 120.0
C30 C31 H31 120.0
C31 C32 C27 120.0
C31 C32 H32 120.0
C27 C32 H32 120.0
N3 C33 C34 126.5(18)
N3 C33 H33 116.7
C34 C33 H33 116.7
C38 N4 C34 117.4
C38 N4 Co4 127.2(2)
C34 N4 Co4 115.4(2)
N4 C34 C35 123.2
N4 C34 C33 109.2(9)
C35 C34 C33 127.5(9)
C34 C35 C36 118.6
C34 C35 H35 120.7
C36 C35 H35 120.7
C35 C36 C37 119.1
C35 C36 H36 120.5
C37 C36 H36 120.5
C36 C37 C38 119.6
C36 C37 H37 120.2
C38 C37 H37 120.2
N4 C38 C37 122.0
N4 C38 H38 119.0
C37 C38 H38 119.0
C39 N7 C43 117.4
C39 N7 Co1 126.4(3)
C43 N7 Co1 115.9(3)
N7 C39 C40 122.0
N7 C39 H39 119.0
C40 C39 H39 119.0
C41 C40 C39 119.7
C41 C40 H40 120.2
C39 C40 H40 120.2
C42 C41 C40 119.1
C42 C41 H41 120.5
C40 C41 H41 120.5
C43 C42 C41 118.6
C43 C42 H42 120.7
C41 C42 H42 120.7
N7 C43 C44 109.7(9)
N7 C43 C42 123.2
C44 C43 C42 127.0(9)
N8 C44 C43 130.6(15)
N8 C44 H44 114.7
C43 C44 H44 114.7
C46 C45 C50 120.0
C46 C45 N8 119.7(9)
C50 C45 N8 120.2(9)
C47 C46 C45 120.0
C47 C46 H46 120.0
C45 C46 H46 120.0
C46 C47 C48 120.0
C46 C47 H47 120.0
C48 C47 H47 120.0
C49 C48 C47 120.0
C49 C48 N11 121.1(9)
C47 C48 N11 118.1(9)
C48 C49 C50 120.0
C48 C49 H49 120.0
C50 C49 H49 120.0
C49 C50 C45 120.0
C49 C50 H50 120.0
C45 C50 H50 120.0
O6 C51 N11 119.3(13)
O6 C51 C59 124.4(14)
N11 C51 C59 116.1(13)
O5 C52 N11 121.9(14)
O5 C52 C53 121.8(13)
N11 C52 C53 116.2(13)
C54 C53 C58 120.0
C54 C53 C52 118.5(8)
C58 C53 C52 121.5(8)
C53 C54 C55 120.0
C53 C54 H54 120.0
C55 C54 H54 120.0
C56 C55 C54 120.0
C56 C55 H55 120.0
C54 C55 H55 120.0
C55 C56 C57 120.0
C55 C56 C64 117.9(8)
C57 C56 C64 122.0(8)
C58 C57 C56 120.0
C58 C57 C62 120.0
C56 C57 C62 120.0
C57 C58 C59 120.0
C57 C58 C53 120.0
C59 C58 C53 120.0
C60 C59 C58 120.0
C60 C59 C51 118.8(8)
C58 C59 C51 121.2(8)
C59 C60 C61 120.0
C59 C60 H60 120.0
C61 C60 H60 120.0
C62 C61 C60 120.0
C62 C61 H61 120.0
C60 C61 H61 120.0
C61 C62 C57 120.0
C61 C62 C63 119.2(8)
C57 C62 C63 120.7(8)
O7 C63 N12 116.9(14)
O7 C63 C62 124.8(14)
N12 C63 C62 118.3(13)
O8 C64 N12 121.0(15)
O8 C64 C56 123.0(15)
N12 C64 C56 114.7(14)
C66 C65 C70 120.0
C66 C65 N12 123.2(10)
C70 C65 N12 116.8(10)
C67 C66 C65 120.0
C67 C66 H66 120.0
C65 C66 H66 120.0
C66 C67 C68 120.0
C66 C67 H67 120.0
C68 C67 H67 120.0
C69 C68 C67 120.0
C69 C68 N9 118.7(9)
C67 C68 N9 121.2(9)
C70 C69 C68 120.0
C70 C69 H69 120.0
C68 C69 H69 120.0
C69 C70 C65 120.0
C69 C70 H70 120.0
C65 C70 H70 120.0
N9 C71 C72 120.3(14)
N9 C71 H71 119.9
C72 C71 H71 119.9
C76 N10 C72 117.4
C76 N10 Co3 127.91(18)
C72 N10 Co3 114.60(18)
N10 C72 C73 123.2
N10 C72 C71 114.2(8)
C73 C72 C71 122.5(8)
C72 C73 C74 118.6
C72 C73 H73 120.7
C74 C73 H73 120.7
C73 C74 C75 119.1
C73 C74 H74 120.5
C75 C74 H74 120.5
C74 C75 C76 119.7
C74 C75 H75 120.2
C76 C75 H75 120.2
N10 C76 C75 122.0
N10 C76 H76 119.0
C75 C76 H76 119.0
C77 N13 C81 117.4
C77 N13 Co1 127.5(4)
C81 N13 Co1 115.1(4)
N13 C77 C78 122.0
N13 C77 H77 119.0
C78 C77 H77 119.0
C79 C78 C77 119.7
C79 C78 H78 120.2
C77 C78 H78 120.2
C80 C79 C78 119.1
C80 C79 H79 120.5
C78 C79 H79 120.5
C81 C80 C79 118.6
C81 C80 H80 120.7
C79 C80 H80 120.7
N13 C81 C80 123.2
N13 C81 C82 113.5(9)
C80 C81 C82 122.7(8)
N14 C82 C81 118.3(14)
N14 C82 H82 120.8
C81 C82 H82 120.8
C84 C83 C88 120.0
C84 C83 N14 121.1(9)
C88 C83 N14 118.9(9)
C85 C84 C83 120.0
C85 C84 H84 120.0
C83 C84 H84 120.0
C84 C85 C86 120.0
C84 C85 H85 120.0
C86 C85 H85 120.0
C85 C86 C87 120.0
C85 C86 N17 120.0(10)
C87 C86 N17 119.9(10)
C88 C87 C86 120.0
C88 C87 H87 120.0
C86 C87 H87 120.0
C87 C88 C83 120.0
C87 C88 H88 120.0
C83 C88 H88 120.0
O10 C89 N17 117.0(14)
O10 C89 C97 124.4(15)
N17 C89 C97 118.0(13)
O9 C90 N17 119.8(16)
O9 C90 C91 122.3(15)
N17 C90 C91 117.7(13)
C92 C91 C96 120.0
C92 C91 C90 118.5(8)
C96 C91 C90 120.9(8)
C93 C92 C91 120.0
C93 C92 H92 120.0
C91 C92 H92 120.0
C94 C93 C92 120.0
C94 C93 H93 120.0
C92 C93 H93 120.0
C93 C94 C95 120.0
C93 C94 C102 119.1(9)
C95 C94 C102 120.8(9)
C96 C95 C94 120.0
C96 C95 C100 120.0
C94 C95 C100 120.0
C97 C96 C95 120.0
C97 C96 C91 120.0
C95 C96 C91 120.0
C96 C97 C98 120.0
C96 C97 C89 120.5(8)
C98 C97 C89 119.2(8)
C99 C98 C97 120.0
C99 C98 H98 120.0
C97 C98 H98 120.0
C100 C99 C98 120.0
C100 C99 H99 120.0
C98 C99 H99 120.0
C99 C100 C95 120.0
C99 C100 C101 117.2(8)
C95 C100 C101 122.8(8)
O11 C101 N18 121.1(15)
O11 C101 C100 125.2(15)
N18 C101 C100 113.7(13)
O12 C102 N18 115.1(15)
O12 C102 C94 127.6(16)
N18 C102 C94 116.5(14)
C104 C103 C108 120.0
C104 C103 N18 118.3(12)
C108 C103 N18 121.7(12)
C103 C104 C105 120.0
C103 C104 H104 120.0
C105 C104 H104 120.0
C104 C105 C106 120.0
C104 C105 H105 120.0
C106 C105 H105 120.0
N15 C106 C107 118.0(13)
N15 C106 C105 122.0(13)
C107 C106 C105 120.0
C108 C107 C106 120.0
C108 C107 H107 120.0
C106 C107 H107 120.0
C107 C108 C103 120.0
C107 C108 H108 120.0
C103 C108 H108 120.0
N15 C109 C110 118.4(18)
N15 C109 H109 120.8
C110 C109 H109 120.8
C114 N16 C110 117.4
C114 N16 Co2 125.8(2)
C110 N16 Co2 116.4(3)
N16 C110 C111 123.2
N16 C110 C109 114.9(9)
C111 C110 C109 120.5(10)
C110 C111 C112 118.6
C110 C111 H111 120.7
C112 C111 H111 120.7
C111 C112 C113 119.1
C111 C112 H112 120.5
C113 C112 H112 120.5
C112 C113 C114 119.6
C112 C113 H113 120.2
C114 C113 H113 120.2
N16 C114 C113 122.0
N16 C114 H114 119.0
C113 C114 H114 119.0
C115 N19 C119 117.4
C115 N19 Co2 130.1(5)
C119 N19 Co2 112.4(5)
N19 C115 C116 122.0
N19 C115 H115 119.0
C116 C115 H115 119.0
C117 C116 C115 119.7
C117 C116 H116 120.2
C115 C116 H116 120.2
C118 C117 C116 119.1
C118 C117 H117 120.5
C116 C117 H117 120.5
C119 C118 C117 118.6
C119 C118 H118 120.7
C117 C118 H118 120.7
N19 C119 C118 123.2
N19 C119 C120 117.2(11)
C118 C119 C120 119.4(11)
N20 C120 C119 120(2)
N20 C120 H120 120.1
C119 C120 H120 120.1
C122 C121 C126 120.0
C122 C121 N20 118.3(10)
C126 C121 N20 121.2(10)
C123 C122 C121 120.0
C123 C122 H122 120.0
C121 C122 H122 120.0
C122 C123 C124 120.0
C122 C123 H123 120.0
C124 C123 H123 120.0
C125 C124 C123 120.0
C125 C124 N24 120.3(10)
C123 C124 N24 119.4(10)
C126 C125 C124 120.0
C126 C125 H125 120.0
C124 C125 H125 120.0
C125 C126 C121 120.0
C125 C126 H126 120.0
C121 C126 H126 120.0
O15 C127 N24 119.2(15)
O15 C127 C135 124.2(15)
N24 C127 C135 116.3(13)
O16 C128 N24 120.4(15)
O16 C128 C129 124.1(14)
N24 C128 C129 115.1(14)
C130 C129 C134 120.0
C130 C129 C128 118.1(8)
C134 C129 C128 121.8(8)
C129 C130 C131 120.0
C129 C130 H130 120.0
C131 C130 H130 120.0
C132 C131 C130 120.0
C132 C131 H131 120.0
C130 C131 H131 120.0
C131 C132 C133 120.0
C131 C132 C140 118.4(8)
C133 C132 C140 121.6(8)
C134 C133 C132 120.0
C134 C133 C138 120.0
C132 C133 C138 120.0
C135 C134 C133 120.0
C135 C134 C129 120.0
C133 C134 C129 120.0
C134 C135 C136 120.0
C134 C135 C127 121.3(8)
C136 C135 C127 118.7(8)
C137 C136 C135 120.0
C137 C136 H136 120.0
C135 C136 H136 120.0
C136 C137 C138 120.0
C136 C137 H137 120.0
C138 C137 H137 120.0
C137 C138 C133 120.0
C137 C138 C139 119.7(8)
C133 C138 C139 120.0(8)
O14 C139 N23 119.7(14)
O14 C139 C138 122.8(14)
N23 C139 C138 116.9(13)
O13 C140 N23 115.0(15)
O13 C140 C132 126.7(14)
N23 C140 C132 118.3(13)
C142 C141 C146 120.0
C142 C141 N23 120.1(9)
C146 C141 N23 119.8(9)
C143 C142 C141 120.0
C143 C142 H142 120.0
C141 C142 H142 120.0
C144 C143 C142 120.0
C144 C143 H143 120.0
C142 C143 H143 120.0
C143 C144 C145 120.0
C143 C144 N21 120.1(9)
C145 C144 N21 119.9(9)
C146 C145 C144 120.0
C146 C145 H145 120.0
C144 C145 H145 120.0
C145 C146 C141 120.0
C145 C146 H146 120.0
C141 C146 H146 120.0
N21 C147 C148 119.1(14)
N21 C147 H147 120.4
C148 C147 H147 120.4
C152 N22 C148 117.4
C152 N22 Co4 128.0(4)
C148 N22 Co4 114.6(4)
N22 C148 C149 123.2
N22 C148 C147 114.9(7)
C149 C148 C147 121.8(7)
C148 C149 C150 118.6
C148 C149 H149 120.7
C150 C149 H149 120.7
C149 C150 C151 119.1
C149 C150 H150 120.5
C151 C150 H150 120.5
C150 C151 C152 119.7
C150 C151 H151 120.2
C152 C151 H151 120.2
N22 C152 C151 122.0
N22 C152 H152 119.0
C151 C152 H152 119.0
C153 N25 C157 117.4
C153 N25 Co3 127.7(2)
C157 N25 Co3 114.7(2)
N25 C153 C154 122.0
N25 C153 H153 119.0
C154 C153 H153 119.0
C155 C154 C153 119.7
C155 C154 H154 120.2
C153 C154 H154 120.2
C156 C155 C154 119.1
C156 C155 H155 120.5
C154 C155 H155 120.5
C157 C156 C155 118.6
C157 C156 H156 120.7
C155 C156 H156 120.7
N25 C157 C156 123.2
N25 C157 C158 112.8(8)
C156 C157 C158 123.9(8)
N26 C158 C157 122.1(15)
N26 C158 H158 119.0
C157 C158 H158 119.0
C160 C159 C164 120.0
C160 C159 N26 122.3(9)
C164 C159 N26 117.7(9)
C161 C160 C159 120.0
C161 C160 H160 120.0
C159 C160 H160 120.0
C160 C161 C162 120.0
C160 C161 H161 120.0
C162 C161 H161 120.0
C163 C162 C161 120.0
C163 C162 N29 116.2(9)
C161 C162 N29 123.8(9)
C162 C163 C164 120.0
C162 C163 H163 120.0
C164 C163 H163 120.0
C163 C164 C159 120.0
C163 C164 H164 120.0
C159 C164 H164 120.0
O20 C165 N29 123.9(14)
O20 C165 C173 124.3(14)
N29 C165 C173 111.5(12)
O19 C166 N29 116.1(15)
O19 C166 C167 125.0(14)
N29 C166 C167 116.9(14)
C168 C167 C172 120.0
C168 C167 C166 119.3(8)
C172 C167 C166 120.1(8)
C167 C168 C169 120.0
C167 C168 H168 120.0
C169 C168 H168 120.0
C168 C169 C170 120.0
C168 C169 H169 120.0
C170 C169 H169 120.0
C171 C170 C169 120.0
C171 C170 C178 121.2(7)
C169 C170 C178 118.8(7)
C170 C171 C172 120.0
C170 C171 C176 120.0
C172 C171 C176 120.0
C173 C172 C171 120.0
C173 C172 C167 120.0
C171 C172 C167 120.0
C172 C173 C174 120.0
C172 C173 C165 123.0(8)
C174 C173 C165 117.0(8)
C173 C174 C175 120.0
C173 C174 H174 120.0
C175 C174 H174 120.0
C174 C175 C176 120.0
C174 C175 H175 120.0
C176 C175 H175 120.0
C175 C176 C171 120.0
C175 C176 C177 117.4(7)
C171 C176 C177 122.4(7)
O18 C177 N30 119.4(14)
O18 C177 C176 125.4(13)
N30 C177 C176 114.6(13)
O17 C178 N30 115.1(13)
O17 C178 C170 126.4(13)
N30 C178 C170 118.1(12)
C180 C179 C184 120.0
C180 C179 N30 117.3(8)
C184 C179 N30 122.6(8)
C179 C180 C181 120.0
C179 C180 H180 120.0
C181 C180 H180 120.0
C180 C181 C182 120.0
C180 C181 H181 120.0
C182 C181 H181 120.0
C183 C182 C181 120.0
C183 C182 N27 120.2(9)
C181 C182 N27 119.7(9)
C182 C183 C184 120.0
C182 C183 H183 120.0
C184 C183 H183 120.0
C183 C184 C179 120.0
C183 C184 H184 120.0
C179 C184 H184 120.0
N27 C185 C186 121.9(14)
N27 C185 H185 119.1
C186 C185 H185 119.1
C190 N28 C186 117.4
C190 N28 Co4 128.65(19)
C186 N28 Co4 113.66(18)
N28 C186 C187 123.2
N28 C186 C185 113.2(7)
C187 C186 C185 123.5(7)
C186 C187 C188 118.6
C186 C187 H187 120.7
C188 C187 H187 120.7
C187 C188 C189 119.1
C187 C188 H188 120.5
C189 C188 H188 120.5
C188 C189 C190 119.7
C188 C189 H189 120.2
C190 C189 H189 120.2
N28 C190 C189 122.0
N28 C190 H190 119.0
C189 C190 H190 119.0
C191 N31 C195 117.4
C191 N31 Co3 129.6(3)
C195 N31 Co3 113.0(3)
N31 C191 C192 122.0
N31 C191 H191 119.0
C192 C191 H191 119.0
C193 C192 C191 119.6
C193 C192 H192 120.2
C191 C192 H192 120.2
C194 C193 C192 119.1
C194 C193 H193 120.5
C192 C193 H193 120.5
C195 C194 C193 118.6
C195 C194 H194 120.7
C193 C194 H194 120.7
N31 C195 C194 123.3
N31 C195 C196 115.4(7)
C194 C195 C196 120.8(7)
N32 C196 C195 118.5(13)
N32 C196 H196 120.7
C195 C196 H196 120.7
C198 C197 C202 120.0
C198 C197 N32 124.8(9)
C202 C197 N32 115.2(9)
C199 C198 C197 120.0
C199 C198 H198 120.0
C197 C198 H198 120.0
C198 C199 C200 120.0
C198 C199 H199 120.0
C200 C199 H199 120.0
C199 C200 C201 120.0
C199 C200 N35 119.9(8)
C201 C200 N35 120.0(8)
C202 C201 C200 120.0
C202 C201 H201 120.0
C200 C201 H201 120.0
C201 C202 C197 120.0
C201 C202 H202 120.0
C197 C202 H202 120.0
O21 C203 N35 121.5(14)
O21 C203 C211 123.7(13)
N35 C203 C211 114.7(13)
O22 C204 N35 124.1(16)
O22 C204 C205 121.0(14)
N35 C204 C205 114.6(14)
C206 C205 C210 120.0
C206 C205 C204 118.0(8)
C210 C205 C204 121.9(8)
C207 C206 C205 120.0
C207 C206 H206 120.0
C205 C206 H206 120.0
C206 C207 C208 120.0
C206 C207 H207 120.0
C208 C207 H207 120.0
C207 C208 C209 120.0
C207 C208 C216 118.5(8)
C209 C208 C216 121.4(8)
C210 C209 C208 120.0
C210 C209 C214 120.0
C208 C209 C214 120.0
C209 C210 C211 120.0
C209 C210 C205 120.0
C211 C210 C205 120.0
C210 C211 C212 120.0
C210 C211 C203 121.0(8)
C212 C211 C203 119.0(8)
C213 C212 C211 120.0
C213 C212 H212 120.0
C211 C212 H212 120.0
C212 C213 C214 120.0
C212 C213 H213 120.0
C214 C213 H213 120.0
C213 C214 C209 120.0
C213 C214 C215 119.4(8)
C209 C214 C215 120.5(8)
O23 C215 N36 123.4(16)
O23 C215 C214 120.8(16)
N36 C215 C214 115.6(13)
O24 C216 N36 117.1(14)
O24 C216 C208 125.5(14)
N36 C216 C208 117.0(13)
C218 C217 C222 120.0
C218 C217 N36 117.5(9)
C222 C217 N36 122.5(9)
C219 C218 C217 120.0
C219 C218 H218 120.0
C217 C218 H218 120.0
C218 C219 C220 120.0
C218 C219 H219 120.0
C220 C219 H219 120.0
C221 C220 C219 120.0
C221 C220 N33 119.7(10)
C219 C220 N33 120.0(10)
C220 C221 C222 120.0
C220 C221 H221 120.0
C222 C221 H221 120.0
C221 C222 C217 120.0
C221 C222 H222 120.0
C217 C222 H222 120.0
N33 C223 C224 116.9(18)
N33 C223 H223 121.5
C224 C223 H223 121.5
C228 N34 C224 117.4
C228 N34 Co2 127.7(3)
C224 N34 Co2 114.9(3)
N34 C224 C225 123.2
N34 C224 C223 115.7(11)
C225 C224 C223 121.0(11)
C224 C225 C226 118.6
C224 C225 H225 120.7
C226 C225 H225 120.7
C225 C226 C227 119.1
C225 C226 H226 120.5
C227 C226 H226 120.5
C226 C227 C228 119.7
C226 C227 H227 120.2
C228 C227 H227 120.2
N34 C228 C227 122.0
N34 C228 H228 119.0
C227 C228 H228 119.0
C229 N37 C233 117.4
C229 N37 Co5 127.9(3)
C233 N37 Co5 113.9(3)
N37 C229 C230 122.0
N37 C229 H229 119.0
C230 C229 H229 119.0
C231 C230 C229 119.7
C231 C230 H230 120.2
C229 C230 H230 120.2
C232 C231 C230 119.1
C232 C231 H231 120.5
C230 C231 H231 120.5
C233 C232 C231 118.6
C233 C232 H232 120.7
C231 C232 H232 120.7
N37 C233 C232 123.2
N37 C233 C234 116.7(8)
C232 C233 C234 119.8(8)
N38 C234 C233 118.5(15)
N38 C234 H234 120.7
C233 C234 H234 120.7
C236 C235 C240 120.0
C236 C235 N38 119.9(8)
C240 C235 N38 120.0(8)
C235 C236 C237 120.0
C235 C236 H236 120.0
C237 C236 H236 120.0
C236 C237 C238 120.0
C236 C237 H237 120.0
C238 C237 H237 120.0
C237 C238 C239 120.0
C237 C238 N42 119.6(8)
C239 C238 N42 120.0(8)
C240 C239 C238 120.0
C240 C239 H239 120.0
C238 C239 H239 120.0
C239 C240 C235 120.0
C239 C240 H240 120.0
C235 C240 H240 120.0
O29 C241 N42 122.3(15)
O29 C241 C249 122.1(13)
N42 C241 C249 115.7(13)
O28 C242 N42 121.8(14)
O28 C242 C243 121.5(14)
N42 C242 C243 116.6(13)
C244 C243 C248 120.0
C244 C243 C242 119.9(8)
C248 C243 C242 119.9(8)
C243 C244 C245 120.0
C243 C244 H244 120.0
C245 C244 H244 120.0
C246 C245 C244 120.0
C246 C245 H245 120.0
C244 C245 H245 120.0
C247 C246 C245 120.0
C247 C246 C254 122.3(8)
C245 C246 C254 117.4(8)
C246 C247 C248 120.0
C246 C247 C252 120.0
C248 C247 C252 120.0
C249 C248 C247 120.0
C249 C248 C243 120.0
C247 C248 C243 120.0
C250 C249 C248 120.0
C250 C249 C241 119.2(7)
C248 C249 C241 120.5(7)
C249 C250 C251 120.0
C249 C250 H250 120.0
C251 C250 H250 120.0
C252 C251 C250 120.0
C252 C251 H251 120.0
C250 C251 H251 120.0
C251 C252 C247 120.0
C251 C252 C253 119.0(8)
C247 C252 C253 121.0(8)
O27 C253 N41 117.8(14)
O27 C253 C252 124.1(14)
N41 C253 C252 117.6(13)
O25 C254 N41 120.8(14)
O25 C254 C246 123.7(14)
N41 C254 C246 113.9(12)
C256 C255 C260 120.0
C256 C255 N41 119.6(9)
C260 C255 N41 120.3(9)
C255 C256 C257 120.0
C255 C256 H256 120.0
C257 C256 H256 120.0
C256 C257 C258 120.0
C256 C257 H257 120.0
C258 C257 H257 120.0
C259 C258 C257 120.0
C259 C258 N39 120.7(10)
C257 C258 N39 119.2(10)
C258 C259 C260 120.0
C258 C259 H259 120.0
C260 C259 H259 120.0
C259 C260 C255 120.0
C259 C260 H260 120.0
C255 C260 H260 120.0
N39 C261 C262 119.2(15)
N39 C261 H261 120.4
C262 C261 H261 120.4
C266 N40 C262 117.4
C266 N40 Co8 124.3(2)
C262 N40 Co8 116.0(2)
N40 C262 C263 123.2
N40 C262 C261 113.2(9)
C263 C262 C261 121.6(9)
C262 C263 C264 118.6
C262 C263 H263 120.7
C264 C263 H263 120.7
C263 C264 C265 119.1
C263 C264 H264 120.5
C265 C264 H264 120.5
C264 C265 C266 119.7
C264 C265 H265 120.2
C266 C265 H265 120.2
N40 C266 C265 122.0
N40 C266 H266 119.0
C265 C266 H266 119.0
C267 N43 C271 117.4
C267 N43 Co5 128.3(4)
C271 N43 Co5 113.9(4)
N43 C267 C268 122.0
N43 C267 H267 119.0
C268 C267 H267 119.0
C269 C268 C267 119.7
C269 C268 H268 120.2
C267 C268 H268 120.2
C270 C269 C268 119.1
C270 C269 H269 120.5
C268 C269 H269 120.5
C271 C270 C269 118.6
C271 C270 H270 120.7
C269 C270 H270 120.7
N43 C271 C270 123.2
N43 C271 C272 112.7(9)
C270 C271 C272 124.0(9)
N44 C272 C271 123.4(15)
N44 C272 H272 118.3
C271 C272 H272 118.3
C274 C273 C278 120.0
C274 C273 N44 119.4(8)
C278 C273 N44 119.8(8)
C275 C274 C273 120.0
C275 C274 H274 120.0
C273 C274 H274 120.0
C274 C275 C276 120.0
C274 C275 H275 120.0
C276 C275 H275 120.0
C277 C276 C275 120.0
C277 C276 N48 119.5(8)
C275 C276 N48 120.5(8)
C276 C277 C278 120.0
C276 C277 H277 120.0
C278 C277 H277 120.0
C277 C278 C273 120.0
C277 C278 H278 120.0
C273 C278 H278 120.0
O33 C279 N48 119.5(14)
O33 C279 C287 124.4(13)
N48 C279 C287 115.9(12)
O32 C280 N48 116.6(13)
O32 C280 C281 124.2(13)
N48 C280 C281 118.1(12)
C282 C281 C286 120.0
C282 C281 C280 118.8(7)
C286 C281 C280 121.1(7)
C281 C282 C283 120.0
C281 C282 H282 120.0
C283 C282 H282 120.0
C282 C283 C284 120.0
C282 C283 H283 120.0
C284 C283 H283 120.0
C285 C284 C283 120.0
C285 C284 C292 121.2(6)
C283 C284 C292 118.8(6)
C284 C285 C286 120.0
C284 C285 C290 120.0
C286 C285 C290 120.0
C287 C286 C285 120.0
C287 C286 C281 120.0
C285 C286 C281 120.0
C286 C287 C288 120.0
C286 C287 C279 121.3(7)
C288 C287 C279 118.6(7)
C289 C288 C287 120.0
C289 C288 H288 120.0
C287 C288 H288 120.0
C290 C289 C288 120.0
C290 C289 H289 120.0
C288 C289 H289 120.0
C289 C290 C285 120.0
C289 C290 C291 117.4(7)
C285 C290 C291 122.5(7)
O30 C291 N47 119.6(14)
O30 C291 C290 126.5(13)
N47 C291 C290 113.7(12)
O31 C292 N47 121.3(12)
O31 C292 C284 123.3(11)
N47 C292 C284 115.4(11)
C294 C293 C298 120.0
C294 C293 N47 121.6(7)
C298 C293 N47 118.4(7)
C295 C294 C293 120.0
C295 C294 H294 120.0
C293 C294 H294 120.0
C296 C295 C294 120.0
C296 C295 H295 120.0
C294 C295 H295 120.0
C295 C296 C297 120.0
C295 C296 N45 121.1(8)
C297 C296 N45 118.9(8)
C296 C297 C298 120.0
C296 C297 H297 120.0
C298 C297 H297 120.0
C297 C298 C293 120.0
C297 C298 H298 120.0
C293 C298 H298 120.0
N45 C299 C300 119.0(13)
N45 C299 H299 120.5
C300 C299 H299 120.5
C304 N46 C300 117.4
C304 N46 Co6 126.4(4)
C300 N46 Co6 115.2(4)
N46 C300 C301 123.2
N46 C300 C299 114.8(8)
C301 C300 C299 121.5(8)
C300 C301 C302 118.6
C300 C301 H301 120.7
C302 C301 H301 120.7
C301 C302 C303 119.1
C301 C302 H302 120.5
C303 C302 H302 120.5
C302 C303 C304 119.7
C302 C303 H303 120.2
C304 C303 H303 120.2
N46 C304 C303 122.0
N46 C304 H304 119.0
C303 C304 H304 119.0
C305 N49 C309 117.4
C305 N49 Co7 127.8(5)
C309 N49 Co7 114.8(4)
N49 C305 C306 122.0
N49 C305 H305 119.0
C306 C305 H305 119.0
C307 C306 C305 119.7
C307 C306 H306 120.2
C305 C306 H306 120.2
C306 C307 C308 119.1
C306 C307 H307 120.5
C308 C307 H307 120.5
C309 C308 C307 118.6
C309 C308 H308 120.7
C307 C308 H308 120.7
N49 C309 C308 123.2
N49 C309 C310 110.2(9)
C308 C309 C310 125.6(9)
N50 C310 C309 123.5(16)
N50 C310 H310 118.2
C309 C310 H310 118.2
C312 C311 C316 120.0
C312 C311 N50 117.2(10)
C316 C311 N50 122.4(10)
C311 C312 C313 120.0
C311 C312 H312 120.0
C313 C312 H312 120.0
C314 C313 C312 120.0
C314 C313 H313 120.0
C312 C313 H313 120.0
C313 C314 C315 120.0
C313 C314 N54 120.7(10)
C315 C314 N54 119.2(10)
C316 C315 C314 120.0
C316 C315 H315 120.0
C314 C315 H315 120.0
C315 C316 C311 120.0
C315 C316 H316 120.0
C311 C316 H316 120.0
O34 C317 N54 119.8(16)
O34 C317 C325 124.8(15)
N54 C317 C325 115.5(14)
O36 C318 N54 119.9(16)
O36 C318 C319 123.6(15)
N54 C318 C319 116.4(15)
C320 C319 C324 120.0
C320 C319 C318 119.3(9)
C324 C319 C318 120.6(9)
C319 C320 C321 120.0
C319 C320 H320 120.0
C321 C320 H320 120.0
C322 C321 C320 120.0
C322 C321 H321 120.0
C320 C321 H321 120.0
C323 C322 C321 120.0
C323 C322 C330 122.1(8)
C321 C322 C330 117.5(8)
C322 C323 C324 120.0
C322 C323 C328 120.0
C324 C323 C328 120.0
C323 C324 C325 120.0
C323 C324 C319 120.0
C325 C324 C319 120.0
C326 C325 C324 120.0
C326 C325 C317 117.9(8)
C324 C325 C317 122.1(8)
C327 C326 C325 120.0
C327 C326 H326 120.0
C325 C326 H326 120.0
C328 C327 C326 120.0
C328 C327 H327 120.0
C326 C327 H327 120.0
C327 C328 C323 120.0
C327 C328 C329 118.6(8)
C323 C328 C329 121.4(8)
O35 C329 N53 119.6(17)
O35 C329 C328 123.4(15)
N53 C329 C328 116.7(14)
O37 C330 N53 120.0(17)
O37 C330 C322 125.6(15)
N53 C330 C322 114.1(14)
C332 C331 C336 120.0
C332 C331 N53 117.0(10)
C336 C331 N53 122.9(10)
C331 C332 C333 120.0
C331 C332 H332 120.0
C333 C332 H332 120.0
C334 C333 C332 120.0
C334 C333 H333 120.0
C332 C333 H333 120.0
C333 C334 C335 120.0
C333 C334 N51 121.2(10)
C335 C334 N51 118.7(10)
C336 C335 C334 120.0
C336 C335 H335 120.0
C334 C335 H335 120.0
C335 C336 C331 120.0
C335 C336 H336 120.0
C331 C336 H336 120.0
N51 C337 C338 119.2(18)
N51 C337 H337 120.4
C338 C337 H337 120.4
C342 N52 C338 117.4
C342 N52 Co8 129.3(2)
C338 N52 Co8 113.1(2)
N52 C338 C339 123.3
N52 C338 C337 115.2(9)
C339 C338 C337 121.3(9)
C338 C339 C340 118.6
C338 C339 H339 120.7
C340 C339 H339 120.7
C341 C340 C339 119.1
C341 C340 H340 120.5
C339 C340 H340 120.5
C340 C341 C342 119.7
C340 C341 H341 120.2
C342 C341 H341 120.2
N52 C342 C341 122.0
N52 C342 H342 119.0
C341 C342 H342 119.0
C343 N55 C347 117.4
C343 N55 Co8 129.9(4)
C347 N55 Co8 112.5(4)
N55 C343 C344 122.0
N55 C343 H343 119.0
C344 C343 H343 119.0
C345 C344 C343 119.7
C345 C344 H344 120.2
C343 C344 H344 120.2
C346 C345 C344 119.1
C346 C345 H345 120.5
C344 C345 H345 120.5
C347 C346 C345 118.6
C347 C346 H346 120.7
C345 C346 H346 120.7
N55 C347 C346 123.2
N55 C347 C348 115.2(9)
C346 C347 C348 121.5(9)
N56 C348 C347 120.5(15)
N56 C348 H348 119.8
C347 C348 H348 119.8
C350 C349 C354 120.0
C350 C349 N56 119.3(9)
C354 C349 N56 120.7(9)
C351 C350 C349 120.0
C351 C350 H350 120.0
C349 C350 H350 120.0
C350 C351 C352 120.0
C350 C351 H351 120.0
C352 C351 H351 120.0
C353 C352 C351 120.0
C353 C352 N60 117.3(9)
C351 C352 N60 122.5(9)
C352 C353 C354 120.0
C352 C353 H353 120.0
C354 C353 H353 120.0
C353 C354 C349 120.0
C353 C354 H354 120.0
C349 C354 H354 120.0
O42 C355 N60 120.9(14)
O42 C355 C363 125.4(16)
N60 C355 C363 113.7(14)
O38 C356 N60 121.4(16)
O38 C356 C357 124.7(17)
N60 C356 C357 113.7(15)
C358 C357 C362 120.0
C358 C357 C356 116.2(9)
C362 C357 C356 123.8(9)
C357 C358 C359 120.0
C357 C358 H358 120.0
C359 C358 H358 120.0
C360 C359 C358 120.0
C360 C359 H359 120.0
C358 C359 H359 120.0
C361 C360 C359 120.0
C361 C360 C368 120.5(8)
C359 C360 C368 119.2(8)
C362 C361 C360 120.0
C362 C361 C366 120.0
C360 C361 C366 120.0
C361 C362 C363 120.0
C361 C362 C357 120.0
C363 C362 C357 120.0
C364 C363 C362 120.0
C364 C363 C355 117.4(9)
C362 C363 C355 122.6(9)
C363 C364 C365 120.0
C363 C364 H364 120.0
C365 C364 H364 120.0
C366 C365 C364 120.0
C366 C365 H365 120.0
C364 C365 H365 120.0
C365 C366 C361 120.0
C365 C366 C367 115.7(8)
C361 C366 C367 124.1(8)
O41 C367 N59 119.4(15)
O41 C367 C366 126.6(15)
N59 C367 C366 114.0(15)
O40 C368 N59 120.7(15)
O40 C368 C360 124.1(15)
N59 C368 C360 115.1(13)
C370 C369 C374 120.0
C370 C369 N59 119.4(8)
C374 C369 N59 120.5(9)
C371 C370 C369 120.0
C371 C370 H370 120.0
C369 C370 H370 120.0
C372 C371 C370 120.0
C372 C371 H371 120.0
C370 C371 H371 120.0
C373 C372 C371 120.0
C373 C372 N57 120.2(9)
C371 C372 N57 119.7(8)
C372 C373 C374 120.0
C372 C373 H373 120.0
C374 C373 H373 120.0
C373 C374 C369 120.0
C373 C374 H374 120.0
C369 C374 H374 120.0
N57 C375 C376 118.1(14)
N57 C375 H375 120.9
C376 C375 H375 120.9
C380 N58 C376 117.4
C380 N58 Co6 130.2(4)
C376 N58 Co6 112.4(4)
N58 C376 C377 123.2
N58 C376 C375 117.9(8)
C377 C376 C375 118.8(8)
C376 C377 C378 118.6
C376 C377 H377 120.7
C378 C377 H377 120.7
C377 C378 C379 119.1
C377 C378 H378 120.5
C379 C378 H378 120.5
C378 C379 C380 119.7
C378 C379 H379 120.2
C380 C379 H379 120.2
N58 C380 C379 122.0
N58 C380 H380 119.0
C379 C380 H380 119.0
C381 N61 C385 117.4
C381 N61 Co6 128.87(19)
C385 N61 Co6 113.53(19)
N61 C381 C382 122.0
N61 C381 H381 119.0
C382 C381 H381 119.0
C383 C382 C381 119.7
C383 C382 H382 120.2
C381 C382 H382 120.2
C384 C383 C382 119.1
C384 C383 H383 120.5
C382 C383 H383 120.5
C385 C384 C383 118.6
C385 C384 H384 120.7
C383 C384 H384 120.7
N61 C385 C384 123.2
N61 C385 C386 113.4(7)
C384 C385 C386 123.4(7)
N62 C386 C385 120.6(14)
N62 C386 H386 119.7
C385 C386 H386 119.7
C388 C387 C392 120.0
C388 C387 N62 120.2(9)
C392 C387 N62 119.8(9)
C389 C388 C387 120.0
C389 C388 H388 120.0
C387 C388 H388 120.0
C390 C389 C388 120.0
C390 C389 H389 120.0
C388 C389 H389 120.0
C389 C390 C391 120.0
C389 C390 N66 118.8(9)
C391 C390 N66 121.1(9)
C392 C391 C390 120.0
C392 C391 H391 120.0
C390 C391 H391 120.0
C391 C392 C387 120.0
C391 C392 H392 120.0
C387 C392 H392 120.0
O44 C393 N66 122.9(15)
O44 C393 C401 121.5(13)
N66 C393 C401 115.2(12)
O43 C394 N66 118.4(16)
O43 C394 C395 126.7(16)
N66 C394 C395 114.9(13)
C396 C395 C400 120.0
C396 C395 C394 117.1(8)
C400 C395 C394 122.8(8)
C395 C396 C397 120.0
C395 C396 H396 120.0
C397 C396 H396 120.0
C396 C397 C398 120.0
C396 C397 H397 120.0
C398 C397 H397 120.0
C399 C398 C397 120.0
C399 C398 C406 121.3(7)
C397 C398 C406 118.5(7)
C398 C399 C400 120.0
C398 C399 C404 120.0
C400 C399 C404 120.0
C401 C400 C399 120.0
C401 C400 C395 120.0
C399 C400 C395 120.0
C402 C401 C400 120.0
C402 C401 C393 119.7(7)
C400 C401 C393 120.2(7)
C403 C402 C401 120.0
C403 C402 H402 120.0
C401 C402 H402 120.0
C402 C403 C404 120.0
C402 C403 H403 120.0
C404 C403 H403 120.0
C403 C404 C399 120.0
C403 C404 C405 118.1(8)
C399 C404 C405 121.9(8)
O46 C405 N65 119.5(13)
O46 C405 C404 124.9(13)
N65 C405 C404 115.6(13)
O45 C406 N65 120.6(15)
O45 C406 C398 123.7(13)
N65 C406 C398 114.7(13)
C408 C407 C412 120.0
C408 C407 N65 116.7(9)
C412 C407 N65 123.2(9)
C409 C408 C407 120.0
C409 C408 H408 120.0
C407 C408 H408 120.0
C410 C409 C408 120.0
C410 C409 H409 120.0
C408 C409 H409 120.0
C409 C410 C411 120.0
C409 C410 N63 117.4(8)
C411 C410 N63 122.2(8)
C412 C411 C410 120.0
C412 C411 H411 120.0
C410 C411 H411 120.0
C411 C412 C407 120.0
C411 C412 H412 120.0
C407 C412 H412 120.0
C418 N64 C414 117.4
C418 N64 Co7 129.9(3)
C414 N64 Co7 112.6(3)
C413 N63 C410 119.5(7)
C413 N63 Co7 111.3(3)
C410 N63 Co7 129.0(8)
N63 C413 C414 119.9
N63 C413 H413 120.0
C414 C413 H413 120.0
N64 C418 C417 122.0
N64 C418 H418 119.0
C417 C418 H418 119.0
C416 C417 C418 119.7
C416 C417 H417 120.2
C418 C417 H417 120.2
C415 C416 C417 119.1
C415 C416 H416 120.5
C417 C416 H416 120.5
C414 C415 C416 118.6
C414 C415 H415 120.7
C416 C415 H415 120.7
N64 C414 C415 123.2
N64 C414 C413 116.4
C415 C414 C413 120.4
C419 N67 C423 117.4
C419 N67 Co5 129.81(19)
C423 N67 Co5 112.80(19)
N67 C419 C420 122.0
N67 C419 H419 119.0
C420 C419 H419 119.0
C421 C420 C419 119.7
C421 C420 H420 120.2
C419 C420 H420 120.2
C422 C421 C420 119.1
C422 C421 H421 120.5
C420 C421 H421 120.5
C423 C422 C421 118.6
C423 C422 H422 120.7
C421 C422 H422 120.7
N67 C423 C422 123.2
N67 C423 C424 117.3(7)
C422 C423 C424 119.1(7)
N68 C424 C423 117.2(13)
N68 C424 H424 121.4
C423 C424 H424 121.4
C426 C425 C430 120.0
C426 C425 N68 119.7(9)
C430 C425 N68 120.3(9)
C427 C426 C425 120.0
C427 C426 H426 120.0
C425 C426 H426 120.0
C426 C427 C428 120.0
C426 C427 H427 120.0
C428 C427 H427 120.0
C427 C428 C429 120.0
C427 C428 N73 121.8(9)
C429 C428 N73 118.1(9)
C430 C429 C428 120.0
C430 C429 H429 120.0
C428 C429 H429 120.0
C429 C430 C425 120.0
C429 C430 H430 120.0
C425 C430 H430 120.0
O49 C431 N73 124.3(19)
O49 C431 C439 117.6(17)
N73 C431 C439 115.5(15)
O50 C432 N73 120.7(15)
O50 C432 C433 123.0(14)
N73 C432 C433 115.9(13)
C434 C433 C438 120.0
C434 C433 C432 117.6(8)
C438 C433 C432 122.3(8)
C435 C434 C433 120.0
C435 C434 H434 120.0
C433 C434 H434 120.0
C434 C435 C436 120.0
C434 C435 H435 120.0
C436 C435 H435 120.0
C437 C436 C435 120.0
C437 C436 C444 120.3(9)
C435 C436 C444 119.6(9)
C436 C437 C438 120.0
C436 C437 C442 120.0
C438 C437 C442 120.0
C437 C438 C439 120.0
C437 C438 C433 120.0
C439 C438 C433 120.0
C440 C439 C438 120.0
C440 C439 C431 120.5(9)
C438 C439 C431 119.4(9)
C439 C440 C441 120.0
C439 C440 H440 120.0
C441 C440 H440 120.0
C442 C441 C440 120.0
C442 C441 H441 120.0
C440 C441 H441 120.0
C441 C442 C437 120.0
C441 C442 C443 116.2(9)
C437 C442 C443 123.8(9)
O48 C443 N72 119.6(16)
O48 C443 C442 127.3(16)
N72 C443 C442 112.9(14)
O47 C444 N72 121.8(15)
O47 C444 C436 121.8(16)
N72 C444 C436 116.5(14)
C446 C445 C450 120.0
C446 C445 N72 118.2(11)
C450 C445 N72 121.7(11)
C445 C446 C447 120.0
C445 C446 H446 120.0
C447 C446 H446 120.0
C448 C447 C446 120.0
C448 C447 H447 120.0
C446 C447 H447 120.0
C447 C448 C449 120.0
C447 C448 N70 118.7(12)
C449 C448 N70 120.8(12)
C448 C449 C450 120.0
C448 C449 H449 120.0
C450 C449 H449 120.0
C449 C450 C445 120.0
C449 C450 H450 120.0
C445 C450 H450 120.0
C453 N71 C457 117.4
C453 N71 Co7 131.7(4)
C457 N71 Co7 110.8(5)
C452 N70 C448 115.6(12)
C452 N70 Co7 111.3(3)
C448 N70 Co7 132.4(12)
N70 C452 C457 119.9
N70 C452 H452 120.0
C457 C452 H452 120.0
N71 C453 C454 122.0
N71 C453 H453 119.0
C454 C453 H453 119.0
C455 C454 C453 119.7
C455 C454 H454 120.2
C453 C454 H454 120.2
C456 C455 C454 119.1
C456 C455 H455 120.5
C454 C455 H455 120.5
C457 C456 C455 118.6
C457 C456 H456 120.7
C455 C456 H456 120.7
N71 C457 C456 123.2
N71 C457 C452 116.4
C456 C457 C452 120.4
C601 C600 C605 120.0
C601 C600 H600 120.0
C605 C600 H600 120.0
C600 C601 C602 120.0
C600 C601 H601 120.0
C602 C601 H601 120.0
C601 C602 C603 120.0
C601 C602 H602 120.0
C603 C602 H602 120.0
C604 C603 C602 120.0
C604 C603 H603 120.0
C602 C603 H603 120.0
C603 C604 C605 120.0
C603 C604 H604 120.0
C605 C604 H604 120.0
C604 C605 C600 120.0
C604 C605 H605 120.0
C600 C605 H605 120.0
C607 C606 C611 120.0
C607 C606 H606 120.0
C611 C606 H606 120.0
C606 C607 C608 120.0
C606 C607 H607 120.0
C608 C607 H607 120.0
C609 C608 C607 120.0
C609 C608 H608 120.0
C607 C608 H608 120.0
C608 C609 C610 120.0
C608 C609 H609 120.0
C610 C609 H609 120.0
C611 C610 C609 120.0
C611 C610 H610 120.0
C609 C610 H610 120.0
C610 C611 C606 120.0
C610 C611 H611 120.0
C606 C611 H611 120.0
C613 C612 C617 120.0
C613 C612 H612 120.0
C617 C612 H612 120.0
C614 C613 C612 120.0
C614 C613 H613 120.0
C612 C613 H613 120.0
C613 C614 C615 120.0
C613 C614 H614 120.0
C615 C614 H614 120.0
C614 C615 C616 120.0
C614 C615 H615 120.0
C616 C615 H615 120.0
C617 C616 C615 120.0
C617 C616 H616 120.0
C615 C616 H616 120.0
C616 C617 C612 120.0
C616 C617 H617 120.0
C612 C617 H617 120.0
C619 C618 C623 120.0
C619 C618 H618 120.0
C623 C618 H618 120.0
C620 C619 C618 120.0
C620 C619 H619 120.0
C618 C619 H619 120.0
C619 C620 C621 120.0
C619 C620 H620 120.0
C621 C620 H620 120.0
C620 C621 C622 120.0
C620 C621 H621 120.0
C622 C621 H621 120.0
C623 C622 C621 120.0
C623 C622 H622 120.0
C621 C622 H622 120.0
C622 C623 C618 120.0
C622 C623 H623 120.0
C618 C623 H623 120.0
C625 C624 C629 120.0
C625 C624 H624 120.0
C629 C624 H624 120.0
C624 C625 C626 120.0
C624 C625 H625 120.0
C626 C625 H625 120.0
C625 C626 C627 120.0
C625 C626 H626 120.0
C627 C626 H626 120.0
C626 C627 C628 120.0
C626 C627 H627 120.0
C628 C627 H627 120.0
C627 C628 C629 120.0
C627 C628 H628 120.0
C629 C628 H628 120.0
C628 C629 C624 120.0
C628 C629 H629 120.0
C624 C629 H629 120.0
C631 C630 C635 120.0
C631 C630 H630 120.0
C635 C630 H630 120.0
C632 C631 C630 120.0
C632 C631 H631 120.0
C630 C631 H631 120.0
C631 C632 C633 120.0
C631 C632 H632 120.0
C633 C632 H632 120.0
C634 C633 C632 120.0
C634 C633 H633 120.0
C632 C633 H633 120.0
C635 C634 C633 120.0
C635 C634 H634 120.0
C633 C634 H634 120.0
C634 C635 C630 120.0
C634 C635 H635 120.0
C630 C635 H635 120.0
C637 C636 C641 120.0
C637 C636 H636 120.0
C641 C636 H636 120.0
C638 C637 C636 120.0
C638 C637 H637 120.0
C636 C637 H637 120.0
C637 C638 C639 120.0
C637 C638 H638 120.0
C639 C638 H638 120.0
C640 C639 C638 120.0
C640 C639 H639 120.0
C638 C639 H639 120.0
C639 C640 C641 120.0
C639 C640 H640 120.0
C641 C640 H640 120.0
C640 C641 C636 120.0
C640 C641 H641 120.0
C636 C641 H641 120.0
C643 C642 C647 120.0
C643 C642 H642 120.0
C647 C642 H642 120.0
C644 C643 C642 120.0
C644 C643 H643 120.0
C642 C643 H643 120.0
C643 C644 C645 120.0
C643 C644 H644 120.0
C645 C644 H644 120.0
C646 C645 C644 120.0
C646 C645 H645 120.0
C644 C645 H645 120.0
C645 C646 C647 120.0
C645 C646 H646 120.0
C647 C646 H646 120.0
C646 C647 C642 120.0
C646 C647 H647 120.0
C642 C647 H647 120.0
F6 P1 F4 90.6(7)
F6 P1 F1 94.9(7)
F4 P1 F1 170.8(8)
F6 P1 F3 179.4(9)
F4 P1 F3 89.9(8)
F1 P1 F3 84.6(8)
F6 P1 F2 89.7(7)
F4 P1 F2 89.4(8)
F1 P1 F2 83.4(8)
F3 P1 F2 90.6(8)
F6 P1 F5 89.9(7)
F4 P1 F5 89.7(7)
F1 P1 F5 97.6(8)
F3 P1 F5 89.8(8)
F2 P1 F5 179.0(9)
F8 P2 F9 88.0(9)
F8 P2 F7 90.3(9)
F9 P2 F7 178.3(10)
F8 P2 F10 92.3(9)
F9 P2 F10 91.4(9)
F7 P2 F10 88.4(9)
F8 P2 F11 89.1(9)
F9 P2 F11 88.8(9)
F7 P2 F11 91.4(8)
F10 P2 F11 178.6(10)
F8 P2 F12 178.0(10)
F9 P2 F12 91.4(8)
F7 P2 F12 90.3(8)
F10 P2 F12 89.6(8)
F11 P2 F12 89.1(8)
F17 P3 F18 77.1(16)
F17 P3 F14 97.3(15)
F18 P3 F14 86.1(15)
F17 P3 F13 104.8(17)
F18 P3 F13 172.8(19)
F14 P3 F13 86.8(16)
F17 P3 F16 86.3(18)
F18 P3 F16 83.3(18)
F14 P3 F16 167.7(19)
F13 P3 F16 103.7(18)
F17 P3 F15 169.6(19)
F18 P3 F15 96.6(16)
F14 P3 F15 90.4(15)
F13 P3 F15 82.5(14)
F16 P3 F15 84.8(15)
F21 P4 F24 96.4(15)
F21 P4 F20 79.3(16)
F24 P4 F20 82.6(16)
F21 P4 F23 170.0(18)
F24 P4 F23 92.1(14)
F20 P4 F23 96.7(16)
F21 P4 F22 81.4(14)
F24 P4 F22 174(2)
F20 P4 F22 91.7(18)
F23 P4 F22 89.5(15)
F21 P4 F19 90.5(14)
F24 P4 F19 97.2(16)
F20 P4 F19 169.7(17)
F23 P4 F19 93.5(16)
F22 P4 F19 88.2(16)
F27 P5 F26 87.3(13)
F27 P5 F30 88.0(15)
F26 P5 F30 103.5(15)
F27 P5 F29 168.0(18)
F26 P5 F29 89.3(12)
F30 P5 F29 104.0(18)
F27 P5 F28 96.8(14)
F26 P5 F28 174.3(15)
F30 P5 F28 80.7(15)
F29 P5 F28 85.9(14)
F27 P5 F25 83.1(14)
F26 P5 F25 79.8(13)
F30 P5 F25 170.4(17)
F29 P5 F25 85.0(16)
F28 P5 F25 96.7(14)
F34 P6 F36 99(2)
F34 P6 F33 168(2)
F36 P6 F33 89.3(12)
F34 P6 F32 102.6(18)
F36 P6 F32 88.9(13)
F33 P6 F32 85.2(14)
F34 P6 F35 74.7(18)
F36 P6 F35 99.8(18)
F33 P6 F35 96.3(16)
F32 P6 F35 171.2(18)
F34 P6 F31 85.6(18)
F36 P6 F31 175.0(16)
F33 P6 F31 85.7(14)
F32 P6 F31 90.7(14)
F35 P6 F31 80.8(16)
F41 P7 F38 167.1(17)
F41 P7 F39 94.2(15)
F38 P7 F39 93.1(15)
F41 P7 F40 94.7(16)
F38 P7 F40 95.7(14)
F39 P7 F40 91.5(13)
F41 P7 F37 87.9(16)
F38 P7 F37 84.0(14)
F39 P7 F37 175.2(17)
F40 P7 F37 92.5(15)
F41 P7 F42 88.5(18)
F38 P7 F42 81.1(17)
F39 P7 F42 88.1(17)
F40 P7 F42 176.8(19)
F37 P7 F42 87.7(14)
F46 P8 F44 90.6(18)
F46 P8 F47 88(2)
F44 P8 F47 176(2)
F46 P8 F48 170(2)
F44 P8 F48 96(2)
F47 P8 F48 85(2)
F46 P8 F43 108(2)
F44 P8 F43 88(2)
F47 P8 F43 96.3(19)
F48 P8 F43 79.7(18)
F46 P8 F45 95(2)
F44 P8 F45 96(2)
F47 P8 F45 80.7(18)
F48 P8 F45 77.2(14)
F43 P8 F45 156.8(19)
F51 P9 F54 155(3)
F51 P9 F50 89(3)
F54 P9 F50 108(2)
F51 P9 F49 83(2)
F54 P9 F49 84(2)
F50 P9 F49 75.8(19)
F51 P9 F53 85(2)
F54 P9 F53 109(2)
F50 P9 F53 101.6(19)
F49 P9 F53 167(2)
F51 P9 F52 75(2)
F54 P9 F52 83(2)
F50 P9 F52 160(2)
F49 P9 F52 89.8(18)
F53 P9 F52 89.4(18)
N1S C1S C2S 142(4)
C1S C2S H2S1 109.5
C1S C2S H2S2 109.5
H2S1 C2S H2S2 109.5
C1S C2S H2S3 109.5
H2S1 C2S H2S3 109.5
H2S2 C2S H2S3 109.5
N2S C3S C4S 152(7)
C3S C4S H4S1 109.5
C3S C4S H4S2 109.5
H4S1 C4S H4S2 109.5
C3S C4S H4S3 109.5
H4S1 C4S H4S3 109.5
H4S2 C4S H4S3 109.5
N3S C5S C6S 174(4)
C5S C6S H6S1 109.5
C5S C6S H6S2 109.5
H6S1 C6S H6S2 109.5
C5S C6S H6S3 109.5
H6S1 C6S H6S3 109.5
H6S2 C6S H6S3 109.5
N4S C7S C8S 168(3)
C7S C8S H8S1 109.5
C7S C8S H8S2 109.5
H8S1 C8S H8S2 109.5
C7S C8S H8S3 109.5
H8S1 C8S H8S3 109.5
H8S2 C8S H8S3 109.5
O1A S1 O2A 119.8(18)
O1A S1 N200 106.6(16)
O2A S1 N200 118.0(17)
O1A S1 C1A 103.2(16)
O2A S1 C1A 103.0(16)
N200 S1 C1A 103.7(16)
O3A S2 O4A 117.6(18)
O3A S2 N200 105.6(16)
O4A S2 N200 117.6(17)
O3A S2 C2A 104.1(17)
O4A S2 C2A 103.5(16)
N200 S2 C2A 107.2(16)
S1 N200 S2 127.4(19)
F5A C2A F6A 110(3)
F5A C2A F4A 114(3)
F6A C2A F4A 105(3)
F5A C2A S2 109(2)
F6A C2A S2 112(2)
F4A C2A S2 107(2)
F2A C1A F1A 116(3)
F2A C1A F3A 114(3)
F1A C1A F3A 103(3)
F2A C1A S1 107(2)
F1A C1A S1 109(2)
F3A C1A S1 107(2)
O6A S3 O5A 117.9(16)
O6A S3 N201 116.9(16)
O5A S3 N201 106.6(15)
O6A S3 C3A 107.0(15)
O5A S3 C3A 97.8(15)
N201 S3 C3A 108.7(15)
O7A S4 O8A 123.6(16)
O7A S4 N201 108.9(15)
O8A S4 N201 104.8(14)
O7A S4 C4A 115.5(15)
O8A S4 C4A 103.4(15)
N201 S4 C4A 96.9(14)
F3B C3A F1B 116(3)
F3B C3A F2B 101(3)
F1B C3A F2B 110(3)
F3B C3A S3 110(2)
F1B C3A S3 112(2)
F2B C3A S3 107(2)
S3 N201 S4 122.2(18)
F4B C4A F6B 112(3)
F4B C4A F5B 106(3)
F6B C4A F5B 100(2)
F4B C4A S4 122(2)
F6B C4A S4 109(2)
F5B C4A S4 105(2)

loop_
_geom_bond_atom_site_label_1
_geom_bond_atom_site_label_2
_geom_bond_distance
Co1 N13 2.108(8)
Co1 N7 2.112(7)
Co1 N1 2.124(8)
Co1 N2 2.130(12)
Co1 N14 2.138(13)
Co1 N8 2.195(12)
Co2 N34 2.065(10)
Co2 N16 2.090(9)
Co2 N33 2.125(16)
Co2 N19 2.134(9)
Co2 N20 2.193(18)
Co2 N15 2.243(17)
Co3 N10 2.096(8)
Co3 N26 2.118(15)
Co3 N31 2.129(7)
Co3 N25 2.135(8)
Co3 N9 2.152(13)
Co3 N32 2.154(12)
Co4 N3 2.123(15)
Co4 N28 2.138(8)
Co4 N4 2.150(8)
Co4 N22 2.150(7)
Co4 N27 2.157(13)
Co4 N21 2.160(14)
Co5 N37 2.059(7)
Co5 N67 2.112(7)
Co5 N44 2.114(13)
Co5 N43 2.132(8)
Co5 N68 2.142(12)
Co5 N38 2.174(13)
Co6 N46 2.092(9)
Co6 N58 2.106(7)
Co6 N62 2.119(13)
Co6 N45 2.157(11)
Co6 N57 2.171(13)
Co6 N61 2.185(7)
Co7 N71 2.069(12)
Co7 N64 2.079(11)
Co7 N49 2.096(10)
Co7 N70 2.104(16)
Co7 N50 2.119(16)
Co7 N63 2.170(11)
Co8 N52 2.084(8)
Co8 N56 2.107(14)
Co8 N55 2.127(9)
Co8 N40 2.145(10)
Co8 N51 2.153(16)
Co8 N39 2.153(14)
N2 C6 1.278(14)
N2 C7 1.429(13)
N3 C33 1.259(17)
N3 C30 1.419(14)
N5 C13 1.41(2)
N5 C14 1.410(16)
N5 C10 1.451(13)
N6 C25 1.361(17)
N6 C26 1.40(2)
N6 C27 1.420(12)
N8 C44 1.247(15)
N8 C45 1.407(11)
N9 C71 1.259(16)
N9 C68 1.402(11)
N11 C52 1.377(16)
N11 C51 1.415(16)
N11 C48 1.429(12)
N12 C64 1.402(17)
N12 C63 1.413(17)
N12 C65 1.440(13)
N14 C82 1.268(15)
N14 C83 1.420(12)
N15 C109 1.364(16)
N15 C106 1.389(15)
N17 C90 1.401(17)
N17 C89 1.41(2)
N17 C86 1.422(13)
N18 C101 1.403(18)
N18 C102 1.411(18)
N18 C103 1.457(15)
N20 C120 1.265(19)
N20 C121 1.428(15)
N21 C147 1.310(12)
N21 C144 1.417(14)
N24 C128 1.402(17)
N24 C127 1.408(17)
N24 C124 1.440(14)
N23 C140 1.372(16)
N23 C141 1.405(14)
N23 C139 1.427(16)
N26 C158 1.318(16)
N26 C159 1.419(14)
N27 C185 1.279(16)
N27 C182 1.427(12)
N29 C165 1.390(17)
N29 C166 1.405(17)
N29 C162 1.473(13)
N30 C178 1.398(15)
N30 C179 1.441(12)
N30 C177 1.451(18)
N32 C196 1.261(15)
N32 C197 1.411(12)
N33 C223 1.270(19)
N33 C220 1.423(14)
N35 C204 1.385(16)
N35 C203 1.387(16)
N35 C200 1.449(13)
N36 C216 1.362(19)
N36 C215 1.41(2)
N36 C217 1.434(12)
N38 C234 1.297(16)
N38 C235 1.395(12)
N39 C261 1.280(17)
N39 C258 1.437(11)
N41 C253 1.395(16)
N41 C255 1.416(14)
N41 C254 1.434(19)
N42 C241 1.356(16)
N42 C242 1.360(19)
N42 C238 1.472(12)
N44 C272 1.322(16)
N44 C273 1.430(13)
N45 C299 1.274(15)
N45 C296 1.445(12)
N47 C292 1.391(14)
N47 C291 1.409(15)
N47 C293 1.479(13)
N48 C280 1.389(17)
N48 C279 1.424(18)
N48 C276 1.454(13)
N50 C310 1.242(16)
N50 C311 1.441(15)
N51 C337 1.256(17)
N51 C334 1.439(14)
N53 C330 1.412(17)
N53 C329 1.419(17)
N53 C331 1.430(14)
N54 C317 1.377(17)
N54 C318 1.413(18)
N54 C314 1.467(16)
N56 C348 1.324(17)
N56 C349 1.411(13)
N57 C375 1.282(15)
N57 C372 1.421(13)
N59 C367 1.415(17)
N59 C368 1.425(17)
N59 C369 1.444(14)
N60 C352 1.417(13)
N60 C356 1.417(18)
N60 C355 1.47(2)
N62 C386 1.271(15)
N62 C387 1.448(13)
N65 C405 1.390(16)
N65 C406 1.414(16)
N65 C407 1.454(13)
N66 C394 1.38(2)
N66 C393 1.400(16)
N66 C390 1.426(13)
N68 C424 1.293(14)
N68 C425 1.421(11)
N72 C443 1.394(17)
N72 C444 1.43(2)
N72 C445 1.443(13)
N73 C431 1.38(2)
N73 C432 1.384(16)
N73 C428 1.426(15)
O1 C14 1.201(16)
O2 C13 1.226(15)
O3 C25 1.253(15)
O4 C26 1.183(18)
O5 C52 1.177(17)
O6 C51 1.227(17)
O7 C63 1.201(15)
O8 C64 1.201(16)
O9 C90 1.238(16)
O10 C89 1.213(15)
O11 C101 1.218(16)
O12 C102 1.252(17)
O13 C140 1.226(15)
O14 C139 1.206(15)
O15 C127 1.255(16)
O16 C128 1.237(16)
O17 C178 1.223(14)
O18 C177 1.174(16)
O19 C166 1.251(16)
O20 C165 1.227(15)
O21 C203 1.210(17)
O22 C204 1.207(17)
O23 C215 1.209(15)
O24 C216 1.217(15)
O25 C254 1.180(15)
O27 C253 1.183(16)
O28 C242 1.209(15)
O29 C241 1.199(15)
O30 C291 1.185(15)
O31 C292 1.244(13)
O32 C280 1.265(16)
O33 C279 1.204(16)
O34 C317 1.215(15)
O35 C329 1.188(16)
O36 C318 1.221(19)
O37 C330 1.240(16)
O38 C356 1.190(19)
O40 C368 1.199(16)
O41 C367 1.205(18)
O42 C355 1.204(16)
O43 C394 1.213(16)
O44 C393 1.200(14)
O45 C406 1.213(15)
O46 C405 1.227(16)
O47 C444 1.224(16)
O48 C443 1.171(18)
O49 C431 1.19(2)
O50 C432 1.162(13)
N1 C1 1.3553
N1 C5 1.3619
C1 C2 1.3855
C1 H1 0.9500
C2 C3 1.3836
C2 H2 0.9500
C3 C4 1.3834
C3 H3 0.9500
C4 C5 1.3786
C4 H4 0.9500
C5 C6 1.451(15)
C6 H6 0.9500
C7 C8 1.3900
C7 C12 1.3900
C8 C9 1.3900
C8 H8 0.9500
C9 C10 1.3900
C9 H9 0.9500
C10 C11 1.3900
C11 C12 1.3900
C11 H11 0.9500
C12 H12 0.9500
C13 C21 1.479(16)
C14 C15 1.500(15)
C15 C16 1.3900
C15 C20 1.3900
C16 C17 1.3900
C16 H16 0.9500
C17 C18 1.3900
C17 H17 0.9500
C18 C19 1.3900
C18 C26 1.524(16)
C19 C20 1.3900
C19 C24 1.3900
C20 C21 1.3900
C21 C22 1.3900
C22 C23 1.3900
C22 H22 0.9500
C23 C24 1.3900
C23 H23 0.9500
C24 C25 1.485(16)
C27 C28 1.3900
C27 C32 1.3900
C28 C29 1.3900
C28 H28 0.9500
C29 C30 1.3900
C29 H29 0.9500
C30 C31 1.3900
C31 C32 1.3900
C31 H31 0.9500
C32 H32 0.9500
C33 C34 1.477(16)
C33 H33 0.9500
N4 C38 1.3552
N4 C34 1.3619
C34 C35 1.3788
C35 C36 1.3830
C35 H35 0.9500
C36 C37 1.3837
C36 H36 0.9500
C37 C38 1.3856
C37 H37 0.9500
C38 H38 0.9500
N7 C39 1.3554
N7 C43 1.3618
C39 C40 1.3855
C39 H39 0.9500
C40 C41 1.3836
C40 H40 0.9500
C41 C42 1.3831
C41 H41 0.9500
C42 C43 1.3786
C42 H42 0.9500
C43 C44 1.373(17)
C44 H44 0.9500
C45 C46 1.3900
C45 C50 1.3900
C46 C47 1.3900
C46 H46 0.9500
C47 C48 1.3900
C47 H47 0.9500
C48 C49 1.3900
C49 C50 1.3900
C49 H49 0.9500
C50 H50 0.9500
C51 C59 1.463(15)
C52 C53 1.473(15)
C53 C54 1.3900
C53 C58 1.3900
C54 C55 1.3900
C54 H54 0.9500
C55 C56 1.3900
C55 H55 0.9500
C56 C57 1.3900
C56 C64 1.493(16)
C57 C58 1.3900
C57 C62 1.3900
C58 C59 1.3900
C59 C60 1.3900
C60 C61 1.3900
C60 H60 0.9500
C61 C62 1.3900
C61 H61 0.9500
C62 C63 1.439(15)
C65 C66 1.3900
C65 C70 1.3900
C66 C67 1.3900
C66 H66 0.9500
C67 C68 1.3900
C67 H67 0.9500
C68 C69 1.3900
C69 C70 1.3900
C69 H69 0.9500
C70 H70 0.9500
C71 C72 1.450(14)
C71 H71 0.9500
N10 C76 1.3552
N10 C72 1.3619
C72 C73 1.3786
C73 C74 1.3833
C73 H73 0.9500
C74 C75 1.3835
C74 H74 0.9500
C75 C76 1.3857
C75 H75 0.9500
C76 H76 0.9500
N13 C77 1.3552
N13 C81 1.3620
C77 C78 1.3856
C77 H77 0.9500
C78 C79 1.3834
C78 H78 0.9500
C79 C80 1.3833
C79 H79 0.9500
C80 C81 1.3787
C80 H80 0.9500
C81 C82 1.498(16)
C82 H82 0.9500
C83 C84 1.3900
C83 C88 1.3900
C84 C85 1.3900
C84 H84 0.9500
C85 C86 1.3900
C85 H85 0.9500
C86 C87 1.3900
C87 C88 1.3900
C87 H87 0.9500
C88 H88 0.9500
C89 C97 1.472(16)
C90 C91 1.467(19)
C91 C92 1.3900
C91 C96 1.3900
C92 C93 1.3900
C92 H92 0.9500
C93 C94 1.3900
C93 H93 0.9500
C94 C95 1.3900
C94 C102 1.471(17)
C95 C96 1.3900
C95 C100 1.3900
C96 C97 1.3900
C97 C98 1.3900
C98 C99 1.3900
C98 H98 0.9500
C99 C100 1.3900
C99 H99 0.9500
C100 C101 1.497(16)
C103 C104 1.3900
C103 C108 1.3900
C104 C105 1.3900
C104 H104 0.9500
C105 C106 1.3900
C105 H105 0.9500
C106 C107 1.3900
C107 C108 1.3900
C107 H107 0.9500
C108 H108 0.9500
C109 C110 1.47(2)
C109 H109 0.9500
N16 C114 1.3553
N16 C110 1.3620
C110 C111 1.3785
C111 C112 1.3832
C111 H111 0.9500
C112 C113 1.3837
C112 H112 0.9500
C113 C114 1.3856
C113 H113 0.9500
C114 H114 0.9500
N19 C115 1.3553
N19 C119 1.3619
C115 C116 1.3855
C115 H115 0.9500
C116 C117 1.3836
C116 H116 0.9500
C117 C118 1.3832
C117 H117 0.9500
C118 C119 1.3787
C118 H118 0.9500
C119 C120 1.437(19)
C120 H120 0.9500
C121 C122 1.3900
C121 C126 1.3900
C122 C123 1.3900
C122 H122 0.9500
C123 C124 1.3900
C123 H123 0.9500
C124 C125 1.3900
C125 C126 1.3900
C125 H125 0.9500
C126 H126 0.9500
C127 C135 1.468(16)
C128 C129 1.483(16)
C129 C130 1.3900
C129 C134 1.3900
C130 C131 1.3900
C130 H130 0.9500
C131 C132 1.3900
C131 H131 0.9500
C132 C133 1.3900
C132 C140 1.458(18)
C133 C134 1.3900
C133 C138 1.3900
C134 C135 1.3900
C135 C136 1.3900
C136 C137 1.3900
C136 H136 0.9500
C137 C138 1.3900
C137 H137 0.9500
C138 C139 1.488(16)
C141 C142 1.3900
C141 C146 1.3900
C142 C143 1.3900
C142 H142 0.9500
C143 C144 1.3900
C143 H143 0.9500
C144 C145 1.3900
C145 C146 1.3900
C145 H145 0.9500
C146 H146 0.9500
C147 C148 1.484(16)
C147 H147 0.9500
N22 C152 1.3553
N22 C148 1.3620
C148 C149 1.3786
C149 C150 1.3834
C149 H149 0.9500
C150 C151 1.3836
C150 H150 0.9500
C151 C152 1.3856
C151 H151 0.9500
C152 H152 0.9500
N25 C153 1.3554
N25 C157 1.3618
C153 C154 1.3854
C153 H153 0.9500
C154 C155 1.3837
C154 H154 0.9500
C155 C156 1.3834
C155 H155 0.9500
C156 C157 1.3787
C156 H156 0.9500
C157 C158 1.440(15)
C158 H158 0.9500
C159 C160 1.3900
C159 C164 1.3900
C160 C161 1.3900
C160 H160 0.9500
C161 C162 1.3900
C161 H161 0.9500
C162 C163 1.3900
C163 C164 1.3900
C163 H163 0.9500
C164 H164 0.9500
C165 C173 1.491(15)
C166 C167 1.412(18)
C167 C168 1.3900
C167 C172 1.3900
C168 C169 1.3900
C168 H168 0.9500
C169 C170 1.3900
C169 H169 0.9500
C170 C171 1.3900
C170 C178 1.461(15)
C171 C172 1.3900
C171 C176 1.3900
C172 C173 1.3900
C173 C174 1.3900
C174 C175 1.3900
C174 H174 0.9500
C175 C176 1.3900
C175 H175 0.9500
C176 C177 1.482(17)
C179 C180 1.3900
C179 C184 1.3900
C180 C181 1.3900
C180 H180 0.9500
C181 C182 1.3900
C181 H181 0.9500
C182 C183 1.3900
C183 C184 1.3900
C183 H183 0.9500
C184 H184 0.9500
C185 C186 1.495(17)
C185 H185 0.9500
N28 C190 1.3553
N28 C186 1.3620
C186 C187 1.3787
C187 C188 1.3833
C187 H187 0.9500
C188 C189 1.3836
C188 H188 0.9500
C189 C190 1.3857
C189 H189 0.9500
C190 H190 0.9500
N31 C191 1.3553
N31 C195 1.3619
C191 C192 1.3857
C191 H191 0.9500
C192 C193 1.3835
C192 H192 0.9500
C193 C194 1.3834
C193 H193 0.9500
C194 C195 1.3786
C194 H194 0.9500
C195 C196 1.484(17)
C196 H196 0.9500
C197 C198 1.3900
C197 C202 1.3900
C198 C199 1.3900
C198 H198 0.9500
C199 C200 1.3900
C199 H199 0.9500
C200 C201 1.3900
C201 C202 1.3900
C201 H201 0.9500
C202 H202 0.9500
C203 C211 1.494(16)
C204 C205 1.478(18)
C205 C206 1.3900
C205 C210 1.3900
C206 C207 1.3900
C206 H206 0.9500
C207 C208 1.3900
C207 H207 0.9500
C208 C209 1.3900
C208 C216 1.471(16)
C209 C210 1.3900
C209 C214 1.3900
C210 C211 1.3900
C211 C212 1.3900
C212 C213 1.3900
C212 H212 0.9500
C213 C214 1.3900
C213 H213 0.9500
C214 C215 1.500(19)
C217 C218 1.3900
C217 C222 1.3900
C218 C219 1.3900
C218 H218 0.9500
C219 C220 1.3900
C219 H219 0.9500
C220 C221 1.3900
C221 C222 1.3900
C221 H221 0.9500
C222 H222 0.9500
C223 C224 1.411(17)
C223 H223 0.9500
N34 C228 1.3553
N34 C224 1.3620
C224 C225 1.3786
C225 C226 1.3834
C225 H225 0.9500
C226 C227 1.3835
C226 H226 0.9500
C227 C228 1.3855
C227 H227 0.9500
C228 H228 0.9500
N37 C229 1.3552
N37 C233 1.3620
C229 C230 1.3855
C229 H229 0.9500
C230 C231 1.3835
C230 H230 0.9500
C231 C232 1.3832
C231 H231 0.9500
C232 C233 1.3787
C232 H232 0.9500
C233 C234 1.454(18)
C234 H234 0.9500
C235 C236 1.3900
C235 C240 1.3900
C236 C237 1.3900
C236 H236 0.9500
C237 C238 1.3900
C237 H237 0.9500
C238 C239 1.3900
C239 C240 1.3900
C239 H239 0.9500
C240 H240 0.9500
C241 C249 1.483(17)
C242 C243 1.474(15)
C243 C244 1.3900
C243 C248 1.3900
C244 C245 1.3900
C244 H244 0.9500
C245 C246 1.3900
C245 H245 0.9500
C246 C247 1.3900
C246 C254 1.473(15)
C247 C248 1.3900
C247 C252 1.3900
C248 C249 1.3900
C249 C250 1.3900
C250 C251 1.3900
C250 H250 0.9500
C251 C252 1.3900
C251 H251 0.9500
C252 C253 1.447(15)
C255 C256 1.3900
C255 C260 1.3900
C256 C257 1.3900
C256 H256 0.9500
C257 C258 1.3900
C257 H257 0.9500
C258 C259 1.3900
C259 C260 1.3900
C259 H259 0.9500
C260 H260 0.9500
C261 C262 1.481(16)
C261 H261 0.9500
N40 C266 1.3552
N40 C262 1.3619
C262 C263 1.3788
C263 C264 1.3833
C263 H263 0.9500
C264 C265 1.3834
C264 H264 0.9500
C265 C266 1.3856
C265 H265 0.9500
C266 H266 0.9500
N43 C267 1.3551
N43 C271 1.3619
C267 C268 1.3857
C267 H267 0.9500
C268 C269 1.3834
C268 H268 0.9500
C269 C270 1.3832
C269 H269 0.9500
C270 C271 1.3787
C270 H270 0.9500
C271 C272 1.433(18)
C272 H272 0.9500
C273 C274 1.3900
C273 C278 1.3900
C274 C275 1.3900
C274 H274 0.9500
C275 C276 1.3900
C275 H275 0.9500
C276 C277 1.3900
C277 C278 1.3900
C277 H277 0.9500
C278 H278 0.9500
C279 C287 1.460(17)
C280 C281 1.430(16)
C281 C282 1.3900
C281 C286 1.3900
C282 C283 1.3900
C282 H282 0.9500
C283 C284 1.3900
C283 H283 0.9500
C284 C285 1.3900
C284 C292 1.485(13)
C285 C286 1.3900
C285 C290 1.3900
C286 C287 1.3900
C287 C288 1.3900
C288 C289 1.3900
C288 H288 0.9500
C289 C290 1.3900
C289 H289 0.9500
C290 C291 1.486(16)
C293 C294 1.3900
C293 C298 1.3900
C294 C295 1.3900
C294 H294 0.9500
C295 C296 1.3900
C295 H295 0.9500
C296 C297 1.3900
C297 C298 1.3900
C297 H297 0.9500
C298 H298 0.9500
C299 C300 1.441(17)
C299 H299 0.9500
N46 C304 1.3553
N46 C300 1.3618
C300 C301 1.3788
C301 C302 1.3834
C301 H301 0.9500
C302 C303 1.3836
C302 H302 0.9500
C303 C304 1.3856
C303 H303 0.9500
C304 H304 0.9500
N49 C305 1.3552
N49 C309 1.3618
C305 C306 1.3856
C305 H305 0.9500
C306 C307 1.3832
C306 H306 0.9500
C307 C308 1.3836
C307 H307 0.9500
C308 C309 1.3788
C308 H308 0.9500
C309 C310 1.454(16)
C310 H310 0.9500
C311 C312 1.3900
C311 C316 1.3900
C312 C313 1.3900
C312 H312 0.9500
C313 C314 1.3900
C313 H313 0.9500
C314 C315 1.3900
C315 C316 1.3900
C315 H315 0.9500
C316 H316 0.9500
C317 C325 1.468(16)
C318 C319 1.460(17)
C319 C320 1.3900
C319 C324 1.3900
C320 C321 1.3900
C320 H320 0.9500
C321 C322 1.3900
C321 H321 0.9500
C322 C323 1.3900
C322 C330 1.50(2)
C323 C324 1.3900
C323 C328 1.3900
C324 C325 1.3900
C325 C326 1.3900
C326 C327 1.3900
C326 H326 0.9500
C327 C328 1.3900
C327 H327 0.9500
C328 C329 1.46(2)
C331 C332 1.3900
C331 C336 1.3900
C332 C333 1.3900
C332 H332 0.9500
C333 C334 1.3900
C333 H333 0.9500
C334 C335 1.3900
C335 C336 1.3900
C335 H335 0.9500
C336 H336 0.9500
C337 C338 1.462(18)
C337 H337 0.9500
N52 C342 1.3552
N52 C338 1.3618
C338 C339 1.3787
C339 C340 1.3834
C339 H339 0.9500
C340 C341 1.3833
C340 H340 0.9500
C341 C342 1.3856
C341 H341 0.9500
C342 H342 0.9500
N55 C343 1.3552
N55 C347 1.3621
C343 C344 1.3857
C343 H343 0.9500
C344 C345 1.3837
C344 H344 0.9500
C345 C346 1.3832
C345 H345 0.9500
C346 C347 1.3786
C346 H346 0.9500
C347 C348 1.465(16)
C348 H348 0.9500
C349 C350 1.3900
C349 C354 1.3900
C350 C351 1.3900
C350 H350 0.9500
C351 C352 1.3900
C351 H351 0.9500
C352 C353 1.3900
C353 C354 1.3900
C353 H353 0.9500
C354 H354 0.9500
C355 C363 1.487(15)
C356 C357 1.486(17)
C357 C358 1.3900
C357 C362 1.3900
C358 C359 1.3900
C358 H358 0.9500
C359 C360 1.3900
C359 H359 0.9500
C360 C361 1.3900
C360 C368 1.488(16)
C361 C362 1.3900
C361 C366 1.3900
C362 C363 1.3900
C363 C364 1.3900
C364 C365 1.3900
C364 H364 0.9500
C365 C366 1.3900
C365 H365 0.9500
C366 C367 1.443(18)
C369 C370 1.3900
C369 C374 1.3900
C370 C371 1.3900
C370 H370 0.9500
C371 C372 1.3900
C371 H371 0.9500
C372 C373 1.3900
C373 C374 1.3900
C373 H373 0.9500
C374 H374 0.9500
C375 C376 1.458(15)
C375 H375 0.9500
N58 C380 1.3554
N58 C376 1.3618
C376 C377 1.3785
C377 C378 1.3832
C377 H377 0.9500
C378 C379 1.3835
C378 H378 0.9500
C379 C380 1.3857
C379 H379 0.9500
C380 H380 0.9500
N61 C381 1.3552
N61 C385 1.3620
C381 C382 1.3855
C381 H381 0.9500
C382 C383 1.3836
C382 H382 0.9500
C383 C384 1.3832
C383 H383 0.9500
C384 C385 1.3787
C384 H384 0.9500
C385 C386 1.492(16)
C386 H386 0.9500
C387 C388 1.3900
C387 C392 1.3900
C388 C389 1.3900
C388 H388 0.9500
C389 C390 1.3900
C389 H389 0.9500
C390 C391 1.3900
C391 C392 1.3900
C391 H391 0.9500
C392 H392 0.9500
C393 C401 1.523(17)
C394 C395 1.482(19)
C395 C396 1.3900
C395 C400 1.3900
C396 C397 1.3900
C396 H396 0.9500
C397 C398 1.3900
C397 H397 0.9500
C398 C399 1.3900
C398 C406 1.478(18)
C399 C400 1.3900
C399 C404 1.3900
C400 C401 1.3900
C401 C402 1.3900
C402 C403 1.3900
C402 H402 0.9500
C403 C404 1.3900
C403 H403 0.9500
C404 C405 1.464(15)
C407 C408 1.3900
C407 C412 1.3900
C408 C409 1.3900
C408 H408 0.9500
C409 C410 1.3900
C409 H409 0.9500
C410 C411 1.3900
C410 N63 1.410(10)
C411 C412 1.3900
C411 H411 0.9500
C412 H412 0.9500
N64 C418 1.3552
N64 C414 1.3617
N63 C413 1.2646
C413 C414 1.4879
C413 H413 0.9500
C418 C417 1.3857
C418 H418 0.9500
C417 C416 1.3835
C417 H417 0.9500
C416 C415 1.3833
C416 H416 0.9500
C415 C414 1.3788
C415 H415 0.9500
N67 C419 1.3552
N67 C423 1.3619
C419 C420 1.3857
C419 H419 0.9500
C420 C421 1.3835
C420 H420 0.9500
C421 C422 1.3833
C421 H421 0.9500
C422 C423 1.3788
C422 H422 0.9500
C423 C424 1.454(17)
C424 H424 0.9500
C425 C426 1.3900
C425 C430 1.3900
C426 C427 1.3900
C426 H426 0.9500
C427 C428 1.3900
C427 H427 0.9500
C428 C429 1.3900
C429 C430 1.3900
C429 H429 0.9500
C430 H430 0.9500
C431 C439 1.56(2)
C432 C433 1.492(16)
C433 C434 1.3900
C433 C438 1.3900
C434 C435 1.3900
C434 H434 0.9500
C435 C436 1.3900
C435 H435 0.9500
C436 C437 1.3900
C436 C444 1.438(16)
C437 C438 1.3900
C437 C442 1.3900
C438 C439 1.3900
C439 C440 1.3900
C440 C441 1.3900
C440 H440 0.9500
C441 C442 1.3900
C441 H441 0.9500
C442 C443 1.455(17)
C445 C446 1.3900
C445 C450 1.3900
C446 C447 1.3900
C446 H446 0.9500
C447 C448 1.3900
C447 H447 0.9500
C448 C449 1.3900
C448 N70 1.396(10)
C449 C450 1.3900
C449 H449 0.9500
C450 H450 0.9500
N71 C453 1.3550
N71 C457 1.3619
N70 C452 1.2646
C452 C457 1.4881
C452 H452 0.9500
C453 C454 1.3858
C453 H453 0.9500
C454 C455 1.3834
C454 H454 0.9500
C455 C456 1.3834
C455 H455 0.9500
C456 C457 1.3786
C456 H456 0.9500
C600 C601 1.3900
C600 C605 1.3900
C600 H600 0.9500
C601 C602 1.3900
C601 H601 0.9500
C602 C603 1.3900
C602 H602 0.9500
C603 C604 1.3900
C603 H603 0.9500
C604 C605 1.3900
C604 H604 0.9500
C605 H605 0.9500
C606 C607 1.3900
C606 C611 1.3900
C606 H606 0.9500
C607 C608 1.3900
C607 H607 0.9500
C608 C609 1.3900
C608 H608 0.9500
C609 C610 1.3900
C609 H609 0.9500
C610 C611 1.3900
C610 H610 0.9500
C611 H611 0.9500
C612 C613 1.3900
C612 C617 1.3900
C612 H612 0.9500
C613 C614 1.3900
C613 H613 0.9500
C614 C615 1.3900
C614 H614 0.9500
C615 C616 1.3900
C615 H615 0.9500
C616 C617 1.3900
C616 H616 0.9500
C617 H617 0.9500
C618 C619 1.3900
C618 C623 1.3900
C618 H618 0.9500
C619 C620 1.3900
C619 H619 0.9500
C620 C621 1.3900
C620 H620 0.9500
C621 C622 1.3900
C621 H621 0.9500
C622 C623 1.3900
C622 H622 0.9500
C623 H623 0.9500
C624 C625 1.3900
C624 C629 1.3900
C624 H624 0.9500
C625 C626 1.3900
C625 H625 0.9500
C626 C627 1.3900
C626 H626 0.9500
C627 C628 1.3900
C627 H627 0.9500
C628 C629 1.3900
C628 H628 0.9500
C629 H629 0.9500
C630 C631 1.3900
C630 C635 1.3900
C630 H630 0.9500
C631 C632 1.3900
C631 H631 0.9500
C632 C633 1.3900
C632 H632 0.9500
C633 C634 1.3900
C633 H633 0.9500
C634 C635 1.3900
C634 H634 0.9500
C635 H635 0.9500
C636 C637 1.3900
C636 C641 1.3900
C636 H636 0.9500
C637 C638 1.3900
C637 H637 0.9500
C638 C639 1.3900
C638 H638 0.9500
C639 C640 1.3900
C639 H639 0.9500
C640 C641 1.3900
C640 H640 0.9500
C641 H641 0.9500
C642 C643 1.3900
C642 C647 1.3900
C642 H642 0.9500
C643 C644 1.3900
C643 H643 0.9500
C644 C645 1.3900
C644 H644 0.9500
C645 C646 1.3900
C645 H645 0.9500
C646 C647 1.3900
C646 H646 0.9500
C647 H647 0.9500
P1 F6 1.548(13)
P1 F4 1.554(13)
P1 F1 1.568(15)
P1 F3 1.583(17)
P1 F2 1.594(16)
P1 F5 1.595(15)
P2 F8 1.506(17)
P2 F9 1.522(16)
P2 F7 1.542(16)
P2 F10 1.578(17)
P2 F11 1.599(17)
P2 F12 1.614(14)
P3 F17 1.51(3)
P3 F18 1.52(2)
P3 F14 1.54(2)
P3 F13 1.64(2)
P3 F16 1.64(2)
P3 F15 1.65(3)
P4 F21 1.50(2)
P4 F24 1.53(2)
P4 F20 1.54(2)
P4 F23 1.56(2)
P4 F22 1.63(2)
P4 F19 1.69(3)
P5 F27 1.556(19)
P5 F26 1.563(18)
P5 F30 1.56(2)
P5 F29 1.59(2)
P5 F28 1.600(19)
P5 F25 1.61(2)
P6 F34 1.51(2)
P6 F36 1.55(2)
P6 F33 1.553(19)
P6 F32 1.557(19)
P6 F35 1.58(2)
P6 F31 1.62(2)
P7 F41 1.50(3)
P7 F38 1.54(2)
P7 F39 1.56(2)
P7 F40 1.56(2)
P7 F37 1.58(2)
P7 F42 1.59(2)
P8 F46 1.50(4)
P8 F44 1.50(3)
P8 F47 1.53(3)
P8 F48 1.55(4)
P8 F43 1.55(4)
P8 F45 1.79(4)
P9 F51 1.57(6)
P9 F54 1.62(5)
P9 F50 1.64(4)
P9 F49 1.65(4)
P9 F53 1.65(3)
P9 F52 1.67(4)
N1S C1S 1.172(18)
N2S C3S 1.18(3)
N3S C5S 1.15(2)
N4S C7S 1.16(2)
C1S C2S 1.479(18)
C2S H2S1 0.9800
C2S H2S2 0.9800
C2S H2S3 0.9800
C3S C4S 1.48(3)
C4S H4S1 0.9800
C4S H4S2 0.9800
C4S H4S3 0.9800
C5S C6S 1.46(2)
C6S H6S1 0.9800
C6S H6S2 0.9800
C6S H6S3 0.9800
C7S C8S 1.42(2)
C8S H8S1 0.9800
C8S H8S2 0.9800
C8S H8S3 0.9800
S1 O1A 1.39(2)
S1 O2A 1.40(2)
S1 N200 1.61(2)
S1 C1A 1.89(3)
S2 O3A 1.40(2)
S2 O4A 1.42(2)
S2 N200 1.61(2)
S2 C2A 1.83(3)
F3A C1A 1.31(3)
F2A C1A 1.23(3)
F1A C1A 1.29(3)
F5A C2A 1.27(3)
C2A F6A 1.33(3)
C2A F4A 1.34(3)
S3 O6A 1.40(2)
S3 O5A 1.48(2)
S3 N201 1.56(2)
S3 C3A 1.81(3)
S4 O7A 1.38(2)
S4 O8A 1.42(2)
S4 N201 1.68(2)
S4 C4A 1.84(3)
F4B C4A 1.25(3)
C3A F3B 1.26(3)
C3A F1B 1.28(3)
C3A F2B 1.29(3)
C4A F6B 1.29(3)
C4A F5B 1.36(3)

loop_
_geom_torsion_atom_site_label_1
_geom_torsion_atom_site_label_2
_geom_torsion_atom_site_label_3
_geom_torsion_atom_site_label_4
_geom_torsion
C5 N1 C1 C2 0.8
Co1 N1 C1 C2 179.9(9)
N1 C1 C2 C3 -1.5
C1 C2 C3 C4 0.3
C2 C3 C4 C5 1.5
C1 N1 C5 C4 1.1
Co1 N1 C5 C4 -178.1(8)
C1 N1 C5 C6 178.3(12)
Co1 N1 C5 C6 -0.9(11)
C3 C4 C5 N1 -2.3
C3 C4 C5 C6 -179.2(13)
C7 N2 C6 C5 175.7(12)
Co1 N2 C6 C5 4.2(19)
N1 C5 C6 N2 -2.3(19)
C4 C5 C6 N2 174.9(12)
C6 N2 C7 C8 120.5(13)
Co1 N2 C7 C8 -69.9(13)
C6 N2 C7 C12 -65.8(15)
Co1 N2 C7 C12 103.8(11)
C12 C7 C8 C9 0.0
N2 C7 C8 C9 173.7(11)
C7 C8 C9 C10 0.0
C8 C9 C10 C11 0.0
C8 C9 C10 N5 -176.1(11)
C13 N5 C10 C11 -80.8(14)
C14 N5 C10 C11 93.5(13)
C13 N5 C10 C9 95.3(14)
C14 N5 C10 C9 -90.3(13)
C9 C10 C11 C12 0.0
N5 C10 C11 C12 176.2(11)
C10 C11 C12 C7 0.0
C8 C7 C12 C11 0.0
N2 C7 C12 C11 -173.7(11)
C14 N5 C13 O2 178.1(16)
C10 N5 C13 O2 -8(2)
C14 N5 C13 C21 7(2)
C10 N5 C13 C21 -179.6(11)
C13 N5 C14 O1 177.7(16)
C10 N5 C14 O1 4(2)
C13 N5 C14 C15 -1(2)
C10 N5 C14 C15 -174.9(11)
O1 C14 C15 C16 1.5(19)
N5 C14 C15 C16 -179.5(9)
O1 C14 C15 C20 175.4(13)
N5 C14 C15 C20 -5.6(15)
C20 C15 C16 C17 0.0
C14 C15 C16 C17 174.1(9)
C15 C16 C17 C18 0.0
C16 C17 C18 C19 0.0
C16 C17 C18 C26 -178.5(10)
C17 C18 C19 C20 0.0
C26 C18 C19 C20 178.5(10)
C17 C18 C19 C24 180.0
C26 C18 C19 C24 -1.5(10)
C18 C19 C20 C21 180.0
C24 C19 C20 C21 0.0
C18 C19 C20 C15 0.0
C24 C19 C20 C15 180.0
C16 C15 C20 C21 180.0
C14 C15 C20 C21 6.3(10)
C16 C15 C20 C19 0.0
C14 C15 C20 C19 -173.7(10)
C19 C20 C21 C22 0.0
C15 C20 C21 C22 180.0
C19 C20 C21 C13 180.0(11)
C15 C20 C21 C13 0.0(11)
O2 C13 C21 C22 4(2)
N5 C13 C21 C22 173.9(10)
O2 C13 C21 C20 -176.4(14)
N5 C13 C21 C20 -6.1(17)
C20 C21 C22 C23 0.0
C13 C21 C22 C23 180.0(10)
C21 C22 C23 C24 0.0
C22 C23 C24 C19 0.0
C22 C23 C24 C25 175.7(10)
C18 C19 C24 C23 180.0
C20 C19 C24 C23 0.0
C18 C19 C24 C25 4.4(10)
C20 C19 C24 C25 -175.6(10)
C26 N6 C25 O3 175.1(16)
C27 N6 C25 O3 -7(2)
C26 N6 C25 C24 -7(2)
C27 N6 C25 C24 170.6(11)
C23 C24 C25 O3 1(2)
C19 C24 C25 O3 177.1(13)
C23 C24 C25 N6 -176.2(10)
C19 C24 C25 N6 -0.5(17)
C25 N6 C26 O4 -171.4(18)
C27 N6 C26 O4 11(3)
C25 N6 C26 C18 10(2)
C27 N6 C26 C18 -168.3(11)
C17 C18 C26 O4 -5(2)
C19 C18 C26 O4 176.1(13)
C17 C18 C26 N6 173.6(10)
C19 C18 C26 N6 -4.9(17)
C25 N6 C27 C28 -89.9(15)
C26 N6 C27 C28 88.2(14)
C25 N6 C27 C32 88.3(15)
C26 N6 C27 C32 -93.5(13)
C32 C27 C28 C29 0.0
N6 C27 C28 C29 178.2(12)
C27 C28 C29 C30 0.0
C28 C29 C30 C31 0.0
C28 C29 C30 N3 177.8(13)
C33 N3 C30 C29 -105.3(15)
Co4 N3 C30 C29 80.0(11)
C33 N3 C30 C31 72.5(18)
Co4 N3 C30 C31 -102.3(11)
C29 C30 C31 C32 0.0
N3 C30 C31 C32 -177.7(13)
C30 C31 C32 C27 0.0
C28 C27 C32 C31 0.0
N6 C27 C32 C31 -178.2(12)
C30 N3 C33 C34 -176.7(11)
Co4 N3 C33 C34 -1(2)
C38 N4 C34 C35 1.1
Co4 N4 C34 C35 -175.9(3)
C38 N4 C34 C33 -178.8(7)
Co4 N4 C34 C33 4.2(8)
N3 C33 C34 N4 -2.0(19)
N3 C33 C34 C35 178.1(12)
N4 C34 C35 C36 -2.3
C33 C34 C35 C36 177.7(9)
C34 C35 C36 C37 1.5
C35 C36 C37 C38 0.3
C34 N4 C38 C37 0.8
Co4 N4 C38 C37 177.4(4)
C36 C37 C38 N4 -1.5
C43 N7 C39 C40 0.8
Co1 N7 C39 C40 -172.1(2)
N7 C39 C40 C41 -1.5
C39 C40 C41 C42 0.3
C40 C41 C42 C43 1.5
C39 N7 C43 C44 179.5(9)
Co1 N7 C43 C44 -6.8(9)
C39 N7 C43 C42 1.1
Co1 N7 C43 C42 174.8(2)
C41 C42 C43 N7 -2.3
C41 C42 C43 C44 179.6(10)
C45 N8 C44 C43 174.3(14)
Co1 N8 C44 C43 -4(2)
N7 C43 C44 N8 7(2)
C42 C43 C44 N8 -174.4(14)
C44 N8 C45 C46 105.4(16)
Co1 N8 C45 C46 -77.1(12)
C44 N8 C45 C50 -77.8(17)
Co1 N8 C45 C50 99.7(11)
C50 C45 C46 C47 0.0
N8 C45 C46 C47 176.8(11)
C45 C46 C47 C48 0.0
C46 C47 C48 C49 0.0
C46 C47 C48 N11 -170.1(11)
C52 N11 C48 C49 -106.6(14)
C51 N11 C48 C49 74.6(15)
C52 N11 C48 C47 63.4(17)
C51 N11 C48 C47 -115.4(13)
C47 C48 C49 C50 0.0
N11 C48 C49 C50 169.7(11)
C48 C49 C50 C45 0.0
C46 C45 C50 C49 0.0
N8 C45 C50 C49 -176.8(11)
C52 N11 C51 O6 -174.1(18)
C48 N11 C51 O6 5(2)
C52 N11 C51 C59 2(2)
C48 N11 C51 C59 -179.7(13)
C51 N11 C52 O5 176.2(18)
C48 N11 C52 O5 -3(3)
C51 N11 C52 C53 1(2)
C48 N11 C52 C53 -178.2(13)
O5 C52 C53 C54 4(2)
N11 C52 C53 C54 179.6(11)
O5 C52 C53 C58 -178.0(15)
N11 C52 C53 C58 -2.3(19)
C58 C53 C54 C55 0.0
C52 C53 C54 C55 178.1(12)
C53 C54 C55 C56 0.0
C54 C55 C56 C57 0.0
C54 C55 C56 C64 177.6(13)
C55 C56 C57 C58 0.0
C64 C56 C57 C58 -177.5(13)
C55 C56 C57 C62 180.0
C64 C56 C57 C62 2.5(13)
C56 C57 C58 C59 180.0
C62 C57 C58 C59 0.0
C56 C57 C58 C53 0.0
C62 C57 C58 C53 180.0
C54 C53 C58 C57 0.0
C52 C53 C58 C57 -178.0(12)
C54 C53 C58 C59 180.0
C52 C53 C58 C59 2.0(12)
C57 C58 C59 C60 0.0
C53 C58 C59 C60 180.0
C57 C58 C59 C51 -179.7(12)
C53 C58 C59 C51 0.3(12)
O6 C51 C59 C60 -6(2)
N11 C51 C59 C60 178.3(11)
O6 C51 C59 C58 173.4(14)
N11 C51 C59 C58 -2.0(19)
C58 C59 C60 C61 0.0
C51 C59 C60 C61 179.7(12)
C59 C60 C61 C62 0.0
C60 C61 C62 C57 0.0
C60 C61 C62 C63 -175.3(12)
C58 C57 C62 C61 0.0
C56 C57 C62 C61 180.0
C58 C57 C62 C63 175.2(12)
C56 C57 C62 C63 -4.8(12)
C64 N12 C63 O7 -171.2(18)
C65 N12 C63 O7 2(3)
C64 N12 C63 C62 8(3)
C65 N12 C63 C62 -178.8(14)
C61 C62 C63 O7 -6(2)
C57 C62 C63 O7 178.9(15)
C61 C62 C63 N12 175.1(12)
C57 C62 C63 N12 0(2)
C63 N12 C64 O8 -177(2)
C65 N12 C64 O8 10(3)
C63 N12 C64 C56 -10(3)
C65 N12 C64 C56 176.7(14)
C55 C56 C64 O8 -6(3)
C57 C56 C64 O8 171.4(19)
C55 C56 C64 N12 -173.0(12)
C57 C56 C64 N12 5(2)
C64 N12 C65 C66 81.2(17)
C63 N12 C65 C66 -92.5(17)
C64 N12 C65 C70 -99.9(16)
C63 N12 C65 C70 86.4(17)
C70 C65 C66 C67 0.0
N12 C65 C66 C67 178.9(13)
C65 C66 C67 C68 0.0
C66 C67 C68 C69 0.0
C66 C67 C68 N9 -176.1(12)
C71 N9 C68 C69 119.6(14)
Co3 N9 C68 C69 -69.5(13)
C71 N9 C68 C67 -64.2(17)
Co3 N9 C68 C67 106.7(11)
C67 C68 C69 C70 0.0
N9 C68 C69 C70 176.2(12)
C68 C69 C70 C65 0.0
C66 C65 C70 C69 0.0
N12 C65 C70 C69 -178.9(12)
C68 N9 C71 C72 178.1(12)
Co3 N9 C71 C72 6.0(19)
C76 N10 C72 C73 1.2
Co3 N10 C72 C73 -175.2(5)
C76 N10 C72 C71 -178.9(8)
Co3 N10 C72 C71 4.6(8)
N9 C71 C72 N10 -7.3(18)
N9 C71 C72 C73 172.6(12)
N10 C72 C73 C74 -2.3
C71 C72 C73 C74 177.8(9)
C72 C73 C74 C75 1.5
C73 C74 C75 C76 0.4
C72 N10 C76 C75 0.8
Co3 N10 C76 C75 176.7(6)
C74 C75 C76 N10 -1.5
C81 N13 C77 C78 0.8
Co1 N13 C77 C78 -177.0(2)
N13 C77 C78 C79 -1.5
C77 C78 C79 C80 0.3
C78 C79 C80 C81 1.5
C77 N13 C81 C80 1.2
Co1 N13 C81 C80 179.2(2)
C77 N13 C81 C82 172.9(7)
Co1 N13 C81 C82 -9.1(7)
C79 C80 C81 N13 -2.3
C79 C80 C81 C82 -173.3(8)
C83 N14 C82 C81 -178.6(10)
Co1 N14 C82 C81 1.2(17)
N13 C81 C82 N14 5.2(16)
C80 C81 C82 N14 177.0(10)
C82 N14 C83 C84 -77.2(14)
Co1 N14 C83 C84 103.0(11)
C82 N14 C83 C88 105.8(13)
Co1 N14 C83 C88 -74.1(11)
C88 C83 C84 C85 0.0
N14 C83 C84 C85 -177.0(11)
C83 C84 C85 C86 0.0
C84 C85 C86 C87 0.0
C84 C85 C86 N17 177.7(12)
C90 N17 C86 C85 -64.4(18)
C89 N17 C86 C85 121.5(14)
C90 N17 C86 C87 113.2(15)
C89 N17 C86 C87 -60.9(17)
C85 C86 C87 C88 0.0
N17 C86 C87 C88 -177.7(12)
C86 C87 C88 C83 0.0
C84 C83 C88 C87 0.0
N14 C83 C88 C87 177.1(11)
C90 N17 C89 O10 176.1(18)
C86 N17 C89 O10 -10(2)
C90 N17 C89 C97 4(3)
C86 N17 C89 C97 178.3(14)
C89 N17 C90 O9 177.6(19)
C86 N17 C90 O9 4(3)
C89 N17 C90 C91 -8(3)
C86 N17 C90 C91 178.3(14)
O9 C90 C91 C92 -4(3)
N17 C90 C91 C92 -178.9(13)
O9 C90 C91 C96 -175.3(16)
N17 C90 C91 C96 10(2)
C96 C91 C92 C93 0.0
C90 C91 C92 C93 -171.0(14)
C91 C92 C93 C94 0.0
C92 C93 C94 C95 0.0
C92 C93 C94 C102 -177.2(14)
C93 C94 C95 C96 0.0
C102 C94 C95 C96 177.1(14)
C93 C94 C95 C100 180.0
C102 C94 C95 C100 -2.9(14)
C94 C95 C96 C97 180.0
C100 C95 C96 C97 0.0
C94 C95 C96 C91 0.0
C100 C95 C96 C91 180.0
C92 C91 C96 C97 180.0
C90 C91 C96 C97 -9.3(14)
C92 C91 C96 C95 0.0
C90 C91 C96 C95 170.7(14)
C95 C96 C97 C98 0.0
C91 C96 C97 C98 180.0
C95 C96 C97 C89 -174.4(13)
C91 C96 C97 C89 5.6(13)
O10 C89 C97 C96 -174.2(14)
N17 C89 C97 C96 -3(2)
O10 C89 C97 C98 11(2)
N17 C89 C97 C98 -177.5(11)
C96 C97 C98 C99 0.0
C89 C97 C98 C99 174.4(13)
C97 C98 C99 C100 0.0
C98 C99 C100 C95 0.0
C98 C99 C100 C101 -179.6(14)
C96 C95 C100 C99 0.0
C94 C95 C100 C99 180.0
C96 C95 C100 C101 179.6(14)
C94 C95 C100 C101 -0.5(14)
C102 N18 C101 O11 -177(2)
C103 N18 C101 O11 -3(3)
C102 N18 C101 C100 4(3)
C103 N18 C101 C100 178.7(15)
C99 C100 C101 O11 1(3)
C95 C100 C101 O11 -178.5(17)
C99 C100 C101 N18 179.6(13)
C95 C100 C101 N18 0(2)
C101 N18 C102 O12 -177(2)
C103 N18 C102 O12 8(3)
C101 N18 C102 C94 -7(3)
C103 N18 C102 C94 178.1(16)
C93 C94 C102 O12 -8(3)
C95 C94 C102 O12 175(2)
C93 C94 C102 N18 -176.4(13)
C95 C94 C102 N18 6(2)
C101 N18 C103 C104 -110.3(17)
C102 N18 C103 C104 64.8(19)
C101 N18 C103 C108 69.5(19)
C102 N18 C103 C108 -115.4(17)
C108 C103 C104 C105 0.0
N18 C103 C104 C105 179.8(13)
C103 C104 C105 C106 0.0
C109 N15 C106 C107 -134.3(17)
Co2 N15 C106 C107 82.1(15)
C109 N15 C106 C105 45(2)
Co2 N15 C106 C105 -98.2(14)
C104 C105 C106 N15 -179.6(14)
C104 C105 C106 C107 0.0
N15 C106 C107 C108 179.7(13)
C105 C106 C107 C108 0.0
C106 C107 C108 C103 0.0
C104 C103 C108 C107 0.0
N18 C103 C108 C107 -179.8(13)
C106 N15 C109 C110 -172.3(15)
Co2 N15 C109 C110 -23(2)
C114 N16 C110 C111 1.2
Co2 N16 C110 C111 -171.8(5)
C114 N16 C110 C109 167.9(13)
Co2 N16 C110 C109 -5.1(11)
N15 C109 C110 N16 21(2)
N15 C109 C110 C111 -172.4(14)
N16 C110 C111 C112 -2.3
C109 C110 C111 C112 -168.3(13)
C110 C111 C112 C113 1.5
C111 C112 C113 C114 0.3
C110 N16 C114 C113 0.8
Co2 N16 C114 C113 173.0(6)
C112 C113 C114 N16 -1.5
C119 N19 C115 C116 0.8
Co2 N19 C115 C116 176.3(3)
N19 C115 C116 C117 -1.6
C115 C116 C117 C118 0.4
C116 C117 C118 C119 1.5
C115 N19 C119 C118 1.1
Co2 N19 C119 C118 -175.1(3)
C115 N19 C119 C120 -174.3(12)
Co2 N19 C119 C120 9.4(12)
C117 C118 C119 N19 -2.3
C117 C118 C119 C120 173.0(12)
C121 N20 C120 C119 -177.4(15)
Co2 N20 C120 C119 3(2)
N19 C119 C120 N20 -8(2)
C118 C119 C120 N20 176.0(15)
C120 N20 C121 C122 77.2(19)
Co2 N20 C121 C122 -102.9(13)
C120 N20 C121 C126 -111.6(17)
Co2 N20 C121 C126 68.3(16)
C126 C121 C122 C123 0.0
N20 C121 C122 C123 171.3(14)
C121 C122 C123 C124 0.0
C122 C123 C124 C125 0.0
C122 C123 C124 N24 -174.5(13)
C128 N24 C124 C125 -74.5(17)
C127 N24 C124 C125 107.3(14)
C128 N24 C124 C123 100.0(15)
C127 N24 C124 C123 -78.2(16)
C123 C124 C125 C126 0.0
N24 C124 C125 C126 174.4(13)
C124 C125 C126 C121 0.0
C122 C121 C126 C125 0.0
N20 C121 C126 C125 -171.0(15)
C128 N24 C127 O15 -174.6(18)
C124 N24 C127 O15 3(2)
C128 N24 C127 C135 -1(3)
C124 N24 C127 C135 177.1(13)
C127 N24 C128 O16 -178.1(18)
C124 N24 C128 O16 4(3)
C127 N24 C128 C129 -6(3)
C124 N24 C128 C129 176.4(13)
O16 C128 C129 C130 -3(2)
N24 C128 C129 C130 -175.7(11)
O16 C128 C129 C134 -179.6(16)
N24 C128 C129 C134 8(2)
C134 C129 C130 C131 0.0
C128 C129 C130 C131 -176.3(12)
C129 C130 C131 C132 0.0
C130 C131 C132 C133 0.0
C130 C131 C132 C140 -178.9(11)
C131 C132 C133 C134 0.0
C140 C132 C133 C134 178.9(11)
C131 C132 C133 C138 180.0
C140 C132 C133 C138 -1.1(11)
C132 C133 C134 C135 180.0
C138 C133 C134 C135 0.0
C132 C133 C134 C129 0.0
C138 C133 C134 C129 180.0
C130 C129 C134 C135 180.0
C128 C129 C134 C135 -3.9(13)
C130 C129 C134 C133 0.0
C128 C129 C134 C133 176.1(13)
C133 C134 C135 C136 0.0
C129 C134 C135 C136 180.0
C133 C134 C135 C127 176.8(11)
C129 C134 C135 C127 -3.2(11)
O15 C127 C135 C134 178.9(14)
N24 C127 C135 C134 5.7(19)
O15 C127 C135 C136 -4(2)
N24 C127 C135 C136 -177.5(11)
C134 C135 C136 C137 0.0
C127 C135 C136 C137 -176.8(11)
C135 C136 C137 C138 0.0
C136 C137 C138 C133 0.0
C136 C137 C138 C139 173.9(11)
C134 C133 C138 C137 0.0
C132 C133 C138 C137 180.0
C134 C133 C138 C139 -173.8(11)
C132 C133 C138 C139 6.2(11)
C140 N23 C139 O14 179.8(17)
C141 N23 C139 O14 -5(2)
C140 N23 C139 C138 8(2)
C141 N23 C139 C138 -176.9(12)
C137 C138 C139 O14 5(2)
C133 C138 C139 O14 179.2(14)
C137 C138 C139 N23 176.5(10)
C133 C138 C139 N23 -9.6(18)
C141 N23 C140 O13 0(2)
C139 N23 C140 O13 174.3(16)
C141 N23 C140 C132 -178.1(12)
C139 N23 C140 C132 -4(2)
C131 C132 C140 O13 1(2)
C133 C132 C140 O13 -177.9(14)
C131 C132 C140 N23 178.6(11)
C133 C132 C140 N23 -0.3(19)
C140 N23 C141 C142 87.6(15)
C139 N23 C141 C142 -87.2(14)
C140 N23 C141 C146 -94.3(14)
C139 N23 C141 C146 90.9(14)
C146 C141 C142 C143 0.0
N23 C141 C142 C143 178.1(11)
C141 C142 C143 C144 0.0
C142 C143 C144 C145 0.0
C142 C143 C144 N21 178.7(11)
C147 N21 C144 C143 -104.2(15)
Co4 N21 C144 C143 77.5(12)
C147 N21 C144 C145 74.5(16)
Co4 N21 C144 C145 -103.8(10)
C143 C144 C145 C146 0.0
N21 C144 C145 C146 -178.7(11)
C144 C145 C146 C141 0.0
C142 C141 C146 C145 0.0
N23 C141 C146 C145 -178.1(11)
C144 N21 C147 C148 -178.6(12)
Co4 N21 C147 C148 -0.1(19)
C152 N22 C148 C149 1.1
Co4 N22 C148 C149 179.0(3)
C152 N22 C148 C147 -176.3(9)
Co4 N22 C148 C147 1.5(9)
N21 C147 C148 N22 -0.9(18)
N21 C147 C148 C149 -178.5(11)
N22 C148 C149 C150 -2.3
C147 C148 C149 C150 175.0(10)
C148 C149 C150 C151 1.5
C149 C150 C151 C152 0.3
C148 N22 C152 C151 0.8
Co4 N22 C152 C151 -176.7(3)
C150 C151 C152 N22 -1.5
C157 N25 C153 C154 0.8
Co3 N25 C153 C154 -173.7(4)
N25 C153 C154 C155 -1.5
C153 C154 C155 C156 0.3
C154 C155 C156 C157 1.5
C153 N25 C157 C156 1.1
Co3 N25 C157 C156 176.3(4)
C153 N25 C157 C158 177.1(8)
Co3 N25 C157 C158 -7.7(9)
C155 C156 C157 N25 -2.3
C155 C156 C157 C158 -177.8(9)
C159 N26 C158 C157 178.7(12)
Co3 N26 C158 C157 0.3(19)
N25 C157 C158 N26 5.1(18)
C156 C157 C158 N26 -179.0(11)
C158 N26 C159 C160 -66.0(15)
Co3 N26 C159 C160 112.1(11)
C158 N26 C159 C164 116.0(13)
Co3 N26 C159 C164 -65.9(12)
C164 C159 C160 C161 0.0
N26 C159 C160 C161 -177.9(12)
C159 C160 C161 C162 0.0
C160 C161 C162 C163 0.0
C160 C161 C162 N29 -177.1(11)
C165 N29 C162 C163 -99.9(14)
C166 N29 C162 C163 72.7(16)
C165 N29 C162 C161 77.3(15)
C166 N29 C162 C161 -110.1(15)
C161 C162 C163 C164 0.0
N29 C162 C163 C164 177.3(11)
C162 C163 C164 C159 0.0
C160 C159 C164 C163 0.0
N26 C159 C164 C163 178.0(11)
C166 N29 C165 O20 179.9(18)
C162 N29 C165 O20 -8(3)
C166 N29 C165 C173 6(2)
C162 N29 C165 C173 177.3(12)
C165 N29 C166 O19 -177.4(18)
C162 N29 C166 O19 11(2)
C165 N29 C166 C167 -13(3)
C162 N29 C166 C167 175.9(13)
O19 C166 C167 C168 -12(3)
N29 C166 C167 C168 -175.4(11)
O19 C166 C167 C172 177.3(16)
N29 C166 C167 C172 14(2)
C172 C167 C168 C169 0.0
C166 C167 C168 C169 -170.5(12)
C167 C168 C169 C170 0.0
C168 C169 C170 C171 0.0
C168 C169 C170 C178 179.5(10)
C169 C170 C171 C172 0.0
C178 C170 C171 C172 -179.4(11)
C169 C170 C171 C176 180.0
C178 C170 C171 C176 0.6(11)
C170 C171 C172 C173 180.0
C176 C171 C172 C173 0.0
C170 C171 C172 C167 0.0
C176 C171 C172 C167 180.0
C168 C167 C172 C173 180.0
C166 C167 C172 C173 -9.5(12)
C168 C167 C172 C171 0.0
C166 C167 C172 C171 170.5(12)
C171 C172 C173 C174 0.0
C167 C172 C173 C174 180.0
C171 C172 C173 C165 -177.7(11)
C167 C172 C173 C165 2.3(11)
O20 C165 C173 C172 -174.5(14)
N29 C165 C173 C172 -0.1(19)
O20 C165 C173 C174 8(2)
N29 C165 C173 C174 -177.8(10)
C172 C173 C174 C175 0.0
C165 C173 C174 C175 177.8(11)
C173 C174 C175 C176 0.0
C174 C175 C176 C171 0.0
C174 C175 C176 C177 -174.8(10)
C170 C171 C176 C175 180.0
C172 C171 C176 C175 0.0
C170 C171 C176 C177 -5.4(10)
C172 C171 C176 C177 174.6(10)
C178 N30 C177 O18 -179.9(16)
C179 N30 C177 O18 -2(2)
C178 N30 C177 C176 -8(2)
C179 N30 C177 C176 169.8(11)
C175 C176 C177 O18 -5(2)
C171 C176 C177 O18 -179.9(13)
C175 C176 C177 N30 -176.3(9)
C171 C176 C177 N30 9.0(15)
C179 N30 C178 O17 -1(2)
C177 N30 C178 O17 177.1(14)
C179 N30 C178 C170 -174.0(12)
C177 N30 C178 C170 4(2)
C171 C170 C178 O17 -172.0(13)
C169 C170 C178 O17 9(2)
C171 C170 C178 N30 0.2(18)
C169 C170 C178 N30 -179.2(10)
C178 N30 C179 C180 94.3(13)
C177 N30 C179 C180 -83.9(12)
C178 N30 C179 C184 -83.0(14)
C177 N30 C179 C184 98.9(12)
C184 C179 C180 C181 0.0
N30 C179 C180 C181 -177.3(10)
C179 C180 C181 C182 0.0
C180 C181 C182 C183 0.0
C180 C181 C182 N27 176.0(10)
C185 N27 C182 C183 -122.4(13)
Co4 N27 C182 C183 71.9(12)
C185 N27 C182 C181 61.6(16)
Co4 N27 C182 C181 -104.1(11)
C181 C182 C183 C184 0.0
N27 C182 C183 C184 -176.0(10)
C182 C183 C184 C179 0.0
C180 C179 C184 C183 0.0
N30 C179 C184 C183 177.1(10)
C182 N27 C185 C186 -173.8(11)
Co4 N27 C185 C186 -5.6(19)
C190 N28 C186 C187 1.1
Co4 N28 C186 C187 -173.0(4)
C190 N28 C186 C185 -175.6(8)
Co4 N28 C186 C185 10.3(9)
N27 C185 C186 N28 -3.1(19)
N27 C185 C186 C187 -179.9(12)
N28 C186 C187 C188 -2.3
C185 C186 C187 C188 174.1(9)
C186 C187 C188 C189 1.5
C187 C188 C189 C190 0.3
C186 N28 C190 C189 0.8
Co4 N28 C190 C189 173.9(4)
C188 C189 C190 N28 -1.5
C195 N31 C191 C192 0.8
Co3 N31 C191 C192 178.1(2)
N31 C191 C192 C193 -1.5
C191 C192 C193 C194 0.3
C192 C193 C194 C195 1.5
C191 N31 C195 C194 1.2
Co3 N31 C195 C194 -176.59(18)
C191 N31 C195 C196 -170.7(8)
Co3 N31 C195 C196 11.6(7)
C193 C194 C195 N31 -2.3
C193 C194 C195 C196 169.1(8)
C197 N32 C196 C195 -176.8(11)
Co3 N32 C196 C195 1.3(17)
N31 C195 C196 N32 -8.9(16)
C194 C195 C196 N32 179.0(10)
C196 N32 C197 C198 88.1(14)
Co3 N32 C197 C198 -89.9(12)
C196 N32 C197 C202 -90.7(14)
Co3 N32 C197 C202 91.3(10)
C202 C197 C198 C199 0.0
N32 C197 C198 C199 -178.8(11)
C197 C198 C199 C200 0.0
C198 C199 C200 C201 0.0
C198 C199 C200 N35 176.5(11)
C204 N35 C200 C199 -84.4(13)
C203 N35 C200 C199 105.9(12)
C204 N35 C200 C201 92.1(13)
C203 N35 C200 C201 -77.6(14)
C199 C200 C201 C202 0.0
N35 C200 C201 C202 -176.5(11)
C200 C201 C202 C197 0.0
C198 C197 C202 C201 0.0
N32 C197 C202 C201 178.9(10)
C204 N35 C203 O21 179.2(16)
C200 N35 C203 O21 -13(2)
C204 N35 C203 C211 2(2)
C200 N35 C203 C211 170.1(11)
C203 N35 C204 O22 175.2(17)
C200 N35 C204 O22 7(2)
C203 N35 C204 C205 1(2)
C200 N35 C204 C205 -167.3(11)
O22 C204 C205 C206 6(2)
N35 C204 C205 C206 -179.9(10)
O22 C204 C205 C210 -178.9(12)
N35 C204 C205 C210 -4.6(17)
C210 C205 C206 C207 0.0
C204 C205 C206 C207 175.4(10)
C205 C206 C207 C208 0.0
C206 C207 C208 C209 0.0
C206 C207 C208 C216 -176.7(10)
C207 C208 C209 C210 0.0
C216 C208 C209 C210 176.6(10)
C207 C208 C209 C214 180.0
C216 C208 C209 C214 -3.4(10)
C208 C209 C210 C211 180.0
C214 C209 C210 C211 0.0
C208 C209 C210 C205 0.0
C214 C209 C210 C205 180.0
C206 C205 C210 C209 0.0
C204 C205 C210 C209 -175.2(10)
C206 C205 C210 C211 180.0
C204 C205 C210 C211 4.8(10)
C209 C210 C211 C212 0.0
C205 C210 C211 C212 180.0
C209 C210 C211 C203 178.5(10)
C205 C210 C211 C203 -1.5(10)
O21 C203 C211 C210 -179.0(13)
N35 C203 C211 C210 -1.8(16)
O21 C203 C211 C212 0(2)
N35 C203 C211 C212 176.7(9)
C210 C211 C212 C213 0.0
C203 C211 C212 C213 -178.5(10)
C211 C212 C213 C214 0.0
C212 C213 C214 C209 0.0
C212 C213 C214 C215 176.7(10)
C210 C209 C214 C213 0.0
C208 C209 C214 C213 180.0
C210 C209 C214 C215 -176.7(10)
C208 C209 C214 C215 3.3(10)
C216 N36 C215 O23 173.7(17)
C217 N36 C215 O23 -12(2)
C216 N36 C215 C214 -1(2)
C217 N36 C215 C214 172.7(11)
C213 C214 C215 O23 7.1(19)
C209 C214 C215 O23 -176.2(12)
C213 C214 C215 N36 -177.8(10)
C209 C214 C215 N36 -1.0(17)
C215 N36 C216 O24 -171.8(15)
C217 N36 C216 O24 14(2)
C215 N36 C216 C208 1(2)
C217 N36 C216 C208 -172.6(12)
C207 C208 C216 O24 -10(2)
C209 C208 C216 O24 173.5(13)
C207 C208 C216 N36 177.7(10)
C209 C208 C216 N36 1.1(18)
C216 N36 C217 C218 75.0(15)
C215 N36 C217 C218 -99.5(13)
C216 N36 C217 C222 -106.9(14)
C215 N36 C217 C222 78.6(14)
C222 C217 C218 C219 0.0
N36 C217 C218 C219 178.2(12)
C217 C218 C219 C220 0.0
C218 C219 C220 C221 0.0
C218 C219 C220 N33 -173.5(13)
C223 N33 C220 C221 90.1(19)
Co2 N33 C220 C221 -98.4(14)
C223 N33 C220 C219 -96(2)
Co2 N33 C220 C219 75.1(15)
C219 C220 C221 C222 0.0
N33 C220 C221 C222 173.5(13)
C220 C221 C222 C217 0.0
C218 C217 C222 C221 0.0
N36 C217 C222 C221 -178.1(12)
C220 N33 C223 C224 179.1(15)
Co2 N33 C223 C224 7(3)
C228 N34 C224 C225 1.2
Co2 N34 C224 C225 -176.6(4)
C228 N34 C224 C223 -175.2(12)
Co2 N34 C224 C223 7.0(13)
N33 C223 C224 N34 -9(3)
N33 C223 C224 C225 174.4(16)
N34 C224 C225 C226 -2.3
C223 C224 C225 C226 173.9(13)
C224 C225 C226 C227 1.5
C225 C226 C227 C228 0.3
C224 N34 C228 C227 0.8
Co2 N34 C228 C227 178.3(5)
C226 C227 C228 N34 -1.5
C233 N37 C229 C230 0.8
Co5 N37 C229 C230 169.5(3)
N37 C229 C230 C231 -1.5
C229 C230 C231 C232 0.3
C230 C231 C232 C233 1.5
C229 N37 C233 C232 1.1
Co5 N37 C233 C232 -169.1(3)
C229 N37 C233 C234 176.4(11)
Co5 N37 C233 C234 6.1(10)
C231 C232 C233 N37 -2.3
C231 C232 C233 C234 -177.4(12)
C235 N38 C234 C233 -175.8(12)
Co5 N38 C234 C233 2(2)
N37 C233 C234 N38 -6(2)
C232 C233 C234 N38 169.9(12)
C234 N38 C235 C236 -115.5(14)
Co5 N38 C235 C236 67.0(13)
C234 N38 C235 C240 67.5(17)
Co5 N38 C235 C240 -109.9(10)
C240 C235 C236 C237 0.0
N38 C235 C236 C237 -177.0(12)
C235 C236 C237 C238 0.0
C236 C237 C238 C239 0.0
C236 C237 C238 N42 172.6(11)
C241 N42 C238 C237 93.1(13)
C242 N42 C238 C237 -90.0(13)
C241 N42 C238 C239 -94.3(12)
C242 N42 C238 C239 82.6(13)
C237 C238 C239 C240 0.0
N42 C238 C239 C240 -172.5(11)
C238 C239 C240 C235 0.0
C236 C235 C240 C239 0.0
N38 C235 C240 C239 177.0(12)
C242 N42 C241 O29 -173.0(16)
C238 N42 C241 O29 4(2)
C242 N42 C241 C249 8(2)
C238 N42 C241 C249 -175.7(11)
C241 N42 C242 O28 174.9(16)
C238 N42 C242 O28 -2(2)
C241 N42 C242 C243 -8(2)
C238 N42 C242 C243 175.5(11)
O28 C242 C243 C244 3(2)
N42 C242 C243 C244 -173.7(10)
O28 C242 C243 C248 178.1(13)
N42 C242 C243 C248 1.0(17)
C248 C243 C244 C245 0.0
C242 C243 C244 C245 174.8(11)
C243 C244 C245 C246 0.0
C244 C245 C246 C247 0.0
C244 C245 C246 C254 174.5(11)
C245 C246 C247 C248 0.0
C254 C246 C247 C248 -174.2(11)
C245 C246 C247 C252 180.0
C254 C246 C247 C252 5.8(11)
C246 C247 C248 C249 180.0
C252 C247 C248 C249 0.0
C246 C247 C248 C243 0.0
C252 C247 C248 C243 180.0
C244 C243 C248 C249 180.0
C242 C243 C248 C249 5.3(11)
C244 C243 C248 C247 0.0
C242 C243 C248 C247 -174.7(11)
C247 C248 C249 C250 0.0
C243 C248 C249 C250 180.0
C247 C248 C249 C241 174.6(11)
C243 C248 C249 C241 -5.4(11)
O29 C241 C249 C250 -5(2)
N42 C241 C249 C250 173.9(9)
O29 C241 C249 C248 -179.9(13)
N42 C241 C249 C248 -0.7(17)
C248 C249 C250 C251 0.0
C241 C249 C250 C251 -174.6(11)
C249 C250 C251 C252 0.0
C250 C251 C252 C247 0.0
C250 C251 C252 C253 -178.4(11)
C246 C247 C252 C251 180.0
C248 C247 C252 C251 0.0
C246 C247 C252 C253 -1.7(11)
C248 C247 C252 C253 178.3(11)
C255 N41 C253 O27 4(2)
C254 N41 C253 O27 177.8(16)
C255 N41 C253 C252 176.5(12)
C254 N41 C253 C252 -10(2)
C251 C252 C253 O27 -6(2)
C247 C252 C253 O27 175.5(15)
C251 C252 C253 N41 -178.3(11)
C247 C252 C253 N41 3.3(19)
C253 N41 C254 O25 179.0(18)
C255 N41 C254 O25 -7(2)
C253 N41 C254 C246 13(2)
C255 N41 C254 C246 -172.9(12)
C247 C246 C254 O25 -176.5(15)
C245 C246 C254 O25 9(2)
C247 C246 C254 N41 -10.9(18)
C245 C246 C254 N41 174.8(10)
C253 N41 C255 C256 -72.1(16)
C254 N41 C255 C256 113.5(13)
C253 N41 C255 C260 104.3(14)
C254 N41 C255 C260 -70.1(15)
C260 C255 C256 C257 0.0
N41 C255 C256 C257 176.5(11)
C255 C256 C257 C258 0.0
C256 C257 C258 C259 0.0
C256 C257 C258 N39 -176.4(12)
C261 N39 C258 C259 82.0(19)
Co8 N39 C258 C259 -94.4(12)
C261 N39 C258 C257 -101.6(18)
Co8 N39 C258 C257 82.0(13)
C257 C258 C259 C260 0.0
N39 C258 C259 C260 176.3(12)
C258 C259 C260 C255 0.0
C256 C255 C260 C259 0.0
N41 C255 C260 C259 -176.5(11)
C258 N39 C261 C262 -177.4(14)
Co8 N39 C261 C262 -1(3)
C266 N40 C262 C263 1.2
Co8 N40 C262 C263 -162.1(5)
C266 N40 C262 C261 165.5(10)
Co8 N40 C262 C261 2.3(11)
N39 C261 C262 N40 -1(2)
N39 C261 C262 C263 163.5(15)
N40 C262 C263 C264 -2.3
C261 C262 C263 C264 -165.4(11)
C262 C263 C264 C265 1.5
C263 C264 C265 C266 0.3
C262 N40 C266 C265 0.8
Co8 N40 C266 C265 162.5(6)
C264 C265 C266 N40 -1.5
C271 N43 C267 C268 0.8
Co5 N43 C267 C268 172.7(2)
N43 C267 C268 C269 -1.5
C267 C268 C269 C270 0.3
C268 C269 C270 C271 1.5
C267 N43 C271 C270 1.1
Co5 N43 C271 C270 -171.9(2)
C267 N43 C271 C272 -178.3(7)
Co5 N43 C271 C272 8.7(8)
C269 C270 C271 N43 -2.3
C269 C270 C271 C272 177.1(8)
C273 N44 C272 C271 177.7(11)
Co5 N44 C272 C271 3.0(17)
N43 C271 C272 N44 -8.1(16)
C270 C271 C272 N44 172.4(10)
C272 N44 C273 C274 79.9(14)
Co5 N44 C273 C274 -106.5(10)
C272 N44 C273 C278 -110.6(12)
Co5 N44 C273 C278 62.9(12)
C278 C273 C274 C275 0.0
N44 C273 C274 C275 169.4(11)
C273 C274 C275 C276 0.0
C274 C275 C276 C277 0.0
C274 C275 C276 N48 179.5(10)
C280 N48 C276 C277 77.3(13)
C279 N48 C276 C277 -101.4(11)
C280 N48 C276 C275 -102.2(12)
C279 N48 C276 C275 79.1(12)
C275 C276 C277 C278 0.0
N48 C276 C277 C278 -179.5(10)
C276 C277 C278 C273 0.0
C274 C273 C278 C277 0.0
N44 C273 C278 C277 -169.4(11)
C280 N48 C279 O33 178.9(14)
C276 N48 C279 O33 -2.4(19)
C280 N48 C279 C287 -6.0(18)
C276 N48 C279 C287 172.7(10)
C279 N48 C280 O32 178.0(13)
C276 N48 C280 O32 -0.6(19)
C279 N48 C280 C281 9.5(19)
C276 N48 C280 C281 -169.2(10)
O32 C280 C281 C282 7.3(17)
N48 C280 C281 C282 174.9(9)
O32 C280 C281 C286 -175.2(11)
N48 C280 C281 C286 -7.6(15)
C286 C281 C282 C283 0.0
C280 C281 C282 C283 177.6(9)
C281 C282 C283 C284 0.0
C282 C283 C284 C285 0.0
C282 C283 C284 C292 -179.9(9)
C283 C284 C285 C286 0.0
C292 C284 C285 C286 179.9(9)
C283 C284 C285 C290 180.0
C292 C284 C285 C290 -0.1(9)
C284 C285 C286 C287 180.0
C290 C285 C286 C287 0.0
C284 C285 C286 C281 0.0
C290 C285 C286 C281 180.0
C282 C281 C286 C287 180.0
C280 C281 C286 C287 2.5(9)
C282 C281 C286 C285 0.0
C280 C281 C286 C285 -177.5(9)
C285 C286 C287 C288 0.0
C281 C286 C287 C288 180.0
C285 C286 C287 C279 -179.0(9)
C281 C286 C287 C279 1.0(9)
O33 C279 C287 C286 175.4(12)
N48 C279 C287 C286 0.6(15)
O33 C279 C287 C288 -3.6(18)
N48 C279 C287 C288 -178.4(8)
C286 C287 C288 C289 0.0
C279 C287 C288 C289 179.0(9)
C287 C288 C289 C290 0.0
C288 C289 C290 C285 0.0
C288 C289 C290 C291 -176.9(9)
C284 C285 C290 C289 180.0
C286 C285 C290 C289 0.0
C284 C285 C290 C291 -3.3(9)
C286 C285 C290 C291 176.7(9)
C292 N47 C291 O30 -179.0(13)
C293 N47 C291 O30 -2.6(19)
C292 N47 C291 C290 -4.7(18)
C293 N47 C291 C290 171.7(9)
C289 C290 C291 O30 -4.0(18)
C285 C290 C291 O30 179.3(12)
C289 C290 C291 N47 -177.8(8)
C285 C290 C291 N47 5.4(14)
C291 N47 C292 O31 -176.4(13)
C293 N47 C292 O31 7.1(18)
C291 N47 C292 C284 1.8(19)
C293 N47 C292 C284 -174.7(10)
C285 C284 C292 O31 179.1(11)
C283 C284 C292 O31 -1.0(17)
C285 C284 C292 N47 0.9(14)
C283 C284 C292 N47 -179.1(8)
C292 N47 C293 C294 -87.0(11)
C291 N47 C293 C294 96.2(11)
C292 N47 C293 C298 94.3(11)
C291 N47 C293 C298 -82.6(12)
C298 C293 C294 C295 0.0
N47 C293 C294 C295 -178.8(9)
C293 C294 C295 C296 0.0
C294 C295 C296 C297 0.0
C294 C295 C296 N45 179.9(10)
C299 N45 C296 C295 100.5(14)
Co6 N45 C296 C295 -81.6(10)
C299 N45 C296 C297 -79.5(14)
Co6 N45 C296 C297 98.4(10)
C295 C296 C297 C298 0.0
N45 C296 C297 C298 -179.9(9)
C296 C297 C298 C293 0.0
C294 C293 C298 C297 0.0
N47 C293 C298 C297 178.8(9)
C296 N45 C299 C300 174.7(11)
Co6 N45 C299 C300 -3.5(18)
C304 N46 C300 C301 1.2
Co6 N46 C300 C301 -167.8(3)
C304 N46 C300 C299 173.6(8)
Co6 N46 C300 C299 4.7(8)
N45 C299 C300 N46 -0.7(17)
N45 C299 C300 C301 171.9(11)
N46 C300 C301 C302 -2.3
C299 C300 C301 C302 -174.3(8)
C300 C301 C302 C303 1.5
C301 C302 C303 C304 0.3
C300 N46 C304 C303 0.8
Co6 N46 C304 C303 168.4(4)
C302 C303 C304 N46 -1.5
C309 N49 C305 C306 0.8
Co7 N49 C305 C306 -178.2(4)
N49 C305 C306 C307 -1.5
C305 C306 C307 C308 0.3
C306 C307 C308 C309 1.5
C305 N49 C309 C308 1.2
Co7 N49 C309 C308 -179.7(4)
C305 N49 C309 C310 -167.8(8)
Co7 N49 C309 C310 11.4(7)
C307 C308 C309 N49 -2.3
C307 C308 C309 C310 164.9(9)
C311 N50 C310 C309 -176.2(13)
Co7 N50 C310 C309 17(2)
N49 C309 C310 N50 -20.0(19)
C308 C309 C310 N50 171.4(13)
C310 N50 C311 C312 124.1(14)
Co7 N50 C311 C312 -72.9(15)
C310 N50 C311 C316 -63.4(18)
Co7 N50 C311 C316 99.6(14)
C316 C311 C312 C313 0.0
N50 C311 C312 C313 172.7(13)
C311 C312 C313 C314 0.0
C312 C313 C314 C315 0.0
C312 C313 C314 N54 176.9(12)
C317 N54 C314 C313 -71.3(16)
C318 N54 C314 C313 103.2(15)
C317 N54 C314 C315 105.7(14)
C318 N54 C314 C315 -79.8(16)
C313 C314 C315 C316 0.0
N54 C314 C315 C316 -177.0(12)
C314 C315 C316 C311 0.0
C312 C311 C316 C315 0.0
N50 C311 C316 C315 -172.3(14)
C318 N54 C317 O34 -178.6(18)
C314 N54 C317 O34 -5(2)
C318 N54 C317 C325 1(2)
C314 N54 C317 C325 175.4(12)
C317 N54 C318 O36 177.0(19)
C314 N54 C318 O36 3(3)
C317 N54 C318 C319 -1(3)
C314 N54 C318 C319 -174.7(14)
O36 C318 C319 C320 4(3)
N54 C318 C319 C320 -178.7(12)
O36 C318 C319 C324 -179.2(17)
N54 C318 C319 C324 -2(2)
C324 C319 C320 C321 0.0
C318 C319 C320 C321 176.9(13)
C319 C320 C321 C322 0.0
C320 C321 C322 C323 0.0
C320 C321 C322 C330 173.0(13)
C321 C322 C323 C324 0.0
C330 C322 C323 C324 -172.7(14)
C321 C322 C323 C328 180.0
C330 C322 C323 C328 7.3(14)
C322 C323 C324 C325 180.0
C328 C323 C324 C325 0.0
C322 C323 C324 C319 0.0
C328 C323 C324 C319 180.0
C320 C319 C324 C323 0.0
C318 C319 C324 C323 -176.8(13)
C320 C319 C324 C325 180.0
C318 C319 C324 C325 3.2(13)
C323 C324 C325 C326 0.0
C319 C324 C325 C326 180.0
C323 C324 C325 C317 177.7(12)
C319 C324 C325 C317 -2.3(12)
O34 C317 C325 C326 -2(2)
N54 C317 C325 C326 177.8(11)
O34 C317 C325 C324 -179.9(14)
N54 C317 C325 C324 0.0(19)
C324 C325 C326 C327 0.0
C317 C325 C326 C327 -177.8(12)
C325 C326 C327 C328 0.0
C326 C327 C328 C323 0.0
C326 C327 C328 C329 179.9(12)
C322 C323 C328 C327 180.0
C324 C323 C328 C327 0.0
C322 C323 C328 C329 0.1(12)
C324 C323 C328 C329 -179.9(12)
C330 N53 C329 O35 177.0(18)
C331 N53 C329 O35 1(2)
C330 N53 C329 C328 3(3)
C331 N53 C329 C328 -172.8(13)
C327 C328 C329 O35 1(2)
C323 C328 C329 O35 -178.7(14)
C327 C328 C329 N53 174.8(11)
C323 C328 C329 N53 -5.3(19)
C329 N53 C330 O37 176.7(19)
C331 N53 C330 O37 -7(3)
C329 N53 C330 C322 3(3)
C331 N53 C330 C322 179.4(14)
C323 C322 C330 O37 178.3(17)
C321 C322 C330 O37 5(3)
C323 C322 C330 N53 -9(2)
C321 C322 C330 N53 178.3(12)
C330 N53 C331 C332 -100.9(16)
C329 N53 C331 C332 75.5(15)
C330 N53 C331 C336 76.7(18)
C329 N53 C331 C336 -106.9(14)
C336 C331 C332 C333 0.0
N53 C331 C332 C333 177.7(12)
C331 C332 C333 C334 0.0
C332 C333 C334 C335 0.0
C332 C333 C334 N51 -177.0(12)
C337 N51 C334 C333 -111.3(16)
Co8 N51 C334 C333 72.1(13)
C337 N51 C334 C335 71.6(18)
Co8 N51 C334 C335 -105.0(11)
C333 C334 C335 C336 0.0
N51 C334 C335 C336 177.1(12)
C334 C335 C336 C331 0.0
C332 C331 C336 C335 0.0
N53 C331 C336 C335 -177.5(12)
C334 N51 C337 C338 168.3(13)
Co8 N51 C337 C338 -15(2)
C342 N52 C338 C339 1.1
Co8 N52 C338 C339 176.4(4)
C342 N52 C338 C337 176.1(11)
Co8 N52 C338 C337 -8.7(10)
N51 C337 C338 N52 16(2)
N51 C337 C338 C339 -168.7(13)
N52 C338 C339 C340 -2.3
C337 C338 C339 C340 -176.9(12)
C338 C339 C340 C341 1.5
C339 C340 C341 C342 0.3
C338 N52 C342 C341 0.8
Co8 N52 C342 C341 -173.5(5)
C340 C341 C342 N52 -1.5
C347 N55 C343 C344 0.8
Co8 N55 C343 C344 175.1(3)
N55 C343 C344 C345 -1.5
C343 C344 C345 C346 0.3
C344 C345 C346 C347 1.5
C343 N55 C347 C346 1.1
Co8 N55 C347 C346 -174.1(2)
C343 N55 C347 C348 178.9(9)
Co8 N55 C347 C348 3.6(9)
C345 C346 C347 N55 -2.3
C345 C346 C347 C348 -179.9(10)
C349 N56 C348 C347 -172.4(12)
Co8 N56 C348 C347 -4.3(19)
N55 C347 C348 N56 0.5(19)
C346 C347 C348 N56 178.3(11)
C348 N56 C349 C350 -123.5(13)
Co8 N56 C349 C350 71.3(13)
C348 N56 C349 C354 59.3(16)
Co8 N56 C349 C354 -105.9(12)
C354 C349 C350 C351 0.0
N56 C349 C350 C351 -177.2(12)
C349 C350 C351 C352 0.0
C350 C351 C352 C353 0.0
C350 C351 C352 N60 174.2(13)
C356 N60 C352 C353 93.8(16)
C355 N60 C352 C353 -80.1(14)
C356 N60 C352 C351 -80.6(17)
C355 N60 C352 C351 105.6(14)
C351 C352 C353 C354 0.0
N60 C352 C353 C354 -174.5(13)
C352 C353 C354 C349 0.0
C350 C349 C354 C353 0.0
N56 C349 C354 C353 177.2(13)
C352 N60 C355 O42 -6(2)
C356 N60 C355 O42 -179.4(18)
C352 N60 C355 C363 172.6(12)
C356 N60 C355 C363 -1(2)
C352 N60 C356 O38 9(3)
C355 N60 C356 O38 -178.1(19)
C352 N60 C356 C357 -175.2(13)
C355 N60 C356 C357 -2(3)
O38 C356 C357 C358 -2(2)
N60 C356 C357 C358 -178.2(11)
O38 C356 C357 C362 179.3(16)
N60 C356 C357 C362 3(2)
C362 C357 C358 C359 0.0
C356 C357 C358 C359 -178.5(12)
C357 C358 C359 C360 0.0
C358 C359 C360 C361 0.0
C358 C359 C360 C368 -173.9(12)
C359 C360 C361 C362 0.0
C368 C360 C361 C362 173.8(12)
C359 C360 C361 C366 180.0
C368 C360 C361 C366 -6.2(12)
C360 C361 C362 C363 180.0
C366 C361 C362 C363 0.0
C360 C361 C362 C357 0.0
C366 C361 C362 C357 180.0
C358 C357 C362 C361 0.0
C356 C357 C362 C361 178.4(13)
C358 C357 C362 C363 180.0
C356 C357 C362 C363 -1.6(13)
C361 C362 C363 C364 0.0
C357 C362 C363 C364 180.0
C361 C362 C363 C355 178.3(11)
C357 C362 C363 C355 -1.7(11)
O42 C355 C363 C364 0(2)
N60 C355 C363 C364 -178.9(10)
O42 C355 C363 C362 -178.6(14)
N60 C355 C363 C362 2.8(17)
C362 C363 C364 C365 0.0
C355 C363 C364 C365 -178.4(11)
C363 C364 C365 C366 0.0
C364 C365 C366 C361 0.0
C364 C365 C366 C367 175.8(10)
C362 C361 C366 C365 0.0
C360 C361 C366 C365 180.0
C362 C361 C366 C367 -175.4(11)
C360 C361 C366 C367 4.6(11)
C368 N59 C367 O41 -179.3(17)
C369 N59 C367 O41 -10(2)
C368 N59 C367 C366 -1(2)
C369 N59 C367 C366 168.6(11)
C365 C366 C367 O41 2(2)
C361 C366 C367 O41 177.4(13)
C365 C366 C367 N59 -176.7(9)
C361 C366 C367 N59 -1.2(17)
C367 N59 C368 O40 -178.4(17)
C369 N59 C368 O40 12(2)
C367 N59 C368 C360 -1(2)
C369 N59 C368 C360 -170.7(12)
C361 C360 C368 O40 -178.2(16)
C359 C360 C368 O40 -4(2)
C361 C360 C368 N59 4.3(19)
C359 C360 C368 N59 178.2(11)
C367 N59 C369 C370 -89.3(14)
C368 N59 C369 C370 81.2(14)
C367 N59 C369 C374 86.5(14)
C368 N59 C369 C374 -103.0(13)
C374 C369 C370 C371 0.0
N59 C369 C370 C371 175.8(12)
C369 C370 C371 C372 0.0
C370 C371 C372 C373 0.0
C370 C371 C372 N57 -176.0(11)
C375 N57 C372 C373 -70.9(15)
Co6 N57 C372 C373 107.6(9)
C375 N57 C372 C371 105.1(14)
Co6 N57 C372 C371 -76.4(10)
C371 C372 C373 C374 0.0
N57 C372 C373 C374 176.0(11)
C372 C373 C374 C369 0.0
C370 C369 C374 C373 0.0
N59 C369 C374 C373 -175.7(12)
C372 N57 C375 C376 -178.0(10)
Co6 N57 C375 C376 3.4(16)
C380 N58 C376 C377 1.1
Co6 N58 C376 C377 -179.85(19)
C380 N58 C376 C375 177.7(8)
Co6 N58 C376 C375 -3.3(8)
N57 C375 C376 N58 -0.2(16)
N57 C375 C376 C377 176.6(10)
N58 C376 C377 C378 -2.3
C375 C376 C377 C378 -178.9(8)
C376 C377 C378 C379 1.5
C377 C378 C379 C380 0.3
C376 N58 C380 C379 0.8
Co6 N58 C380 C379 -178.0(2)
C378 C379 C380 N58 -1.5
C385 N61 C381 C382 0.8
Co6 N61 C381 C382 -173.4(5)
N61 C381 C382 C383 -1.5
C381 C382 C383 C384 0.3
C382 C383 C384 C385 1.5
C381 N61 C385 C384 1.1
Co6 N61 C385 C384 176.2(4)
C381 N61 C385 C386 -179.0(11)
Co6 N61 C385 C386 -3.9(9)
C383 C384 C385 N61 -2.3
C383 C384 C385 C386 177.9(12)
C387 N62 C386 C385 176.4(13)
Co6 N62 C386 C385 -2(2)
N61 C385 C386 N62 4(2)
C384 C385 C386 N62 -176.3(12)
C386 N62 C387 C388 115.5(14)
Co6 N62 C387 C388 -66.8(13)
C386 N62 C387 C392 -66.8(16)
Co6 N62 C387 C392 110.9(10)
C392 C387 C388 C389 0.0
N62 C387 C388 C389 177.7(11)
C387 C388 C389 C390 0.0
C388 C389 C390 C391 0.0
C388 C389 C390 N66 -178.6(11)
C394 N66 C390 C389 -93.2(15)
C393 N66 C390 C389 87.6(13)
C394 N66 C390 C391 88.2(15)
C393 N66 C390 C391 -91.0(13)
C389 C390 C391 C392 0.0
N66 C390 C391 C392 178.6(11)
C390 C391 C392 C387 0.0
C388 C387 C392 C391 0.0
N62 C387 C392 C391 -177.7(11)
C394 N66 C393 O44 -174.4(17)
C390 N66 C393 O44 5(2)
C394 N66 C393 C401 -1(2)
C390 N66 C393 C401 177.8(11)
C393 N66 C394 O43 -178.7(17)
C390 N66 C394 O43 2(3)
C393 N66 C394 C395 1(2)
C390 N66 C394 C395 -178.4(13)
O43 C394 C395 C396 1(2)
N66 C394 C395 C396 -178.0(11)
O43 C394 C395 C400 177.4(16)
N66 C394 C395 C400 -2(2)
C400 C395 C396 C397 0.0
C394 C395 C396 C397 176.2(11)
C395 C396 C397 C398 0.0
C396 C397 C398 C399 0.0
C396 C397 C398 C406 174.9(10)
C397 C398 C399 C400 0.0
C406 C398 C399 C400 -174.7(11)
C397 C398 C399 C404 180.0
C406 C398 C399 C404 5.3(11)
C398 C399 C400 C401 180.0
C404 C399 C400 C401 0.0
C398 C399 C400 C395 0.0
C404 C399 C400 C395 180.0
C396 C395 C400 C401 180.0
C394 C395 C400 C401 4.0(12)
C396 C395 C400 C399 0.0
C394 C395 C400 C399 -176.0(12)
C399 C400 C401 C402 0.0
C395 C400 C401 C402 180.0
C399 C400 C401 C393 175.4(10)
C395 C400 C401 C393 -4.6(10)
O44 C393 C401 C402 -8.1(17)
N66 C393 C401 C402 178.7(9)
O44 C393 C401 C400 176.5(11)
N66 C393 C401 C400 3.3(15)
C400 C401 C402 C403 0.0
C393 C401 C402 C403 -175.4(10)
C401 C402 C403 C404 0.0
C402 C403 C404 C399 0.0
C402 C403 C404 C405 -179.5(10)
C398 C399 C404 C403 180.0
C400 C399 C404 C403 0.0
C398 C399 C404 C405 -0.5(10)
C400 C399 C404 C405 179.5(10)
C406 N65 C405 O46 175.1(15)
C407 N65 C405 O46 6(2)
C406 N65 C405 C404 -7(2)
C407 N65 C405 C404 -175.5(11)
C403 C404 C405 O46 -1.6(19)
C399 C404 C405 O46 178.8(12)
C403 C404 C405 N65 -179.5(10)
C399 C404 C405 N65 1.0(16)
C405 N65 C406 O45 -180.0(16)
C407 N65 C406 O45 -11(2)
C405 N65 C406 C398 11(2)
C407 N65 C406 C398 179.9(11)
C399 C398 C406 O45 -178.5(13)
C397 C398 C406 O45 7(2)
C399 C398 C406 N65 -10.2(17)
C397 C398 C406 N65 175.1(9)
C405 N65 C407 C408 -120.2(12)
C406 N65 C407 C408 70.2(14)
C405 N65 C407 C412 62.6(15)
C406 N65 C407 C412 -107.1(13)
C412 C407 C408 C409 0.0
N65 C407 C408 C409 -177.3(10)
C407 C408 C409 C410 0.0
C408 C409 C410 C411 0.0
C408 C409 C410 N63 172.6(11)
C409 C410 C411 C412 0.0
N63 C410 C411 C412 -172.3(11)
C410 C411 C412 C407 0.0
C408 C407 C412 C411 0.0
N65 C407 C412 C411 177.1(11)
C409 C410 N63 C413 106.5(6)
C411 C410 N63 C413 -81.1(9)
C409 C410 N63 Co7 -79.6(10)
C411 C410 N63 Co7 92.9(8)
C410 N63 C413 C414 174.5(7)
Co7 N63 C413 C414 -0.5(3)
C414 N64 C418 C417 0.8
Co7 N64 C418 C417 -174.5(3)
N64 C418 C417 C416 -1.5
C418 C417 C416 C415 0.3
C417 C416 C415 C414 1.5
C418 N64 C414 C415 1.2
Co7 N64 C414 C415 177.2(3)
C418 N64 C414 C413 -177.5
Co7 N64 C414 C413 -1.4(3)
C416 C415 C414 N64 -2.3
C416 C415 C414 C413 176.3
N63 C413 C414 N64 1.3
N63 C413 C414 C415 -177.4
C423 N67 C419 C420 0.8
Co5 N67 C419 C420 -179.8(4)
N67 C419 C420 C421 -1.5
C419 C420 C421 C422 0.3
C420 C421 C422 C423 1.5
C419 N67 C423 C422 1.2
Co5 N67 C423 C422 -178.4(3)
C419 N67 C423 C424 174.3(8)
Co5 N67 C423 C424 -5.3(8)
C421 C422 C423 N67 -2.3
C421 C422 C423 C424 -175.3(8)
C425 N68 C424 C423 -176.4(10)
Co5 N68 C424 C423 -5.6(16)
N67 C423 C424 N68 7.4(16)
C422 C423 C424 N68 -179.2(10)
C424 N68 C425 C426 -104.0(13)
Co5 N68 C425 C426 86.2(10)
C424 N68 C425 C430 76.7(14)
Co5 N68 C425 C430 -93.0(11)
C430 C425 C426 C427 0.0
N68 C425 C426 C427 -179.3(11)
C425 C426 C427 C428 0.0
C426 C427 C428 C429 0.0
C426 C427 C428 N73 178.1(12)
C431 N73 C428 C427 -95.1(15)
C432 N73 C428 C427 81.2(14)
C431 N73 C428 C429 83.1(16)
C432 N73 C428 C429 -100.6(13)
C427 C428 C429 C430 0.0
N73 C428 C429 C430 -178.2(12)
C428 C429 C430 C425 0.0
C426 C425 C430 C429 0.0
N68 C425 C430 C429 179.3(11)
C432 N73 C431 O49 176(2)
C428 N73 C431 O49 -8(3)
C432 N73 C431 C439 15(3)
C428 N73 C431 C439 -169.5(12)
C431 N73 C432 O50 174.3(18)
C428 N73 C432 O50 -2(2)
C431 N73 C432 C433 -14(2)
C428 N73 C432 C433 170.5(11)
O50 C432 C433 C434 -3(2)
N73 C432 C433 C434 -175.4(10)
O50 C432 C433 C438 178.3(13)
N73 C432 C433 C438 6.4(17)
C438 C433 C434 C435 0.0
C432 C433 C434 C435 -178.3(10)
C433 C434 C435 C436 0.0
C434 C435 C436 C437 0.0
C434 C435 C436 C444 176.3(12)
C435 C436 C437 C438 0.0
C444 C436 C437 C438 -176.2(12)
C435 C436 C437 C442 180.0
C444 C436 C437 C442 3.8(12)
C436 C437 C438 C439 180.0
C442 C437 C438 C439 0.0
C436 C437 C438 C433 0.0
C442 C437 C438 C433 180.0
C434 C433 C438 C437 0.0
C432 C433 C438 C437 178.2(10)
C434 C433 C438 C439 180.0
C432 C433 C438 C439 -1.8(10)
C437 C438 C439 C440 0.0
C433 C438 C439 C440 180.0
C437 C438 C439 C431 -177.1(12)
C433 C438 C439 C431 2.9(12)
O49 C431 C439 C440 12(2)
N73 C431 C439 C440 174.2(11)
O49 C431 C439 C438 -171.3(16)
N73 C431 C439 C438 -9(2)
C438 C439 C440 C441 0.0
C431 C439 C440 C441 177.1(12)
C439 C440 C441 C442 0.0
C440 C441 C442 C437 0.0
C440 C441 C442 C443 -178.5(11)
C436 C437 C442 C441 180.0
C438 C437 C442 C441 0.0
C436 C437 C442 C443 -1.6(12)
C438 C437 C442 C443 178.4(12)
C444 N72 C443 O48 -177.0(18)
C445 N72 C443 O48 0(3)
C444 N72 C443 C442 8(2)
C445 N72 C443 C442 -174.5(13)
C441 C442 C443 O48 0(2)
C437 C442 C443 O48 -178.4(16)
C441 C442 C443 N72 174.5(11)
C437 C442 C443 N72 -4.0(19)
C443 N72 C444 O47 173.1(18)
C445 N72 C444 O47 -4(3)
C443 N72 C444 C436 -6(3)
C445 N72 C444 C436 176.4(13)
C437 C436 C444 O47 -179.6(15)
C435 C436 C444 O47 4(2)
C437 C436 C444 N72 0(2)
C435 C436 C444 N72 -176.4(11)
C443 N72 C445 C446 93.8(15)
C444 N72 C445 C446 -88.6(16)
C443 N72 C445 C450 -89.9(15)
C444 N72 C445 C450 87.7(16)
C450 C445 C446 C447 0.0
N72 C445 C446 C447 176.3(13)
C445 C446 C447 C448 0.0
C446 C447 C448 C449 0.0
C446 C447 C448 N70 172.2(15)
C447 C448 C449 C450 0.0
N70 C448 C449 C450 -172.0(15)
C448 C449 C450 C445 0.0
C446 C445 C450 C449 0.0
N72 C445 C450 C449 -176.2(14)
C447 C448 N70 C452 105.8(11)
C449 C448 N70 C452 -82.1(12)
C447 C448 N70 Co7 -63.8(17)
C449 C448 N70 Co7 108.4(15)
C448 N70 C452 C457 -172.1(12)
Co7 N70 C452 C457 -0.3(7)
C457 N71 C453 C454 0.8
Co7 N71 C453 C454 -174.1(9)
N71 C453 C454 C455 -1.5
C453 C454 C455 C456 0.3
C454 C455 C456 C457 1.5
C453 N71 C457 C456 1.1
Co7 N71 C457 C456 177.1(8)
C453 N71 C457 C452 -177.5
Co7 N71 C457 C452 -1.6(8)
C455 C456 C457 N71 -2.3
C455 C456 C457 C452 176.3
N70 C452 C457 N71 1.3
N70 C452 C457 C456 -177.4
C605 C600 C601 C602 0.0
C600 C601 C602 C603 0.0
C601 C602 C603 C604 0.0
C602 C603 C604 C605 0.0
C603 C604 C605 C600 0.0
C601 C600 C605 C604 0.0
C611 C606 C607 C608 0.0
C606 C607 C608 C609 0.0
C607 C608 C609 C610 0.0
C608 C609 C610 C611 0.0
C609 C610 C611 C606 0.0
C607 C606 C611 C610 0.0
C617 C612 C613 C614 0.0
C612 C613 C614 C615 0.0
C613 C614 C615 C616 0.0
C614 C615 C616 C617 0.0
C615 C616 C617 C612 0.0
C613 C612 C617 C616 0.0
C623 C618 C619 C620 0.0
C618 C619 C620 C621 0.0
C619 C620 C621 C622 0.0
C620 C621 C622 C623 0.0
C621 C622 C623 C618 0.0
C619 C618 C623 C622 0.0
C629 C624 C625 C626 0.0
C624 C625 C626 C627 0.0
C625 C626 C627 C628 0.0
C626 C627 C628 C629 0.0
C627 C628 C629 C624 0.0
C625 C624 C629 C628 0.0
C635 C630 C631 C632 0.0
C630 C631 C632 C633 0.0
C631 C632 C633 C634 0.0
C632 C633 C634 C635 0.0
C633 C634 C635 C630 0.0
C631 C630 C635 C634 0.0
C641 C636 C637 C638 0.0
C636 C637 C638 C639 0.0
C637 C638 C639 C640 0.0
C638 C639 C640 C641 0.0
C639 C640 C641 C636 0.0
C637 C636 C641 C640 0.0
C647 C642 C643 C644 0.0
C642 C643 C644 C645 0.0
C643 C644 C645 C646 0.0
C644 C645 C646 C647 0.0
C645 C646 C647 C642 0.0
C643 C642 C647 C646 0.0
O1A S1 N200 S2 -161(3)
O2A S1 N200 S2 -23(3)
C1A S1 N200 S2 90(3)
O3A S2 N200 S1 -166(3)
O4A S2 N200 S1 -33(3)
C2A S2 N200 S1 83(3)
O3A S2 C2A F5A -58(3)
O4A S2 C2A F5A 179(3)
N200 S2 C2A F5A 54(3)
O3A S2 C2A F6A -180(3)
O4A S2 C2A F6A 57(3)
N200 S2 C2A F6A -68(3)
O3A S2 C2A F4A 65(3)
O4A S2 C2A F4A -58(3)
N200 S2 C2A F4A 177(2)
O1A S1 C1A F2A -178(3)
O2A S1 C1A F2A 56(3)
N200 S1 C1A F2A -67(3)
O1A S1 C1A F1A 55(3)
O2A S1 C1A F1A -70(3)
N200 S1 C1A F1A 166(2)
O1A S1 C1A F3A -56(3)
O2A S1 C1A F3A 179(2)
N200 S1 C1A F3A 55(3)
O6A S3 C3A F3B 179(2)
O5A S3 C3A F3B -59(3)
N201 S3 C3A F3B 52(3)
O6A S3 C3A F1B -51(3)
O5A S3 C3A F1B 72(3)
N201 S3 C3A F1B -178(2)
O6A S3 C3A F2B 70(3)
O5A S3 C3A F2B -168(2)
N201 S3 C3A F2B -57(3)
O6A S3 N201 S4 -30(3)
O5A S3 N201 S4 -164.2(19)
C3A S3 N201 S4 91(2)
O7A S4 N201 S3 -21(3)
O8A S4 N201 S3 -155(2)
C4A S4 N201 S3 99(2)
O7A S4 C4A F4B 165(3)
O8A S4 C4A F4B -57(3)
N201 S4 C4A F4B 50(3)
O7A S4 C4A F6B 32(3)
O8A S4 C4A F6B 170(2)
N201 S4 C4A F6B -83(2)
O7A S4 C4A F5B -74(3)
O8A S4 C4A F5B 64(2)
N201 S4 C4A F5B 171(2)

loop_
_platon_squeeze_void_nr
_platon_squeeze_void_average_x
_platon_squeeze_void_average_y
_platon_squeeze_void_average_z
_platon_squeeze_void_volume
_platon_squeeze_void_count_electrons
_platon_squeeze_void_content
1 0.864 -0.013 -0.006 15357 4687 ' '
